data_7113222
loop_
_publ_author_name
'Pradeep, Chullikkattil P.'
'Long, De-Liang'
'K\"ogerler, Paul'
'Cronin, Leroy'

_publ_section_title
;
 Controlled assembly and solution observation of a 2.6 nm polyoxometalate
 "super" tetrahedron cluster: [KFe12(OH)18(\a-1,2,3-P2W15O56)4]29--
;
_journal_coden_ASTM CHCOFS
_journal_issue 41
_journal_name_full
;
 Chemical Communications (Cambridge, United Kingdom)
;
_journal_page_first 4254
_journal_page_last 4256
_journal_paper_doi 10.1039/b707202c
_journal_year 2007
_chemical_formula_sum 'Fe12 H158 K22 Na8 O312 P8 W60'
_chemical_formula_weight 18144.34
_space_group_IT_number 12
_symmetry_cell_setting monoclinic
_symmetry_space_group_name_Hall '-C 2y'
_symmetry_space_group_name_H-M 'C 1 2/m 1'
_atom_sites_solution_hydrogens none
_atom_sites_solution_primary direct
_atom_sites_solution_secondary difmap
_audit_creation_method SHELXL-97
_cell_angle_alpha 90.00
_cell_angle_beta 122.929(2)
_cell_angle_gamma 90.00
_cell_formula_units_Z 4
_cell_length_a 47.8099(15)
_cell_length_b 30.6240(15)
_cell_length_c 29.8033(11)
_cell_measurement_reflns_used 8430
_cell_measurement_temperature 293(2)
_cell_measurement_theta_max 25.31
_cell_measurement_theta_min 2.51
_cell_volume 36626(3)
_computing_cell_refinement 'Bruker Apex 2'
_computing_data_collection 'Bruker Apex 2'
_computing_data_reduction 'Apex 2'
_computing_structure_refinement 'SHELXL-97 (Sheldrick, 1997)'
_computing_structure_solution 'SHELXS-98 (Sheldrick, 1997)'
_diffrn_ambient_temperature 293(2)
_diffrn_measured_fraction_theta_full 0.993
_diffrn_measured_fraction_theta_max 0.993
_diffrn_measurement_device_type 'Bruker Apex II'
_diffrn_measurement_method 'omega and phi scans'
_diffrn_radiation_monochromator graphite
_diffrn_radiation_source 'fine-focus sealed tube'
_diffrn_radiation_type MoK\a
_diffrn_radiation_wavelength 0.71073
_diffrn_reflns_av_R_equivalents 0.1131
_diffrn_reflns_av_sigmaI/netI 0.0688
_diffrn_reflns_limit_h_max 57
_diffrn_reflns_limit_h_min -57
_diffrn_reflns_limit_k_max 36
_diffrn_reflns_limit_k_min -36
_diffrn_reflns_limit_l_max 35
_diffrn_reflns_limit_l_min -35
_diffrn_reflns_number 254612
_diffrn_reflns_theta_full 25.44
_diffrn_reflns_theta_max 25.44
_diffrn_reflns_theta_min 0.96
_exptl_absorpt_coefficient_mu 19.608
_exptl_absorpt_correction_T_max 1.000
_exptl_absorpt_correction_T_min 0.289
_exptl_absorpt_correction_type empirical
_exptl_absorpt_process_details SADABS
_exptl_crystal_colour brown
_exptl_crystal_density_diffrn 3.291
_exptl_crystal_density_meas ?
_exptl_crystal_density_method 'not measured'
_exptl_crystal_description block
_exptl_crystal_F_000 32128
_exptl_crystal_size_max 0.20
_exptl_crystal_size_mid 0.16
_exptl_crystal_size_min 0.10
_refine_diff_density_max 2.406
_refine_diff_density_min -2.246
_refine_diff_density_rms 0.363
_refine_ls_extinction_coef none
_refine_ls_extinction_method none
_refine_ls_goodness_of_fit_ref 1.049
_refine_ls_hydrogen_treatment none
_refine_ls_matrix_type full
_refine_ls_number_parameters 2085
_refine_ls_number_reflns 34305
_refine_ls_number_restraints 0
_refine_ls_restrained_S_all 1.049
_refine_ls_R_factor_all 0.0880
_refine_ls_R_factor_gt 0.0477
_refine_ls_shift/su_max 0.002
_refine_ls_shift/su_mean 0.000
_refine_ls_structure_factor_coef Fsqd
_refine_ls_weighting_details 'calc w=1/[\s^2^(Fo^2^)+(0.0442P)^2^+1988.0289P] where P=(Fo^2^+2Fc^2^)/3'
_refine_ls_weighting_scheme calc
_refine_ls_wR_factor_gt 0.1041
_refine_ls_wR_factor_ref 0.1245
_reflns_number_gt 23476
_reflns_number_total 34305
_reflns_threshold_expression >2sigma(I)
_cod_duplicate_entry 7102210
_cod_data_source_file b707202c.txt
_cod_data_source_block pc163c2m
_cod_depositor_comments
;
The following automatic conversions were performed:

'_symmetry_cell_setting' value 'Monoclinic' changed to 'monoclinic'
according to
/usr/data/users/saulius/automatic-downloads/retrospective/RSC/lib/dictionaries/cif_core.dic
dictionary named 'cif_core.dic' version 2.4.2 from 2011-04-26.

Automatic conversion script
Id: cif_fix_values 2281 2013-09-26 08:29:07Z andrius 

The following automatic conversions were performed:

'_exptl_crystal_density_meas' value 'none' was changed to '?' - the
value is perceived as not measured.

Automatic conversion script
Id: cif_fix_values 3008 2015-01-20 13:52:24Z robertas 
;
_cod_original_sg_symbol_H-M C2/m
_cod_original_formula_sum 'H158 Fe12 K22 Na8 O312 P8 W60'
_cod_database_code 7113222

loop_
_symmetry_equiv_pos_as_xyz
'x, y, z'
'-x, y, -z'
'x+1/2, y+1/2, z'
'-x+1/2, y+1/2, -z'
'-x, -y, -z'
'x, -y, z'
'-x+1/2, -y+1/2, -z'
'x+1/2, -y+1/2, z'

loop_
_atom_site_label
_atom_site_type_symbol
_atom_site_fract_x
_atom_site_fract_y
_atom_site_fract_z
_atom_site_U_iso_or_equiv
_atom_site_adp_type
_atom_site_occupancy
_atom_site_symmetry_multiplicity
_atom_site_calc_flag
_atom_site_refinement_flags
_atom_site_disorder_assembly
_atom_site_disorder_group
W1 W 0.406301(18) 0.23041(2) 0.13096(3) 0.02194(16) Uani 1 1 d . . .
W2 W 0.471068(18) 0.17220(2) 0.12841(3) 0.02244(16) Uani 1 1 d . . .
W3 W 0.529755(18) 0.11769(2) 0.23748(3) 0.02276(16) Uani 1 1 d . . .
W4 W 0.527977(18) 0.11683(2) 0.35710(3) 0.02142(16) Uani 1 1 d . . .
W5 W 0.467646(18) 0.17114(2) 0.35896(3) 0.02010(16) Uani 1 1 d . . .
W6 W 0.404335(18) 0.22998(2) 0.24179(3) 0.02109(16) Uani 1 1 d . . .
W7 W 0.525634(19) 0.27339(2) 0.17753(3) 0.02628(17) Uani 1 1 d . . .
W8 W 0.584003(19) 0.21865(2) 0.28553(3) 0.02665(18) Uani 1 1 d . . .
W9 W 0.582460(18) 0.21837(2) 0.40806(3) 0.02349(17) Uani 1 1 d . . .
W10 W 0.522365(18) 0.27222(2) 0.41033(3) 0.02195(16) Uani 1 1 d . . .
W11 W 0.457862(19) 0.33217(2) 0.29108(3) 0.02373(17) Uani 1 1 d . . .
W12 W 0.459248(19) 0.33287(2) 0.18017(3) 0.02533(17) Uani 1 1 d . . .
W13 W 0.54604(2) 0.37521(2) 0.25719(3) 0.03037(19) Uani 1 1 d . . .
W14 W 0.60567(2) 0.31911(3) 0.36723(3) 0.02975(19) Uani 1 1 d . . .
W15 W 0.54502(2) 0.37415(2) 0.37002(3) 0.02777(18) Uani 1 1 d . . .
W16 W 0.345594(18) 0.05480(2) 0.37100(3) 0.02155(16) Uani 1 1 d . . .
W17 W 0.281315(18) 0.11453(2) 0.25603(3) 0.02227(16) Uani 1 1 d . . .
W18 W 0.221542(18) 0.05917(2) 0.14852(3) 0.02236(16) Uani 1 1 d . . .
W19 W 0.293355(18) 0.05443(2) 0.43202(3) 0.02431(17) Uani 1 1 d . . .
W20 W 0.227647(18) 0.11473(2) 0.31369(3) 0.02396(17) Uani 1 1 d . . .
W21 W 0.168020(18) 0.06039(2) 0.20645(3) 0.02356(17) Uani 1 1 d . . .
W22 W 0.206724(18) 0.05544(2) 0.40057(3) 0.02471(17) Uani 1 1 d . . .
W23 W 0.14611(3) 0.0000 0.29120(4) 0.0244(2) Uani 1 2 d S . .
W24 W 0.221072(18) 0.05905(2) -0.09448(3) 0.02225(16) Uani 1 1 d . . .
W25 W 0.280379(18) 0.11385(2) -0.09915(3) 0.02261(16) Uani 1 1 d . . .
W26 W 0.344215(18) 0.05492(2) -0.10413(3) 0.02324(16) Uani 1 1 d . . .
W27 W 0.167123(18) 0.06042(2) -0.24626(3) 0.02434(17) Uani 1 1 d . . .
W28 W 0.225915(19) 0.11507(2) -0.25049(3) 0.02419(17) Uani 1 1 d . . .
W29 W 0.290993(18) 0.05456(2) -0.25566(3) 0.02401(17) Uani 1 1 d . . .
W30 W 0.14379(3) 0.0000 -0.36996(4) 0.0261(2) Uani 1 2 d S . .
W31 W 0.204014(19) 0.05561(2) -0.37392(3) 0.02558(17) Uani 1 1 d . . .
Fe1 Fe 0.40755(6) 0.11169(8) 0.13397(10) 0.0207(5) Uani 1 1 d . . .
Fe2 Fe 0.46400(6) 0.05923(7) 0.23805(10) 0.0207(5) Uani 1 1 d . . .
Fe3 Fe 0.40629(6) 0.11142(8) 0.24044(10) 0.0204(5) Uani 1 1 d . . .
Fe4 Fe 0.34282(6) 0.05235(8) 0.24690(10) 0.0202(5) Uani 1 1 d . . .
Fe5 Fe 0.28560(9) 0.0000 0.14332(14) 0.0221(8) Uani 1 2 d S . .
Fe6 Fe 0.28602(9) 0.0000 0.02124(14) 0.0217(8) Uani 1 2 d S . .
Fe7 Fe 0.34300(6) 0.05250(8) 0.01650(10) 0.0214(6) Uani 1 1 d . . .
P1 P 0.46610(11) 0.16994(13) 0.24074(18) 0.0172(9) Uani 1 1 d . . .
P2 P 0.52405(11) 0.27870(14) 0.29384(18) 0.0196(10) Uani 1 1 d . . .
P3 P 0.28428(16) 0.0000 0.2564(2) 0.0172(13) Uani 1 2 d S . .
P4 P 0.22737(16) 0.0000 0.3197(3) 0.0204(14) Uani 1 2 d S . .
P5 P 0.28371(15) 0.0000 -0.0946(2) 0.0142(13) Uani 1 2 d S . .
P6 P 0.22553(16) 0.0000 -0.2564(2) 0.0167(13) Uani 1 2 d S . .
K1 K 0.37470(16) 0.0000 0.1586(3) 0.0390(16) Uani 1 2 d S . .
K2 K 0.3492(4) 0.1779(4) 0.0041(5) 0.090(5) Uani 0.50 1 d P . .
K3 K 0.5429(3) 0.0000 0.2582(6) 0.120(5) Uani 1 2 d S . .
K4 K 0.3986(3) 0.4222(3) 0.2002(5) 0.066(4) Uani 0.50 1 d P . .
K5 K 0.5000 0.21665(19) 0.5000 0.0310(14) Uani 1 2 d S . .
K6 K 0.07459(16) 0.0709(2) -0.3696(3) 0.0720(18) Uani 1 1 d . . .
K7 K 0.37887(11) 0.11245(15) 0.50956(19) 0.0418(12) Uani 1 1 d . . .
K8 K 0.2068(2) 0.1755(3) 0.4046(4) 0.053(2) Uani 0.60 1 d P . .
K9 K 0.0763(3) 0.0548(4) 0.1660(4) 0.053(3) Uani 0.50 1 d P . .
K10 K 0.12742(12) 0.17139(15) -0.2933(2) 0.0453(12) Uani 1 1 d . . 2
K11 K 0.3010(4) 0.2438(5) 0.1906(5) 0.065(4) Uani 0.40 1 d P . .
K12 K 0.55735(16) 0.5000 0.2902(3) 0.0355(15) Uani 1 2 d S . 1
K13 K 0.65836(11) 0.39797(13) 0.47268(17) 0.0312(10) Uani 1 1 d . . 1
K14 K 0.6154(3) 0.4473(4) 0.3758(5) 0.058(3) Uani 0.50 1 d P . 2
K15 K 0.6159(3) 0.4436(4) 0.4898(5) 0.044(3) Uani 0.40 1 d P . 3
K16 K 0.3516(6) 0.2073(7) 0.3670(8) 0.065(5) Uani 0.30 1 d P . 3
K17 K 0.2100(6) 0.0534(7) 0.0174(9) 0.076(6) Uiso 0.30 1 d P . 3
K18 K 0.3100(4) 0.1244(6) 0.0992(9) 0.068(6) Uani 0.30 1 d P . 3
K19 K 0.1036(7) 0.1705(9) -0.4778(12) 0.058(7) Uiso 0.20 1 d P . 3
K20 K 0.6388(5) 0.3660(6) 0.2841(8) 0.064(5) Uiso 0.30 1 d P . 3
K21 K 0.2898(7) 0.3135(9) 0.3744(11) 0.057(7) Uiso 0.20 1 d P . 3
Na1 Na 0.6147(3) 0.5000 0.4341(4) 0.031(2) Uani 1 2 d S . .
Na2 Na 0.2803(9) 0.2067(11) 0.4099(15) 0.070(10) Uiso 0.30 1 d P . 3
Na3 Na 0.0000 0.0270(12) -0.5000 0.067(10) Uiso 0.40 2 d SP . 3
Na4 Na 0.3408(4) 0.1411(6) -0.2979(7) 0.051(5) Uiso 0.50 1 d P . 3
Na5 Na 0.2334(5) 0.1878(6) -0.0485(8) 0.062(6) Uani 0.50 1 d P . 3
Na6 Na 0.3168(5) 0.1694(5) -0.1782(7) 0.055(5) Uani 0.50 1 d P . 3
Na7 Na 0.4361(7) 0.2785(9) 0.0399(12) 0.045(7) Uiso 0.30 1 d P A 3
Na8 Na 0.1672(6) 0.2036(8) 0.2392(10) 0.057(6) Uiso 0.40 1 d P . 3
Na9 Na 0.4234(8) 0.0862(10) 0.3801(13) 0.041(8) Uiso 0.25 1 d P . 3
Na10 Na 0.1090(8) 0.2533(10) 0.1774(12) 0.052(8) Uiso 0.30 1 d P . 3
Na11 Na 0.0272(9) 0.1131(12) -0.5218(15) 0.054(10) Uiso 0.25 1 d P . 2
O1 O 0.3768(3) 0.2501(4) 0.0676(5) 0.031(3) Uani 1 1 d . B 3
O2 O 0.4640(3) 0.1723(4) 0.0654(5) 0.033(3) Uani 1 1 d . B 3
O3 O 0.5599(3) 0.0834(4) 0.2441(5) 0.032(3) Uani 1 1 d . B 3
O4 O 0.5579(3) 0.0819(4) 0.4048(5) 0.027(3) Uani 1 1 d . . 3
O5 O 0.4581(3) 0.1711(4) 0.4068(5) 0.030(3) Uani 1 1 d . . 3
O6 O 0.3741(3) 0.2491(4) 0.2502(5) 0.030(3) Uani 1 1 d . . 3
O7 O 0.5263(3) 0.2888(4) 0.1236(5) 0.040(4) Uani 1 1 d . B 3
O8 O 0.6210(3) 0.1991(5) 0.2980(5) 0.037(3) Uani 1 1 d . . 3
O9 O 0.6190(3) 0.1982(4) 0.4609(5) 0.030(3) Uani 1 1 d . . 3
O10 O 0.5211(3) 0.2854(4) 0.4652(5) 0.025(3) Uani 1 1 d . . 3
O11 O 0.4357(3) 0.3658(4) 0.3060(5) 0.032(3) Uani 1 1 d . . 3
O12 O 0.4381(3) 0.3664(4) 0.1258(5) 0.037(3) Uani 1 1 d . . 3
O13 O 0.5511(4) 0.4198(4) 0.2279(5) 0.039(4) Uani 1 1 d . . 3
O14 O 0.6475(3) 0.3286(4) 0.4048(5) 0.035(3) Uani 1 1 d . . 3
O15 O 0.5483(3) 0.4175(4) 0.4100(5) 0.032(3) Uani 1 1 d . . 3
O16 O 0.3765(3) 0.0896(4) 0.4177(5) 0.030(3) Uani 1 1 d . . 3
O17 O 0.2890(3) 0.1698(4) 0.2620(5) 0.029(3) Uani 1 1 d . . 3
O18 O 0.1914(3) 0.0799(4) 0.0871(5) 0.035(3) Uani 1 1 d . . 3
O19 O 0.3149(3) 0.0894(4) 0.4856(5) 0.033(3) Uani 1 1 d . . 3
O20 O 0.2283(3) 0.1688(4) 0.3295(5) 0.034(3) Uani 1 1 d . . 3
O21 O 0.1311(3) 0.0790(4) 0.1537(5) 0.032(3) Uani 1 1 d . . 3
O22 O 0.2021(3) 0.0909(4) 0.4408(5) 0.028(3) Uani 1 1 d . . 3
O23 O 0.1040(4) 0.0000 0.2632(7) 0.032(5) Uani 1 2 d S . 3
O24 O 0.1911(3) 0.0786(4) -0.0859(5) 0.036(3) Uani 1 1 d . . 3
O25 O 0.2885(3) 0.1691(4) -0.0920(5) 0.032(3) Uani 1 1 d . . 3
O26 O 0.3738(3) 0.0896(4) -0.0989(5) 0.032(3) Uani 1 1 d . . 3
O27 O 0.1294(3) 0.0804(4) -0.2591(5) 0.033(3) Uani 1 1 d . . 3
O28 O 0.2268(4) 0.1690(4) -0.2650(5) 0.043(4) Uani 1 1 d . . 3
O29 O 0.3121(3) 0.0893(4) -0.2719(5) 0.031(3) Uani 1 1 d . . 3
O30 O 0.1016(5) 0.0000 -0.4152(7) 0.038(5) Uani 1 2 d S . 3
O31 O 0.1998(3) 0.0901(4) -0.4228(5) 0.028(3) Uani 1 1 d . . 3
O32 O 0.3750(3) 0.0969(4) 0.2588(5) 0.027(3) Uani 1 1 d . . 3
O33 O 0.4799(4) 0.0000 0.2539(7) 0.027(4) Uani 1 2 d S . 3
O34 O 0.3755(3) 0.0972(4) 0.0604(4) 0.024(3) Uani 1 1 d . . 3
O35 O 0.3801(3) 0.0987(3) 0.1633(5) 0.022(3) Uani 1 1 d . . 3
O36 O 0.4280(3) 0.0545(3) 0.2519(5) 0.023(3) Uani 1 1 d . . 3
O37 O 0.4297(3) 0.0546(3) 0.1616(5) 0.026(3) Uani 1 1 d . . 3
O38 O 0.3705(4) 0.0000 0.0527(6) 0.025(4) Uani 1 2 d S . 3
O39 O 0.2696(5) 0.0000 0.0689(7) 0.032(4) Uani 1 2 d S . 3
O40 O 0.3211(3) 0.0447(4) 0.0568(4) 0.021(3) Uani 1 1 d . . 3
O41 O 0.3697(4) 0.0000 0.2568(6) 0.021(4) Uani 1 2 d S . 3
O42 O 0.3207(3) 0.0454(4) 0.1681(5) 0.023(3) Uani 1 1 d . . 3
O43 O 0.4435(3) 0.1273(3) 0.2202(4) 0.022(3) Uani 1 1 d . . 3
O44 O 0.4883(3) 0.1684(3) 0.2181(4) 0.017(2) Uani 1 1 d . . 3
O45 O 0.4869(3) 0.1689(3) 0.3018(4) 0.019(3) Uani 1 1 d . . 3
O46 O 0.4431(3) 0.2094(3) 0.2205(5) 0.023(3) Uani 1 1 d . . 3
O47 O 0.5465(3) 0.3213(4) 0.3151(5) 0.024(3) Uani 1 1 d . . 3
O48 O 0.5320(3) 0.2533(4) 0.3430(5) 0.022(3) Uani 1 1 d . . 3
O49 O 0.4881(3) 0.2946(4) 0.2611(5) 0.026(3) Uani 1 1 d . . 3
O50 O 0.5335(3) 0.2538(4) 0.2595(5) 0.023(3) Uani 1 1 d . . 3
O51 O 0.3063(4) 0.0000 -0.0306(6) 0.022(4) Uani 1 2 d S . 3
O52 O 0.2619(3) 0.0413(3) -0.1119(5) 0.021(3) Uani 1 1 d . . 3
O53 O 0.3065(4) 0.0000 -0.1155(6) 0.022(4) Uani 1 2 d S . 3
O54 O 0.2026(4) 0.0000 -0.3203(7) 0.027(4) Uani 1 2 d S . 3
O55 O 0.2164(3) 0.0413(4) -0.2377(5) 0.024(3) Uani 1 1 d . . 3
O56 O 0.2608(4) 0.0000 -0.2415(7) 0.024(4) Uani 1 2 d S . 3
O57 O 0.3068(4) 0.0000 0.2326(7) 0.020(4) Uani 1 2 d S . 3
O58 O 0.3080(4) 0.0000 0.3170(6) 0.022(4) Uani 1 2 d S . 3
O59 O 0.2629(3) 0.0402(3) 0.2367(4) 0.021(3) Uani 1 1 d . . 3
O60 O 0.2051(4) 0.0000 0.3439(7) 0.023(4) Uani 1 2 d S . 3
O61 O 0.2186(3) 0.0413(4) 0.2860(5) 0.022(3) Uani 1 1 d . . 3
O62 O 0.2637(4) 0.0000 0.3676(6) 0.019(4) Uani 1 2 d S . 3
O63 O 0.3944(3) 0.1747(3) 0.1228(4) 0.021(3) Uani 1 1 d . . 3
O64 O 0.4414(3) 0.1314(4) 0.1202(4) 0.025(3) Uani 1 1 d . . 3
O65 O 0.4979(3) 0.0793(4) 0.2246(5) 0.021(3) Uani 1 1 d . . 3
O66 O 0.4966(3) 0.0786(4) 0.3121(4) 0.024(3) Uani 1 1 d . . 3
O67 O 0.4397(3) 0.1293(3) 0.3145(4) 0.022(3) Uani 1 1 d . . 3
O68 O 0.3925(3) 0.1742(4) 0.2275(5) 0.025(3) Uani 1 1 d . . 3
O69 O 0.4427(3) 0.2182(4) 0.1244(5) 0.025(3) Uani 1 1 d . A 3
O70 O 0.5097(3) 0.1340(4) 0.1638(5) 0.026(3) Uani 1 1 d . B 3
O71 O 0.5429(3) 0.1249(4) 0.3090(5) 0.024(3) Uani 1 1 d . B 3
O72 O 0.5061(3) 0.1331(4) 0.3925(5) 0.026(3) Uani 1 1 d . . 3
O73 O 0.4393(3) 0.2173(3) 0.3130(4) 0.020(3) Uani 1 1 d . . 3
O74 O 0.3852(3) 0.2451(4) 0.1683(5) 0.028(3) Uani 1 1 d . . 3
O75 O 0.4299(3) 0.2883(4) 0.1595(5) 0.024(3) Uani 1 1 d . . 3
O76 O 0.5056(3) 0.2207(4) 0.1554(5) 0.028(3) Uani 1 1 d . B 3
O77 O 0.5567(3) 0.1724(4) 0.2509(5) 0.029(3) Uani 1 1 d . B 3
O78 O 0.5556(3) 0.1706(4) 0.3933(5) 0.024(3) Uani 1 1 d . . 3
O79 O 0.5021(3) 0.2193(3) 0.3953(4) 0.020(3) Uani 1 1 d . . 3
O80 O 0.4283(3) 0.2880(4) 0.2580(5) 0.022(3) Uani 1 1 d . . 3
O81 O 0.4863(3) 0.2998(4) 0.1642(5) 0.029(3) Uani 1 1 d . . 3
O82 O 0.5688(3) 0.2482(4) 0.2188(5) 0.030(3) Uani 1 1 d . . 3
O83 O 0.5862(3) 0.2066(4) 0.3490(5) 0.029(3) Uani 1 1 d . B 3
O84 O 0.5657(3) 0.2460(4) 0.4456(5) 0.027(3) Uani 1 1 d . . 3
O85 O 0.4829(3) 0.2987(4) 0.3535(5) 0.024(3) Uani 1 1 d . . 3
O86 O 0.4462(3) 0.3583(4) 0.2240(5) 0.031(3) Uani 1 1 d . . 3
O87 O 0.5468(3) 0.3285(4) 0.2180(5) 0.029(3) Uani 1 1 d . . 3
O88 O 0.6017(3) 0.2768(4) 0.3194(5) 0.029(3) Uani 1 1 d . . 3
O89 O 0.5998(3) 0.2762(4) 0.4047(5) 0.030(3) Uani 1 1 d . . 3
O90 O 0.5436(3) 0.3259(4) 0.4086(5) 0.027(3) Uani 1 1 d . . 3
O91 O 0.4984(3) 0.3683(4) 0.3241(5) 0.024(3) Uani 1 1 d . . 3
O92 O 0.5002(3) 0.3702(4) 0.2211(5) 0.026(3) Uani 1 1 d . . 3
O93 O 0.5925(3) 0.3638(4) 0.3125(5) 0.030(3) Uani 1 1 d . . 3
O94 O 0.5910(3) 0.3621(4) 0.3984(5) 0.031(3) Uani 1 1 d . . 3
O95 O 0.3562(3) 0.0528(3) -0.0357(5) 0.022(3) Uani 1 1 d . . 3
O96 O 0.3096(3) 0.0960(3) -0.0318(5) 0.023(3) Uani 1 1 d . . 3
O97 O 0.2528(3) 0.0432(4) -0.0272(5) 0.023(3) Uani 1 1 d . . 3
O98 O 0.3643(4) 0.0000 -0.1009(7) 0.027(4) Uani 1 2 d S . 3
O99 O 0.3082(3) 0.0935(4) -0.1220(5) 0.028(3) Uani 1 1 d . . 3
O100 O 0.2427(3) 0.1130(4) -0.0931(5) 0.024(3) Uani 1 1 d . . 3
O101 O 0.2068(4) 0.0000 -0.1146(6) 0.024(4) Uani 1 2 d S . 3
O102 O 0.3209(3) 0.0484(4) -0.1838(5) 0.027(3) Uani 1 1 d . . 3
O103 O 0.2460(3) 0.1177(4) -0.1784(5) 0.028(3) Uani 1 1 d . . 3
O104 O 0.1937(3) 0.0688(4) -0.1745(5) 0.026(3) Uani 1 1 d . . 3
O105 O 0.3035(4) 0.0000 -0.2705(7) 0.029(4) Uani 1 2 d S . 3
O106 O 0.2651(3) 0.0930(4) -0.2438(5) 0.027(3) Uani 1 1 d . . 3
O107 O 0.1826(3) 0.1120(4) -0.2624(5) 0.028(3) Uani 1 1 d . . 3
O108 O 0.1628(4) 0.0000 -0.2372(7) 0.024(4) Uani 1 2 d S . 3
O109 O 0.2502(3) 0.0512(4) -0.3284(5) 0.025(3) Uani 1 1 d . . 3
O110 O 0.2041(3) 0.0943(4) -0.3244(5) 0.025(3) Uani 1 1 d . . 3
O111 O 0.1490(3) 0.0424(4) -0.3215(5) 0.025(3) Uani 1 1 d . . 3
O112 O 0.1575(3) 0.0429(4) -0.4016(5) 0.028(3) Uani 1 1 d . . 3
O113 O 0.2044(4) 0.0000 -0.4054(6) 0.023(4) Uani 1 2 d S . 3
O114 O 0.3566(3) 0.0518(4) 0.3230(5) 0.027(3) Uani 1 1 d . . 3
O115 O 0.3093(3) 0.0959(4) 0.2382(5) 0.026(3) Uani 1 1 d . . 3
O116 O 0.2528(3) 0.0439(4) 0.1352(5) 0.025(3) Uani 1 1 d . . 3
O117 O 0.3654(4) 0.0000 0.4048(6) 0.021(4) Uani 1 2 d S . 3
O118 O 0.3104(3) 0.0940(4) 0.3282(5) 0.025(3) Uani 1 1 d . . 3
O119 O 0.2432(3) 0.1123(4) 0.1837(5) 0.025(3) Uani 1 1 d . . 3
O120 O 0.2077(4) 0.0000 0.1446(6) 0.024(4) Uani 1 2 d S . 3
O121 O 0.3230(3) 0.0496(4) 0.4123(5) 0.025(3) Uani 1 1 d . . 3
O122 O 0.2471(3) 0.1174(4) 0.2756(5) 0.026(3) Uani 1 1 d . . 3
O123 O 0.1945(3) 0.0692(4) 0.1811(5) 0.027(3) Uani 1 1 d . . 3
O124 O 0.3065(4) 0.0000 0.4703(7) 0.031(4) Uani 1 2 d S . 3
O125 O 0.2673(3) 0.0940(4) 0.3745(5) 0.027(3) Uani 1 1 d . . 3
O126 O 0.1841(3) 0.1119(3) 0.2503(5) 0.024(3) Uani 1 1 d . . 3
O127 O 0.1642(5) 0.0000 0.1904(7) 0.034(5) Uani 1 2 d S . 3
O128 O 0.2528(3) 0.0513(4) 0.4349(4) 0.024(3) Uani 1 1 d . . 3
O129 O 0.2064(3) 0.0933(4) 0.3510(5) 0.023(3) Uani 1 1 d . . 3
O130 O 0.1507(3) 0.0429(4) 0.2514(5) 0.023(3) Uani 1 1 d . . 3
O131 O 0.2071(4) 0.0000 0.4312(7) 0.027(4) Uani 1 2 d S . 3
O132 O 0.1597(3) 0.0427(4) 0.3470(5) 0.025(3) Uani 1 1 d . . 3
O133 O 0.5453(3) 0.4053(4) 0.3139(5) 0.035(3) Uani 1 1 d . . 3
O134 O 0.4470(5) 0.1645(8) 0.5002(8) 0.071(7) Uani 0.80 1 d P C 3
O135 O 0.6737(5) 0.5000 0.4849(7) 0.035(5) Uani 1 2 d S . 3
O136 O 0.1186(4) 0.1265(5) -0.3812(6) 0.064(5) Uani 1 1 d . D 3
O137 O 0.0720(4) 0.2191(5) -0.3783(6) 0.051(4) Uani 1 1 d . E 3
O138 O 0.0844(7) 0.0000 -0.3019(13) 0.069(9) Uani 0.80 2 d SP . 3
O139 O 0.0354(4) 0.1466(6) -0.4345(8) 0.047(5) Uani 0.80 1 d P F 3
O140 O 0.3654(5) 0.3414(6) 0.1518(9) 0.045(6) Uani 0.70 1 d P G 3
O141 O 0.5554(5) 0.5000 0.3793(7) 0.030(4) Uani 1 2 d S . 3
O142 O 0.3247(4) 0.1604(5) 0.4126(7) 0.038(4) Uani 0.80 1 d P . 3
O143 O 0.4421(7) 0.0000 0.0917(13) 0.062(9) Uani 0.80 2 d SP H 3
O144 O 0.3836(4) 0.1075(6) 0.6106(6) 0.056(4) Uani 1 1 d . I 3
O145 O 0.3145(4) 0.2471(6) 0.1086(8) 0.077(6) Uani 1 1 d . . 3
O146 O 0.3190(4) 0.3282(5) 0.1799(6) 0.058(5) Uani 1 1 d . . 3
O147 O 0.1700(6) 0.2271(7) 0.3326(9) 0.041(6) Uiso 0.60 1 d P . 3
O148 O 0.4412(7) 0.0000 0.3435(11) 0.087(9) Uani 1 2 d S J 3
O149 O 0.2709(6) 0.2334(6) 0.3167(9) 0.034(6) Uani 0.60 1 d P . 3
O150 O 0.3008(7) 0.1948(12) 0.0235(13) 0.070(12) Uani 0.50 1 d P . 3
O151 O 0.4021(6) 0.1309(7) -0.0011(9) 0.052(6) Uiso 0.70 1 d P K 1
O152 O 0.5187(11) 0.0000 0.1554(18) 0.078(13) Uiso 0.60 2 d SP . .
O153 O 0.1345(9) 0.0000 0.0689(14) 0.048(9) Uiso 0.60 2 d SP . .
O154 O 0.3230(14) 0.2419(18) 0.499(2) 0.063(16) Uiso 0.30 1 d P . .
O155 O 0.4688(8) 0.4514(10) 0.2705(13) 0.058(9) Uiso 0.50 1 d P . .
O156 O 0.3647(5) 0.5000 0.1614(10) 0.065(7) Uani 1 2 d S . .
O157 O 0.3266(6) 0.2727(6) 0.2930(11) 0.046(7) Uani 0.60 1 d P . .
O158 O 0.2731(9) 0.1635(12) 0.4698(15) 0.049(10) Uiso 0.40 1 d P . .
O159 O 0.6568(6) 0.3210(8) 0.5209(10) 0.060(6) Uiso 0.70 1 d P . .
O160 O 0.2757(8) 0.0000 -0.3931(13) 0.041(8) Uiso 0.60 2 d SP . .
O161 O 0.3921(14) 0.0238(17) 0.654(2) 0.067(17) Uiso 0.30 1 d P . .
O162 O 0.1509(14) 0.1571(18) -0.049(2) 0.061(15) Uiso 0.30 1 d P . .
O163 O 0.3455(9) 0.0000 -0.3182(14) 0.046(9) Uiso 0.60 2 d SP . .
O164 O 0.3893(6) 0.1426(8) 0.3502(10) 0.064(7) Uiso 0.70 1 d P L 2
O165 O 0.3296(8) 0.1282(10) -0.3869(12) 0.051(8) Uiso 0.50 1 d P . .
O166 O 0.3232(6) 0.1762(8) 0.1980(10) 0.052(7) Uiso 0.60 1 d P . .
O167 O 0.3753(7) 0.0798(9) -0.2700(12) 0.048(8) Uiso 0.50 1 d P . .
O168 O 0.4119(7) 0.2385(9) 0.4417(11) 0.057(7) Uiso 0.60 1 d P . .
O169 O 0.5881(7) 0.3542(8) 0.1761(11) 0.056(7) Uiso 0.60 1 d P . .
O170 O 0.5422(10) 0.0000 0.3523(16) 0.039(10) Uiso 0.50 2 d SP M 1
O171 O 0.5546(17) 0.0000 0.491(3) 0.059(17) Uiso 0.40 2 d SP N 2
O172 O 0.5155(8) 0.0000 0.3729(13) 0.042(8) Uiso 0.60 2 d SP O 2
O173 O 0.4340(10) 0.0000 -0.0557(16) 0.064(11) Uiso 0.60 2 d SP . .
O174 O 0.2754(8) 0.0715(10) -0.4496(13) 0.058(9) Uiso 0.50 1 d P . .
O175 O 0.3637(8) 0.1627(10) -0.2076(13) 0.056(9) Uiso 0.50 1 d P . .
O176 O 0.5902(16) 0.325(2) 0.098(3) 0.077(19) Uiso 0.30 1 d P . .
O177 O 0.4023(16) 0.075(2) -0.160(3) 0.077(19) Uiso 0.30 1 d P . .
O178 O 0.4894(9) 0.2349(11) 0.0307(14) 0.043(9) Uiso 0.40 1 d P . .
O179 O 0.2370(9) 0.2638(12) 0.1731(15) 0.049(10) Uiso 0.40 1 d P . .
O180 O 0.2420(9) 0.1790(11) 0.1144(15) 0.046(9) Uiso 0.40 1 d P . .
O181 O 0.5348(19) 0.0000 0.460(3) 0.08(2) Uiso 0.40 2 d SP P 1
O182 O 0.3791(15) 0.0000 -0.193(2) 0.062(16) Uiso 0.40 2 d SP . .
O183 O 0.433(2) 0.147(3) -0.049(4) 0.07(3) Uiso 0.20 1 d P . .
O184 O 0.3722(15) 0.0251(18) 0.570(2) 0.072(18) Uiso 0.30 1 d P . .
O185 O 0.4648(12) -0.0705(16) 0.004(2) 0.049(13) Uiso 0.30 1 d P . .
O186 O 0.5634(12) 0.0000 0.419(2) 0.039(12) Uiso 0.40 2 d SP Q 2
O187 O 0.4658(10) 0.0791(12) 0.4902(16) 0.052(10) Uiso 0.40 1 d P . .
O188 O 0.0139(10) 0.0369(12) -0.4087(16) 0.051(10) Uiso 0.40 1 d P R 1
O189 O 0.3563(9) 0.2084(12) -0.0828(15) 0.050(10) Uiso 0.40 1 d P . .
O190 O 0.5187(10) -0.0721(13) 0.1029(16) 0.057(11) Uiso 0.40 1 d P . .
O191 O 0.2988(11) 0.1925(14) -0.3304(18) 0.065(12) Uiso 0.40 1 d P . .
O192 O 0.2913(11) 0.2277(15) -0.2562(19) 0.041(12) Uiso 0.30 1 d P . .
O193 O 0.3897(16) 0.0000 0.515(3) 0.073(19) Uiso 0.40 2 d SP . .
O194 O 0.2467(12) 0.1434(15) -0.4313(19) 0.042(12) Uiso 0.30 1 d P . .
O195 O 0.5599(10) 0.1633(13) 0.1426(17) 0.060(11) Uiso 0.40 1 d P . .
O196 O 0.1395(11) 0.1360(14) 0.0779(18) 0.067(12) Uiso 0.40 1 d P S 1
O197 O 0.0800(15) 0.0000 0.095(2) 0.062(17) Uiso 0.40 2 d SP . .
O198 O 0.2286(13) 0.2114(16) 0.506(2) 0.050(13) Uiso 0.30 1 d P . .
O199 O 0.2151(13) 0.1603(17) 0.017(2) 0.057(15) Uiso 0.30 1 d P . .
O200 O 0.3429(17) 0.5000 0.054(3) 0.075(19) Uiso 0.40 2 d SP . .
O201 O 0.1991(13) 0.1862(17) 0.169(2) 0.057(15) Uiso 0.30 1 d P . .
O202 O 0.481(2) 0.441(3) 0.129(3) 0.06(2) Uiso 0.20 1 d P . .
O203 O 0.4239(17) 0.457(2) 0.142(3) 0.040(17) Uiso 0.20 1 d P . .
O204 O 0.1821(18) 0.228(2) 0.048(3) 0.046(19) Uiso 0.20 1 d P . .
O205 O 0.4225(8) 0.0899(11) 0.0216(13) 0.060(9) Uiso 0.50 1 d P T 2
O206 O 0.0378(10) 0.0301(13) -0.4790(17) 0.059(11) Uiso 0.40 1 d P U 2
O207 O 0.1653(13) 0.1898(17) 0.191(2) 0.056(14) Uiso 0.30 1 d P V 1
O208 O 0.3751(9) 0.1665(12) 0.3179(15) 0.066(10) Uiso 0.50 1 d P W 1
O209 O 0.1235(11) 0.0968(14) 0.0557(18) 0.054(12) Uiso 0.35 1 d P X 2
O210 O 0.0177(10) 0.0436(12) -0.3693(17) 0.052(10) Uiso 0.40 1 d P Y 2
O211 O 0.0424(12) 0.0821(15) -0.4858(19) 0.044(12) Uiso 0.30 1 d P Z 1
O212 O 0.2296(14) 0.0825(18) 0.034(2) 0.057(15) Uiso 0.30 1 d P A 2
O213 O 0.029(3) 0.0000 0.150(4) 0.05(3) Uiso 0.20 2 d SP . .

loop_
_atom_site_aniso_label
_atom_site_aniso_U_11
_atom_site_aniso_U_22
_atom_site_aniso_U_33
_atom_site_aniso_U_23
_atom_site_aniso_U_13
_atom_site_aniso_U_12
W1 0.0217(4) 0.0206(3) 0.0209(4) 0.0005(3) 0.0098(3) 0.0001(3)
W2 0.0235(4) 0.0252(4) 0.0214(4) -0.0025(3) 0.0140(3) -0.0035(3)
W3 0.0219(4) 0.0238(4) 0.0258(4) -0.0022(3) 0.0150(3) -0.0003(3)
W4 0.0211(4) 0.0209(3) 0.0204(4) 0.0002(3) 0.0101(3) -0.0006(3)
W5 0.0219(4) 0.0209(3) 0.0195(4) -0.0019(3) 0.0126(3) -0.0037(3)
W6 0.0201(4) 0.0201(3) 0.0244(4) -0.0021(3) 0.0129(3) -0.0007(3)
W7 0.0297(4) 0.0292(4) 0.0247(4) -0.0019(3) 0.0179(4) -0.0086(3)
W8 0.0218(4) 0.0331(4) 0.0285(4) -0.0036(3) 0.0159(3) -0.0060(3)
W9 0.0201(4) 0.0263(4) 0.0214(4) -0.0005(3) 0.0096(3) -0.0035(3)
W10 0.0252(4) 0.0212(3) 0.0207(4) -0.0020(3) 0.0133(3) -0.0046(3)
W11 0.0272(4) 0.0194(3) 0.0246(4) -0.0016(3) 0.0140(3) -0.0016(3)
W12 0.0307(4) 0.0205(3) 0.0235(4) 0.0015(3) 0.0140(3) -0.0026(3)
W13 0.0375(5) 0.0277(4) 0.0276(4) -0.0028(3) 0.0188(4) -0.0130(3)
W14 0.0276(4) 0.0332(4) 0.0283(4) -0.0045(3) 0.0151(4) -0.0128(3)
W15 0.0340(5) 0.0238(4) 0.0253(4) -0.0042(3) 0.0160(4) -0.0106(3)
W16 0.0193(4) 0.0262(4) 0.0207(4) -0.0025(3) 0.0119(3) -0.0024(3)
W17 0.0233(4) 0.0209(3) 0.0256(4) 0.0001(3) 0.0153(3) 0.0001(3)
W18 0.0222(4) 0.0234(3) 0.0212(4) 0.0026(3) 0.0117(3) 0.0029(3)
W19 0.0202(4) 0.0331(4) 0.0221(4) -0.0042(3) 0.0131(3) -0.0025(3)
W20 0.0238(4) 0.0234(4) 0.0287(4) -0.0016(3) 0.0169(3) -0.0004(3)
W21 0.0195(4) 0.0256(4) 0.0259(4) 0.0025(3) 0.0126(3) 0.0032(3)
W22 0.0223(4) 0.0286(4) 0.0284(4) -0.0025(3) 0.0171(3) -0.0009(3)
W23 0.0184(5) 0.0287(5) 0.0278(6) 0.000 0.0136(5) 0.000
W24 0.0217(4) 0.0250(4) 0.0209(4) 0.0011(3) 0.0121(3) 0.0043(3)
W25 0.0259(4) 0.0197(3) 0.0201(4) 0.0008(3) 0.0111(3) 0.0005(3)
W26 0.0212(4) 0.0281(4) 0.0213(4) -0.0008(3) 0.0122(3) -0.0040(3)
W27 0.0208(4) 0.0300(4) 0.0207(4) 0.0019(3) 0.0103(3) 0.0053(3)
W28 0.0270(4) 0.0240(4) 0.0200(4) 0.0029(3) 0.0118(3) 0.0028(3)
W29 0.0235(4) 0.0298(4) 0.0209(4) 0.0010(3) 0.0134(3) -0.0016(3)
W30 0.0221(6) 0.0327(6) 0.0202(6) 0.000 0.0095(5) 0.000
W31 0.0262(4) 0.0302(4) 0.0190(4) 0.0020(3) 0.0114(3) 0.0006(3)
Fe1 0.0216(14) 0.0219(12) 0.0192(13) -0.0013(10) 0.0115(11) -0.0010(10)
Fe2 0.0226(13) 0.0185(11) 0.0225(14) -0.0010(10) 0.0133(11) -0.0003(10)
Fe3 0.0218(13) 0.0223(12) 0.0202(14) -0.0023(10) 0.0133(11) -0.0038(10)
Fe4 0.0192(13) 0.0224(12) 0.0202(14) 0.0008(10) 0.0114(11) -0.0007(10)
Fe5 0.025(2) 0.0213(17) 0.021(2) 0.000 0.0133(17) 0.000
Fe6 0.028(2) 0.0211(17) 0.0195(19) 0.000 0.0150(17) 0.000
Fe7 0.0219(14) 0.0215(12) 0.0204(14) 0.0002(10) 0.0113(11) -0.0011(10)
P1 0.019(2) 0.0148(19) 0.021(2) -0.0024(18) 0.013(2) -0.0039(17)
P2 0.024(2) 0.018(2) 0.020(2) -0.0014(18) 0.014(2) -0.0042(18)
P3 0.022(3) 0.020(3) 0.016(3) 0.000 0.014(3) 0.000
P4 0.017(3) 0.026(3) 0.024(4) 0.000 0.015(3) 0.000
P5 0.015(3) 0.017(3) 0.009(3) 0.000 0.005(3) 0.000
P6 0.022(3) 0.019(3) 0.011(3) 0.000 0.009(3) 0.000
K1 0.040(4) 0.038(3) 0.034(4) 0.000 0.017(3) 0.000
K2 0.105(11) 0.059(7) 0.042(7) -0.003(6) -0.003(7) -0.027(7)
K3 0.106(9) 0.077(7) 0.168(13) 0.000 0.069(9) 0.000
K4 0.112(10) 0.035(5) 0.119(10) 0.054(6) 0.107(9) 0.059(6)
K5 0.037(4) 0.032(3) 0.023(3) 0.000 0.015(3) 0.000
K6 0.064(4) 0.075(4) 0.064(4) -0.005(3) 0.026(3) 0.006(3)
K7 0.035(3) 0.049(3) 0.035(3) -0.017(2) 0.015(2) -0.004(2)
K8 0.069(6) 0.034(4) 0.076(7) 0.015(4) 0.053(5) 0.010(4)
K9 0.051(6) 0.083(8) 0.044(6) 0.021(6) 0.039(5) 0.028(6)
K10 0.050(3) 0.039(2) 0.041(3) 0.001(2) 0.021(2) 0.013(2)
K11 0.073(10) 0.071(9) 0.033(7) 0.001(7) 0.018(7) 0.028(8)
K12 0.037(4) 0.043(3) 0.034(4) 0.000 0.024(3) 0.000
K13 0.034(2) 0.037(2) 0.026(2) -0.0035(18) 0.018(2) -0.0048(19)
K14 0.055(7) 0.061(7) 0.052(7) 0.000(5) 0.025(6) -0.005(5)
K15 0.044(7) 0.047(7) 0.038(7) 0.004(6) 0.021(6) -0.001(6)
K16 0.092(16) 0.071(12) 0.063(13) 0.003(10) 0.061(12) -0.006(11)
K18 0.040(10) 0.044(10) 0.081(15) -0.006(10) 0.008(10) 0.004(8)
Na1 0.033(6) 0.035(6) 0.027(6) 0.000 0.017(5) 0.000
Na5 0.080(15) 0.054(11) 0.045(12) -0.012(9) 0.029(11) 0.012(10)
Na6 0.076(14) 0.035(9) 0.054(12) 0.001(8) 0.034(11) -0.018(9)
O1 0.034(8) 0.023(6) 0.027(7) 0.000(6) 0.011(6) -0.002(6)
O2 0.023(7) 0.049(8) 0.029(8) -0.003(6) 0.015(6) -0.009(6)
O3 0.032(8) 0.041(8) 0.032(8) -0.008(6) 0.023(7) -0.010(6)
O4 0.020(7) 0.037(7) 0.019(7) 0.009(6) 0.007(6) 0.001(5)
O5 0.035(8) 0.034(7) 0.021(7) -0.006(6) 0.015(6) -0.004(6)
O6 0.037(8) 0.027(7) 0.021(7) -0.003(5) 0.013(6) 0.001(6)
O7 0.042(9) 0.048(8) 0.036(8) -0.003(7) 0.025(7) -0.017(7)
O8 0.026(8) 0.054(9) 0.035(8) -0.004(7) 0.019(7) -0.003(6)
O9 0.021(7) 0.036(7) 0.027(7) -0.006(6) 0.009(6) 0.000(6)
O10 0.027(7) 0.023(6) 0.025(7) -0.005(5) 0.015(6) -0.004(5)
O11 0.036(8) 0.027(7) 0.030(8) -0.001(6) 0.016(7) 0.004(6)
O12 0.031(8) 0.041(8) 0.030(8) 0.000(6) 0.011(7) -0.010(6)
O13 0.050(9) 0.033(7) 0.039(9) -0.012(6) 0.028(8) -0.017(7)
O14 0.028(7) 0.041(8) 0.034(8) -0.013(6) 0.015(6) -0.022(6)
O15 0.038(8) 0.026(7) 0.026(7) -0.006(6) 0.013(6) -0.007(6)
O16 0.033(8) 0.029(7) 0.038(8) 0.001(6) 0.026(7) 0.003(6)
O17 0.022(7) 0.028(7) 0.038(8) 0.000(6) 0.016(6) -0.004(5)
O18 0.034(8) 0.039(8) 0.030(8) -0.004(6) 0.017(7) -0.002(6)
O19 0.025(7) 0.036(7) 0.036(8) 0.000(6) 0.015(6) 0.005(6)
O20 0.029(7) 0.039(7) 0.044(9) -0.008(6) 0.027(7) -0.003(6)
O21 0.024(7) 0.038(7) 0.030(8) 0.001(6) 0.013(6) 0.007(6)
O22 0.035(8) 0.032(7) 0.038(8) -0.007(6) 0.033(7) -0.010(6)
O23 0.013(9) 0.055(12) 0.014(9) 0.000 -0.003(8) 0.000
O24 0.038(8) 0.032(7) 0.030(8) 0.003(6) 0.014(7) 0.009(6)
O25 0.036(8) 0.022(6) 0.032(8) 0.006(6) 0.014(6) -0.005(6)
O26 0.032(8) 0.034(7) 0.018(7) -0.003(6) 0.006(6) -0.013(6)
O27 0.030(8) 0.032(7) 0.039(8) 0.006(6) 0.021(7) 0.011(6)
O28 0.053(10) 0.046(8) 0.031(8) 0.013(7) 0.024(7) 0.016(7)
O29 0.030(7) 0.044(8) 0.026(7) -0.003(6) 0.019(6) -0.006(6)
O30 0.032(11) 0.063(13) 0.025(11) 0.000 0.019(9) 0.000
O31 0.029(7) 0.038(7) 0.019(7) 0.001(6) 0.015(6) 0.002(6)
O32 0.029(7) 0.027(6) 0.024(7) -0.006(5) 0.014(6) -0.009(5)
O33 0.027(10) 0.017(8) 0.040(11) 0.000 0.020(9) 0.000
O34 0.026(7) 0.020(6) 0.017(6) 0.002(5) 0.005(6) -0.006(5)
O35 0.023(7) 0.019(6) 0.023(7) -0.009(5) 0.011(6) -0.003(5)
O36 0.019(6) 0.016(6) 0.029(7) -0.012(5) 0.011(6) -0.008(5)
O37 0.025(7) 0.016(6) 0.038(8) -0.007(5) 0.019(6) -0.003(5)
O38 0.023(10) 0.032(9) 0.015(9) 0.000 0.008(8) 0.000
O39 0.040(12) 0.037(10) 0.024(10) 0.000 0.020(9) 0.000
O40 0.022(6) 0.027(6) 0.009(6) -0.003(5) 0.006(5) -0.006(5)
O41 0.030(10) 0.011(7) 0.014(9) 0.000 0.008(8) 0.000
O42 0.023(7) 0.021(6) 0.033(7) -0.003(5) 0.020(6) -0.004(5)
O43 0.028(7) 0.020(6) 0.018(6) -0.005(5) 0.011(6) -0.003(5)
O44 0.019(6) 0.026(6) 0.008(6) 0.003(5) 0.009(5) 0.002(5)
O45 0.016(6) 0.019(6) 0.020(6) 0.001(5) 0.009(5) -0.007(5)
O46 0.026(7) 0.018(6) 0.021(7) 0.006(5) 0.011(6) 0.000(5)
O47 0.028(7) 0.025(6) 0.029(7) -0.005(5) 0.021(6) -0.009(5)
O48 0.025(7) 0.023(6) 0.024(7) 0.000(5) 0.018(6) -0.007(5)
O49 0.020(7) 0.025(6) 0.034(8) 0.004(6) 0.016(6) -0.002(5)
O50 0.031(7) 0.022(6) 0.023(7) -0.010(5) 0.020(6) -0.011(5)
O51 0.014(9) 0.034(9) 0.010(8) 0.000 0.002(7) 0.000
O52 0.027(7) 0.017(6) 0.030(7) -0.004(5) 0.023(6) 0.002(5)
O53 0.020(9) 0.022(8) 0.021(9) 0.000 0.010(8) 0.000
O54 0.017(9) 0.035(10) 0.022(10) 0.000 0.007(8) 0.000
O55 0.022(7) 0.030(7) 0.017(7) 0.005(5) 0.010(6) 0.005(5)
O56 0.022(10) 0.034(10) 0.030(10) 0.000 0.023(8) 0.000
O57 0.012(8) 0.021(8) 0.028(10) 0.000 0.011(8) 0.000
O58 0.021(9) 0.023(8) 0.019(9) 0.000 0.009(8) 0.000
O59 0.016(6) 0.016(6) 0.020(7) 0.007(5) 0.003(5) 0.000(5)
O60 0.025(10) 0.016(8) 0.029(10) 0.000 0.015(8) 0.000
O61 0.016(6) 0.027(6) 0.022(7) 0.005(5) 0.010(5) -0.002(5)
O62 0.025(9) 0.020(8) 0.021(9) 0.000 0.018(8) 0.000
O63 0.024(7) 0.021(6) 0.016(6) 0.005(5) 0.009(5) 0.008(5)
O64 0.027(7) 0.029(6) 0.014(6) -0.001(5) 0.008(6) -0.002(5)
O65 0.026(7) 0.026(6) 0.021(7) 0.003(5) 0.018(6) 0.005(5)
O66 0.018(6) 0.028(6) 0.015(6) -0.007(5) 0.003(5) -0.009(5)
O67 0.018(6) 0.021(6) 0.018(6) -0.005(5) 0.005(5) -0.009(5)
O68 0.026(7) 0.019(6) 0.037(8) 0.002(5) 0.022(6) 0.003(5)
O69 0.025(7) 0.025(6) 0.021(7) -0.005(5) 0.010(6) -0.005(5)
O70 0.026(7) 0.031(7) 0.021(7) -0.004(5) 0.013(6) -0.005(5)
O71 0.023(7) 0.022(6) 0.025(7) 0.007(5) 0.011(6) 0.004(5)
O72 0.030(7) 0.019(6) 0.020(7) -0.004(5) 0.008(6) -0.002(5)
O73 0.023(7) 0.021(6) 0.014(6) -0.002(5) 0.009(5) 0.003(5)
O74 0.022(7) 0.025(6) 0.033(8) -0.001(6) 0.012(6) 0.004(5)
O75 0.025(7) 0.023(6) 0.023(7) -0.001(5) 0.014(6) -0.003(5)
O76 0.027(7) 0.031(7) 0.029(7) -0.003(6) 0.016(6) -0.011(6)
O77 0.026(7) 0.031(7) 0.033(8) 0.003(6) 0.019(6) -0.004(6)
O78 0.024(7) 0.023(6) 0.028(7) -0.005(5) 0.016(6) -0.011(5)
O79 0.029(7) 0.010(5) 0.020(6) -0.004(5) 0.013(6) -0.004(5)
O80 0.022(7) 0.022(6) 0.023(7) -0.001(5) 0.013(6) -0.003(5)
O81 0.029(7) 0.029(7) 0.017(7) 0.002(5) 0.005(6) -0.007(6)
O82 0.020(7) 0.040(7) 0.035(8) -0.003(6) 0.016(6) -0.012(6)
O83 0.013(6) 0.037(7) 0.029(7) -0.005(6) 0.006(6) 0.002(5)
O84 0.024(7) 0.027(6) 0.030(7) 0.000(6) 0.016(6) 0.002(5)
O85 0.022(7) 0.027(6) 0.033(7) -0.003(6) 0.022(6) -0.004(5)
O86 0.029(7) 0.023(6) 0.034(8) -0.002(6) 0.012(6) -0.003(5)
O87 0.036(8) 0.030(7) 0.029(7) -0.009(6) 0.024(6) -0.015(6)
O88 0.025(7) 0.030(7) 0.035(8) -0.001(6) 0.018(6) -0.013(6)
O89 0.021(7) 0.028(7) 0.042(8) -0.003(6) 0.018(6) 0.001(5)
O90 0.020(7) 0.031(7) 0.027(7) 0.000(6) 0.011(6) -0.003(5)
O91 0.037(8) 0.022(6) 0.020(7) 0.001(5) 0.021(6) -0.005(5)
O92 0.033(7) 0.020(6) 0.023(7) 0.005(5) 0.015(6) 0.000(5)
O93 0.037(8) 0.038(7) 0.031(8) 0.000(6) 0.029(7) -0.017(6)
O94 0.031(8) 0.035(7) 0.024(7) -0.005(6) 0.013(6) -0.003(6)
O95 0.019(6) 0.022(6) 0.026(7) -0.001(5) 0.012(6) 0.000(5)
O96 0.021(7) 0.020(6) 0.021(7) 0.001(5) 0.008(5) 0.004(5)
O97 0.023(7) 0.022(6) 0.027(7) -0.008(5) 0.015(6) 0.000(5)
O98 0.024(10) 0.037(10) 0.018(9) 0.000 0.010(8) 0.000
O99 0.024(7) 0.030(7) 0.030(7) -0.005(6) 0.014(6) 0.000(5)
O100 0.034(7) 0.020(6) 0.019(7) 0.000(5) 0.015(6) 0.010(5)
O101 0.039(11) 0.022(8) 0.018(9) 0.000 0.020(9) 0.000
O102 0.031(7) 0.029(6) 0.025(7) 0.001(5) 0.017(6) -0.004(6)
O103 0.038(8) 0.025(6) 0.034(8) 0.003(6) 0.028(7) -0.002(6)
O104 0.027(7) 0.035(7) 0.017(7) 0.003(5) 0.013(6) 0.001(6)
O105 0.021(10) 0.037(10) 0.020(10) 0.000 0.006(8) 0.000
O106 0.023(7) 0.028(7) 0.025(7) -0.005(5) 0.010(6) -0.009(5)
O107 0.031(7) 0.029(7) 0.034(8) 0.003(6) 0.025(6) 0.005(6)
O108 0.021(9) 0.029(9) 0.020(9) 0.000 0.008(8) 0.000
O109 0.030(7) 0.029(7) 0.016(7) 0.001(5) 0.013(6) -0.007(5)
O110 0.022(7) 0.031(7) 0.020(7) 0.010(5) 0.010(6) 0.006(5)
O111 0.021(7) 0.034(7) 0.026(7) 0.005(6) 0.016(6) 0.003(5)
O112 0.018(7) 0.039(7) 0.029(7) -0.001(6) 0.015(6) 0.005(5)
O113 0.023(10) 0.028(9) 0.019(9) 0.000 0.012(8) 0.000
O114 0.028(7) 0.028(7) 0.022(7) 0.002(5) 0.012(6) 0.005(5)
O115 0.029(7) 0.024(6) 0.018(7) 0.005(5) 0.009(6) 0.000(5)
O116 0.029(7) 0.020(6) 0.031(7) -0.003(5) 0.019(6) 0.009(5)
O117 0.024(9) 0.022(8) 0.019(9) 0.000 0.013(8) 0.000
O118 0.022(7) 0.028(6) 0.023(7) -0.008(5) 0.010(6) 0.003(5)
O119 0.024(7) 0.023(6) 0.034(8) 0.003(5) 0.021(6) 0.000(5)
O120 0.014(9) 0.028(9) 0.016(9) 0.000 -0.001(7) 0.000
O121 0.022(7) 0.035(7) 0.028(7) -0.008(6) 0.019(6) -0.001(5)
O122 0.018(7) 0.031(7) 0.026(7) -0.005(6) 0.009(6) 0.001(5)
O123 0.021(7) 0.027(6) 0.033(8) 0.004(6) 0.014(6) -0.001(5)
O124 0.021(10) 0.036(10) 0.021(10) 0.000 0.003(8) 0.000
O125 0.029(7) 0.041(7) 0.024(7) 0.001(6) 0.022(6) 0.000(6)
O126 0.027(7) 0.019(6) 0.029(7) 0.005(5) 0.017(6) 0.008(5)
O127 0.037(11) 0.048(12) 0.019(10) 0.000 0.016(9) 0.000
O128 0.030(7) 0.034(7) 0.011(6) -0.002(5) 0.012(6) -0.004(6)
O129 0.020(7) 0.024(6) 0.027(7) -0.004(5) 0.014(6) 0.001(5)
O130 0.021(7) 0.025(6) 0.026(7) 0.002(5) 0.015(6) 0.008(5)
O131 0.026(10) 0.032(10) 0.025(10) 0.000 0.016(8) 0.000
O132 0.027(7) 0.023(6) 0.028(7) 0.004(5) 0.018(6) 0.004(5)
O133 0.049(9) 0.031(7) 0.033(8) 0.001(6) 0.029(7) -0.007(6)
O134 0.065(15) 0.12(2) 0.026(11) -0.002(12) 0.025(11) -0.001(14)
O135 0.032(11) 0.064(13) 0.016(10) 0.000 0.016(9) 0.000
O136 0.074(12) 0.065(11) 0.039(10) 0.004(8) 0.022(9) 0.014(9)
O137 0.067(11) 0.056(10) 0.048(10) -0.008(8) 0.043(9) -0.006(8)
O138 0.033(17) 0.08(2) 0.08(2) 0.000 0.019(16) 0.000
O139 0.044(11) 0.043(10) 0.062(13) -0.035(10) 0.035(10) -0.024(9)
O140 0.046(13) 0.035(11) 0.071(16) 0.017(11) 0.043(12) 0.025(10)
O141 0.046(12) 0.035(10) 0.024(10) 0.000 0.028(10) 0.000
O142 0.062(12) 0.021(8) 0.036(10) -0.018(7) 0.031(10) -0.019(8)
O143 0.06(2) 0.065(19) 0.10(3) 0.000 0.06(2) 0.000
O144 0.042(9) 0.090(12) 0.039(9) -0.010(9) 0.025(8) -0.025(9)
O145 0.052(12) 0.084(13) 0.083(14) 0.013(11) 0.029(11) 0.000(10)
O146 0.064(11) 0.052(10) 0.056(11) 0.008(8) 0.032(9) 0.016(8)
O148 0.08(2) 0.11(2) 0.055(18) 0.000 0.030(16) 0.000
O149 0.067(17) 0.017(10) 0.050(15) 0.009(10) 0.053(14) 0.011(10)
O150 0.031(18) 0.11(3) 0.05(2) -0.05(2) 0.008(16) -0.002(18)
O156 0.034(13) 0.048(13) 0.09(2) 0.000 0.021(13) 0.000
O157 0.052(15) 0.011(10) 0.11(2) 0.026(12) 0.066(16) 0.013(10)

loop_
_atom_type_symbol
_atom_type_description
_atom_type_scat_dispersion_real
_atom_type_scat_dispersion_imag
_atom_type_scat_source
W W -0.8490 6.8722 'International Tables Vol C Tables 4.2.6.8 and 6.1.1.4'
Fe Fe 0.3463 0.8444 'International Tables Vol C Tables 4.2.6.8 and 6.1.1.4'
P P 0.1023 0.0942 'International Tables Vol C Tables 4.2.6.8 and 6.1.1.4'
K K 0.2009 0.2494 'International Tables Vol C Tables 4.2.6.8 and 6.1.1.4'
Na Na 0.0362 0.0249 'International Tables Vol C Tables 4.2.6.8 and 6.1.1.4'
O O 0.0106 0.0060 'International Tables Vol C Tables 4.2.6.8 and 6.1.1.4'
H H 0.0000 0.0000 'International Tables Vol C Tables 4.2.6.8 and 6.1.1.4'

loop_
_geom_angle_atom_site_label_1
_geom_angle_atom_site_label_2
_geom_angle_atom_site_label_3
_geom_angle
_geom_angle_site_symmetry_1
_geom_angle_site_symmetry_3
O1 W1 O63 100.0(5) . .
O1 W1 O69 101.8(6) . .
O63 W1 O69 92.2(5) . .
O1 W1 O74 100.2(6) . .
O63 W1 O74 94.3(5) . .
O69 W1 O74 155.5(5) . .
O1 W1 O75 95.2(5) . .
O63 W1 O75 164.7(5) . .
O69 W1 O75 83.2(5) . .
O74 W1 O75 84.3(5) . .
O1 W1 O46 173.0(5) . .
O63 W1 O46 83.0(4) . .
O69 W1 O46 84.3(5) . .
O74 W1 O46 73.2(5) . .
O75 W1 O46 82.0(4) . .
O1 W1 K2 46.7(4) . .
O63 W1 K2 55.0(4) . .
O69 W1 K2 91.0(4) . .
O74 W1 K2 112.0(5) . .
O75 W1 K2 139.4(4) . .
O46 W1 K2 137.5(3) . .
O2 W2 O64 100.3(5) . .
O2 W2 O69 102.6(6) . .
O64 W2 O69 91.4(5) . .
O2 W2 O70 99.2(6) . .
O64 W2 O70 95.8(5) . .
O69 W2 O70 155.4(5) . .
O2 W2 O76 93.8(5) . .
O64 W2 O76 165.6(5) . .
O69 W2 O76 83.2(5) . .
O70 W2 O76 84.1(5) . .
O2 W2 O44 171.8(5) . .
O64 W2 O44 83.3(4) . .
O69 W2 O44 84.6(4) . .
O70 W2 O44 73.0(4) . .
O76 W2 O44 83.0(4) . .
O3 W3 O65 100.8(5) . .
O3 W3 O71 101.6(6) . .
O65 W3 O71 92.3(5) . .
O3 W3 O70 99.0(6) . .
O65 W3 O70 95.0(5) . .
O71 W3 O70 156.4(5) . .
O3 W3 O77 94.6(5) . .
O65 W3 O77 164.6(5) . .
O71 W3 O77 83.9(5) . .
O70 W3 O77 83.1(5) . .
O3 W3 O44 172.0(5) . .
O65 W3 O44 82.8(4) . .
O71 W3 O44 85.3(4) . .
O70 W3 O44 73.4(4) . .
O77 W3 O44 82.0(4) . .
O3 W3 K3 46.9(5) . .
O65 W3 K3 55.7(4) . .
O71 W3 K3 90.2(4) . .
O70 W3 K3 112.5(4) . .
O77 W3 K3 138.9(4) . .
O44 W3 K3 138.1(3) . .
O4 W4 O66 101.1(5) . .
O4 W4 O72 99.4(5) . .
O66 W4 O72 95.4(5) . .
O4 W4 O71 102.4(5) . .
O66 W4 O71 91.4(5) . .
O72 W4 O71 155.4(5) . .
O4 W4 O78 93.2(5) . .
O66 W4 O78 165.6(5) . .
O72 W4 O78 83.6(5) . .
O71 W4 O78 83.9(5) . .
O4 W4 O45 172.1(5) . .
O66 W4 O45 83.0(4) . .
O72 W4 O45 73.3(4) . .
O71 W4 O45 84.1(4) . .
O78 W4 O45 82.9(4) . .
O4 W4 K7 36.6(4) . 2_656
O66 W4 K7 137.5(4) . 2_656
O72 W4 K7 96.2(3) . 2_656
O71 W4 K7 94.6(3) . 2_656
O78 W4 K7 56.7(3) . 2_656
O45 W4 K7 139.4(3) . 2_656
O5 W5 O67 100.6(6) . .
O5 W5 O73 100.9(5) . .
O67 W5 O73 92.6(5) . .
O5 W5 O72 100.2(6) . .
O67 W5 O72 93.9(5) . .
O73 W5 O72 156.3(5) . .
O5 W5 O79 93.5(5) . .
O67 W5 O79 165.9(5) . .
O73 W5 O79 84.2(4) . .
O72 W5 O79 84.0(4) . .
O5 W5 O45 173.4(5) . .
O67 W5 O45 82.6(5) . .
O73 W5 O45 84.6(4) . .
O72 W5 O45 73.7(5) . .
O79 W5 O45 83.4(4) . .
O5 W5 Na9 53.8(7) . .
O67 W5 Na9 49.3(6) . .
O73 W5 Na9 113.6(6) . .
O72 W5 Na9 87.6(6) . .
O79 W5 Na9 144.1(6) . .
O45 W5 Na9 127.3(6) . .
O5 W5 K5 39.4(4) . .
O67 W5 K5 138.9(4) . .
O73 W5 K5 102.8(3) . .
O72 W5 K5 87.1(3) . .
O79 W5 K5 55.1(3) . .
O45 W5 K5 136.1(3) . .
Na9 W5 K5 89.7(5) . .
O6 W6 O68 100.5(6) . .
O6 W6 O73 102.0(5) . .
O68 W6 O73 92.5(5) . .
O6 W6 O74 99.8(5) . .
O68 W6 O74 93.8(5) . .
O73 W6 O74 155.7(5) . .
O6 W6 O80 94.5(5) . .
O68 W6 O80 164.9(5) . .
O73 W6 O80 82.7(5) . .
O74 W6 O80 85.2(5) . .
O6 W6 O46 172.7(5) . .
O68 W6 O46 82.6(5) . .
O73 W6 O46 84.3(4) . .
O74 W6 O46 73.3(4) . .
O80 W6 O46 82.7(4) . .
O6 W6 K10 32.9(4) . 7
O68 W6 K10 132.4(4) . 7
O73 W6 K10 90.8(3) . 7
O74 W6 K10 102.1(4) . 7
O80 W6 K10 62.3(3) . 7
O46 W6 K10 144.9(3) . 7
O7 W7 O76 100.5(6) . .
O7 W7 O81 102.3(6) . .
O76 W7 O81 92.0(5) . .
O7 W7 O82 98.8(6) . .
O76 W7 O82 92.8(5) . .
O81 W7 O82 157.1(5) . .
O7 W7 O87 94.2(6) . .
O76 W7 O87 165.2(5) . .
O81 W7 O87 83.4(5) . .
O82 W7 O87 86.3(5) . .
O7 W7 O50 171.3(5) . .
O76 W7 O50 84.5(5) . .
O81 W7 O50 84.5(5) . .
O82 W7 O50 73.7(5) . .
O87 W7 O50 81.1(4) . .
O8 W8 O77 100.9(6) . .
O8 W8 O83 103.2(6) . .
O77 W8 O83 92.8(5) . .
O8 W8 O82 98.8(6) . .
O77 W8 O82 91.7(5) . .
O83 W8 O82 156.3(5) . .
O8 W8 O88 95.7(6) . .
O77 W8 O88 163.4(5) . .
O83 W8 O88 83.7(5) . .
O82 W8 O88 85.4(5) . .
O8 W8 O50 170.9(5) . .
O77 W8 O50 83.0(5) . .
O83 W8 O50 84.7(4) . .
O82 W8 O50 72.7(5) . .
O88 W8 O50 80.5(4) . .
O9 W9 O78 99.4(6) . .
O9 W9 O84 99.5(6) . .
O78 W9 O84 91.9(5) . .
O9 W9 O83 102.8(6) . .
O78 W9 O83 91.8(5) . .
O84 W9 O83 156.4(5) . .
O9 W9 O89 97.2(5) . .
O78 W9 O89 163.3(5) . .
O84 W9 O89 87.3(5) . .
O83 W9 O89 82.6(5) . .
O9 W9 O48 172.2(5) . .
O78 W9 O48 84.0(5) . .
O84 W9 O48 73.3(5) . .
O83 W9 O48 84.0(4) . .
O89 W9 O48 79.8(4) . .
O9 W9 K7 38.5(4) . 2_656
O78 W9 K7 61.0(4) . 2_656
O84 W9 K7 102.1(4) . 2_656
O83 W9 K7 100.1(4) . 2_656
O89 W9 K7 135.4(4) . 2_656
O48 W9 K7 144.8(3) . 2_656
O10 W10 O79 98.8(5) . .
O10 W10 O85 102.5(5) . .
O79 W10 O85 91.3(5) . .
O10 W10 O84 99.3(5) . .
O79 W10 O84 92.0(5) . .
O85 W10 O84 157.1(5) . .
O10 W10 O90 96.6(5) . .
O79 W10 O90 164.5(5) . .
O85 W10 O90 83.9(5) . .
O84 W10 O90 86.9(5) . .
O10 W10 O48 172.2(5) . .
O79 W10 O48 84.1(4) . .
O85 W10 O48 84.5(4) . .
O84 W10 O48 73.3(5) . .
O90 W10 O48 80.8(5) . .
O10 W10 K5 42.5(4) . .
O79 W10 K5 56.8(4) . .
O85 W10 K5 107.3(3) . .
O84 W10 K5 93.4(4) . .
O90 W10 K5 138.6(4) . .
O48 W10 K5 138.6(3) . .
O10 W10 K19 67.3(6) . 8_556
O79 W10 K19 139.7(5) . 8_556
O85 W10 K19 128.0(5) . 8_556
O84 W10 K19 56.0(5) . 8_556
O90 W10 K19 49.6(5) . 8_556
O48 W10 K19 105.9(5) . 8_556
K5 W10 K19 97.5(4) . 8_556
O11 W11 O80 100.5(6) . .
O11 W11 O85 103.0(5) . .
O80 W11 O85 91.1(5) . .
O11 W11 O86 98.5(6) . .
O80 W11 O86 92.5(5) . .
O85 W11 O86 157.1(5) . .
O11 W11 O91 96.5(5) . .
O80 W11 O91 162.9(5) . .
O85 W11 O91 83.5(5) . .
O86 W11 O91 86.4(5) . .
O11 W11 O49 170.7(5) . .
O80 W11 O49 83.5(5) . .
O85 W11 O49 85.2(4) . .
O86 W11 O49 72.8(5) . .
O91 W11 O49 79.9(4) . .
O11 W11 K4 54.6(5) . .
O80 W11 K4 95.4(4) . .
O85 W11 K4 157.5(4) . .
O86 W11 K4 44.2(4) . .
O91 W11 K4 95.6(4) . .
O49 W11 K4 116.9(3) . .
O11 W11 K10 41.3(4) . 7
O80 W11 K10 60.2(4) . 7
O85 W11 K10 94.2(3) . 7
O86 W11 K10 107.2(4) . 7
O91 W11 K10 136.2(3) . 7
O49 W11 K10 143.7(3) . 7
K4 W11 K10 70.81(16) . 7
O12 W12 O75 100.5(6) . .
O12 W12 O81 102.5(6) . .
O75 W12 O81 91.1(5) . .
O12 W12 O86 99.3(6) . .
O75 W12 O86 93.4(5) . .
O81 W12 O86 156.6(5) . .
O12 W12 O92 96.5(5) . .
O75 W12 O92 162.9(5) . .
O81 W12 O92 83.3(5) . .
O86 W12 O92 85.8(5) . .
O12 W12 O49 172.6(6) . .
O75 W12 O49 83.5(5) . .
O81 W12 O49 83.7(5) . .
O86 W12 O49 74.1(5) . .
O92 W12 O49 79.9(4) . .
O13 W13 O92 102.9(6) . .
O13 W13 O87 103.7(6) . .
O92 W13 O87 89.6(5) . .
O13 W13 O133 98.1(6) . .
O92 W13 O133 88.3(6) . .
O87 W13 O133 158.0(5) . .
O13 W13 O93 99.4(6) . .
O92 W13 O93 157.3(5) . .
O87 W13 O93 89.4(5) . .
O133 W13 O93 84.2(6) . .
O13 W13 O47 167.8(5) . .
O92 W13 O47 84.5(5) . .
O87 W13 O47 85.8(5) . .
O133 W13 O47 72.2(5) . .
O93 W13 O47 72.8(4) . .
O13 W13 K12 46.2(5) . .
O92 W13 K12 100.7(4) . .
O87 W13 K12 149.6(4) . .
O133 W13 K12 51.9(4) . .
O93 W13 K12 91.4(4) . .
O47 W13 K12 123.3(3) . .
O13 W13 K14 74.1(5) . .
O92 W13 K14 136.0(4) . .
O87 W13 K14 134.2(4) . .
O133 W13 K14 50.2(4) . .
O93 W13 K14 47.7(4) . .
O47 W13 K14 93.8(3) . .
K12 W13 K14 45.14(19) . .
O13 W13 K20 73.3(6) . .
O92 W13 K20 158.4(5) . .
O87 W13 K20 71.2(5) . .
O133 W13 K20 113.3(5) . .
O93 W13 K20 37.0(5) . .
O47 W13 K20 103.3(4) . .
K12 W13 K20 91.8(3) . .
K14 W13 K20 64.4(3) . .
O14 W14 O89 103.6(6) . .
O14 W14 O88 102.6(6) . .
O89 W14 O88 89.0(5) . .
O14 W14 O94 99.8(6) . .
O89 W14 O94 88.8(5) . .
O88 W14 O94 157.4(5) . .
O14 W14 O93 99.2(6) . .
O89 W14 O93 156.9(5) . .
O88 W14 O93 89.7(5) . .
O94 W14 O93 83.6(5) . .
O14 W14 O47 168.5(5) . .
O89 W14 O47 84.0(5) . .
O88 W14 O47 85.9(5) . .
O94 W14 O47 71.5(5) . .
O93 W14 O47 72.9(5) . .
O14 W14 K13 46.4(5) . .
O89 W14 K13 102.2(4) . .
O88 W14 K13 148.5(4) . .
O94 W14 K13 53.4(4) . .
O93 W14 K13 90.8(4) . .
O47 W14 K13 124.1(3) . .
O14 W14 K20 67.3(5) . .
O89 W14 K20 154.6(5) . .
O88 W14 K20 71.0(5) . .
O94 W14 K20 115.7(5) . .
O93 W14 K20 42.6(5) . .
O47 W14 K20 109.1(4) . .
K13 W14 K20 88.6(3) . .
O14 W14 K14 74.5(5) . .
O89 W14 K14 136.2(4) . .
O88 W14 K14 134.6(4) . .
O94 W14 K14 50.0(4) . .
O93 W14 K14 47.9(4) . .
O47 W14 K14 94.0(3) . .
K13 W14 K14 44.56(18) . .
K20 W14 K14 66.3(3) . .
O15 W15 O91 101.7(6) . .
O15 W15 O90 101.5(6) . .
O91 W15 O90 87.0(5) . .
O15 W15 O94 101.0(6) . .
O91 W15 O94 157.3(5) . .
O90 W15 O94 89.7(5) . .
O15 W15 O133 100.2(6) . .
O91 W15 O133 88.9(5) . .
O90 W15 O133 158.3(5) . .
O94 W15 O133 86.0(6) . .
O15 W15 O47 171.5(5) . .
O91 W15 O47 84.2(5) . .
O90 W15 O47 84.8(5) . .
O94 W15 O47 73.2(5) . .
O133 W15 O47 73.6(5) . .
O15 W15 K15 41.7(5) . .
O91 W15 K15 143.3(4) . .
O90 W15 K15 99.7(4) . .
O94 W15 K15 59.3(4) . .
O133 W15 K15 96.3(4) . .
O47 W15 K15 132.1(3) . .
O15 W15 K14 77.2(5) . .
O91 W15 K14 136.4(4) . .
O90 W15 K14 136.4(4) . .
O94 W15 K14 49.2(4) . .
O133 W15 K14 49.7(4) . .
O47 W15 K14 94.3(3) . .
K15 W15 K14 50.6(2) . .
O15 W15 K19 74.9(6) . 8_556
O91 W15 K19 127.2(5) . 8_556
O90 W15 K19 44.8(5) . 8_556
O94 W15 K19 60.8(6) . 8_556
O133 W15 K19 144.0(6) . 8_556
O47 W15 K19 106.6(5) . 8_556
K15 W15 K19 55.9(4) . 8_556
K14 W15 K19 95.1(4) . 8_556
O16 W16 O114 100.5(6) . .
O16 W16 O118 102.0(5) . .
O114 W16 O118 92.0(5) . .
O16 W16 O117 98.8(6) . .
O114 W16 O117 95.7(6) . .
O118 W16 O117 156.1(6) . .
O16 W16 O121 93.6(5) . .
O114 W16 O121 165.8(5) . .
O118 W16 O121 83.6(5) . .
O117 W16 O121 83.5(6) . .
O16 W16 O58 171.8(5) . .
O114 W16 O58 82.2(6) . .
O118 W16 O58 85.5(4) . .
O117 W16 O58 73.2(5) . .
O121 W16 O58 84.1(5) . .
O16 W16 Na9 53.1(7) . .
O114 W16 Na9 49.2(6) . .
O118 W16 Na9 112.0(6) . .
O117 W16 Na9 89.9(7) . .
O121 W16 Na9 144.7(6) . .
O58 W16 Na9 127.0(6) . .
O16 W16 K7 37.2(4) . .
O114 W16 K7 137.7(4) . .
O118 W16 K7 97.3(4) . .
O117 W16 K7 92.2(4) . .
O121 W16 K7 56.4(3) . .
O58 W16 K7 139.6(4) . .
Na9 W16 K7 89.4(5) . .
O17 W17 O115 101.2(6) . .
O17 W17 O119 99.7(5) . .
O115 W17 O119 93.6(5) . .
O17 W17 O118 102.8(5) . .
O115 W17 O118 91.4(5) . .
O119 W17 O118 155.5(5) . .
O17 W17 O122 95.0(5) . .
O115 W17 O122 163.8(5) . .
O119 W17 O122 84.4(5) . .
O118 W17 O122 84.2(5) . .
O17 W17 O59 171.7(5) . .
O115 W17 O59 82.1(5) . .
O119 W17 O59 72.3(4) . .
O118 W17 O59 84.6(4) . .
O122 W17 O59 82.0(4) . .
O18 W18 O116 100.2(6) . .
O18 W18 O119 99.2(6) . .
O116 W18 O119 94.3(5) . .
O18 W18 O120 102.9(6) . .
O116 W18 O120 92.4(6) . .
O119 W18 O120 155.4(6) . .
O18 W18 O123 94.0(6) . .
O116 W18 O123 165.7(5) . .
O119 W18 O123 84.5(5) . .
O120 W18 O123 83.2(6) . .
O18 W18 O59 172.4(5) . .
O116 W18 O59 83.6(5) . .
O119 W18 O59 73.8(4) . .
O120 W18 O59 83.5(5) . .
O123 W18 O59 82.4(4) . .
O18 W18 K17 47.6(6) . .
O116 W18 K17 54.0(5) . .
O119 W18 K17 110.6(5) . .
O120 W18 K17 92.5(6) . .
O123 W18 K17 139.6(5) . .
O59 W18 K17 137.2(5) . .
O19 W19 O121 99.9(6) . .
O19 W19 O125 102.0(6) . .
O121 W19 O125 90.3(5) . .
O19 W19 O124 98.7(6) . .
O121 W19 O124 93.4(7) . .
O125 W19 O124 158.1(6) . .
O19 W19 O128 95.5(5) . .
O121 W19 O128 164.4(5) . .
O125 W19 O128 83.9(5) . .
O124 W19 O128 86.8(6) . .
O19 W19 O62 171.7(5) . .
O121 W19 O62 84.8(5) . .
O125 W19 O62 84.7(5) . .
O124 W19 O62 74.2(5) . .
O128 W19 O62 80.3(5) . .
O19 W19 K7 41.9(4) . .
O121 W19 K7 58.1(4) . .
O125 W19 K7 101.9(4) . .
O124 W19 K7 98.3(5) . .
O128 W19 K7 137.3(3) . .
O62 W19 K7 142.0(4) . .
O20 W20 O122 100.8(6) . .
O20 W20 O125 101.6(6) . .
O122 W20 O125 91.5(5) . .
O20 W20 O126 99.4(5) . .
O122 W20 O126 92.2(5) . .
O125 W20 O126 157.6(5) . .
O20 W20 O129 96.0(5) . .
O122 W20 O129 163.2(5) . .
O125 W20 O129 84.5(5) . .
O126 W20 O129 85.6(5) . .
O20 W20 O61 172.0(5) . .
O122 W20 O61 83.3(5) . .
O125 W20 O61 85.0(5) . .
O126 W20 O61 73.5(4) . .
O129 W20 O61 80.0(4) . .
O20 W20 Na8 49.3(6) . .
O122 W20 Na8 95.2(5) . .
O125 W20 Na8 150.9(5) . .
O126 W20 Na8 50.4(5) . .
O129 W20 Na8 96.2(5) . .
O61 W20 Na8 123.9(5) . .
O20 W20 K8 46.6(5) . .
O122 W20 K8 146.7(4) . .
O125 W20 K8 89.8(4) . .
O126 W20 K8 99.1(4) . .
O129 W20 K8 49.8(3) . .
O61 W20 K8 129.9(3) . .
Na8 W20 K8 69.4(4) . .
O20 W20 K20 76.8(5) . 8_455
O122 W20 K20 135.9(5) . 8_455
O125 W20 K20 132.4(5) . 8_455
O126 W20 K20 46.4(5) . 8_455
O129 W20 K20 49.2(4) . 8_455
O61 W20 K20 95.5(4) . 8_455
Na8 W20 K20 49.5(5) . 8_455
K8 W20 K20 54.2(3) . 8_455
O21 W21 O123 100.2(6) . .
O21 W21 O127 100.7(7) . .
O123 W21 O127 91.8(7) . .
O21 W21 O126 100.5(5) . .
O123 W21 O126 92.9(5) . .
O127 W21 O126 157.1(6) . .
O21 W21 O130 96.2(6) . .
O123 W21 O130 163.6(5) . .
O127 W21 O130 83.7(6) . .
O126 W21 O130 85.5(5) . .
O21 W21 O61 172.8(5) . .
O123 W21 O61 83.6(5) . .
O127 W21 O61 85.2(6) . .
O126 W21 O61 73.0(4) . .
O130 W21 O61 80.3(4) . .
O21 W21 K9 45.2(5) . .
O123 W21 K9 143.8(4) . .
O127 W21 K9 86.7(6) . .
O126 W21 K9 102.3(4) . .
O130 W21 K9 51.9(4) . .
O61 W21 K9 132.1(3) . .
O21 W21 K20 80.3(5) . 8_455
O123 W21 K20 134.6(5) . 8_455
O127 W21 K20 133.1(6) . 8_455
O126 W21 K20 43.7(5) . 8_455
O130 W21 K20 50.0(4) . 8_455
O61 W21 K20 92.7(4) . 8_455
K9 W21 K20 60.7(3) . 8_455
O22 W22 O128 102.9(5) . .
O22 W22 O129 102.1(5) . .
O128 W22 O129 88.7(5) . .
O22 W22 O131 101.4(6) . .
O128 W22 O131 88.6(6) . .
O129 W22 O131 156.3(6) . .
O22 W22 O132 99.6(5) . .
O128 W22 O132 157.5(5) . .
O129 W22 O132 88.1(5) . .
O131 W22 O132 85.5(6) . .
O22 W22 O60 169.9(5) . .
O128 W22 O60 85.1(5) . .
O129 W22 O60 84.2(5) . .
O131 W22 O60 72.2(6) . .
O132 W22 O60 72.4(5) . .
O22 W22 K8 49.0(4) . .
O128 W22 K8 94.1(4) . .
O129 W22 K8 53.6(4) . .
O131 W22 K8 150.1(5) . .
O132 W22 K8 101.8(4) . .
O60 W22 K8 137.7(3) . .
O22 W22 K14 66.5(4) . 8_455
O128 W22 K14 160.6(4) . 8_455
O129 W22 K14 109.0(4) . 8_455
O131 W22 K14 78.3(5) . 8_455
O132 W22 K14 36.5(4) . 8_455
O60 W22 K14 104.1(4) . 8_455
K8 W22 K14 90.5(2) . 8_455
O22 W22 K20 82.8(5) . 8_455
O128 W22 K20 132.5(5) . 8_455
O129 W22 K20 44.7(5) . 8_455
O131 W22 K20 137.2(6) . 8_455
O132 W22 K20 52.1(4) . 8_455
O60 W22 K20 96.6(5) . 8_455
K8 W22 K20 54.2(3) . 8_455
K14 W22 K20 64.3(3) 8_455 8_455
O23 W23 O130 101.8(5) . 6
O23 W23 O130 101.8(5) . .
O130 W23 O130 89.8(7) 6 .
O23 W23 O132 100.2(6) . 6
O130 W23 O132 88.3(5) 6 6
O130 W23 O132 157.8(5) . 6
O23 W23 O132 100.2(6) . .
O130 W23 O132 157.8(5) 6 .
O130 W23 O132 88.3(5) . .
O132 W23 O132 85.3(7) 6 .
O23 W23 O60 170.4(7) . .
O130 W23 O60 84.9(5) 6 .
O130 W23 O60 84.9(5) . .
O132 W23 O60 72.9(5) 6 .
O132 W23 O60 72.9(5) . .
O23 W23 K9 49.1(5) . 6
O130 W23 K9 53.6(4) 6 6
O130 W23 K9 91.8(4) . 6
O132 W23 K9 104.6(4) 6 6
O132 W23 K9 148.5(4) . 6
O60 W23 K9 138.4(4) . 6
O23 W23 K9 49.1(5) . .
O130 W23 K9 91.8(4) 6 .
O130 W23 K9 53.6(4) . .
O132 W23 K9 148.5(4) 6 .
O132 W23 K9 104.6(4) . .
O60 W23 K9 138.4(4) . .
K9 W23 K9 52.6(4) 6 .
O23 W23 K14 63.7(6) . 8_455
O130 W23 K14 157.3(4) 6 8_455
O130 W23 K14 109.7(4) . 8_455
O132 W23 K14 78.0(4) 6 8_455
O132 W23 K14 39.6(4) . 8_455
O60 W23 K14 107.7(4) . 8_455
K9 W23 K14 112.4(2) 6 8_455
K9 W23 K14 90.7(2) . 8_455
O23 W23 K14 63.7(6) . 3_445
O130 W23 K14 109.7(4) 6 3_445
O130 W23 K14 157.3(4) . 3_445
O132 W23 K14 39.6(4) 6 3_445
O132 W23 K14 78.0(4) . 3_445
O60 W23 K14 107.7(4) . 3_445
K9 W23 K14 90.7(2) 6 3_445
K9 W23 K14 112.4(2) . 3_445
K14 W23 K14 49.0(3) 8_455 3_445
O23 W23 K20 86.0(3) . 3_445
O130 W23 K20 45.5(5) 6 3_445
O130 W23 K20 135.0(5) . 3_445
O132 W23 K20 49.3(4) 6 3_445
O132 W23 K20 134.4(4) . 3_445
O60 W23 K20 94.1(3) . 3_445
K9 W23 K20 60.2(3) 6 3_445
K9 W23 K20 112.7(3) . 3_445
K14 W23 K20 113.3(3) 8_455 3_445
K14 W23 K20 64.5(3) 3_445 3_445
O23 W23 K20 86.0(3) . 8_455
O130 W23 K20 135.0(5) 6 8_455
O130 W23 K20 45.5(5) . 8_455
O132 W23 K20 134.4(4) 6 8_455
O132 W23 K20 49.3(4) . 8_455
O60 W23 K20 94.1(3) . 8_455
K9 W23 K20 112.7(3) 6 8_455
K9 W23 K20 60.2(3) . 8_455
K14 W23 K20 64.5(3) 8_455 8_455
K14 W23 K20 113.3(3) 3_445 8_455
K20 W23 K20 171.9(6) 3_445 8_455
O24 W24 O97 101.3(6) . .
O24 W24 O101 101.3(7) . .
O97 W24 O101 92.0(6) . .
O24 W24 O100 100.3(6) . .
O97 W24 O100 95.1(5) . .
O101 W24 O100 155.3(6) . .
O24 W24 O104 93.8(6) . .
O97 W24 O104 164.7(5) . .
O101 W24 O104 83.0(6) . .
O100 W24 O104 84.0(5) . .
O24 W24 O52 172.0(5) . .
O97 W24 O52 83.4(5) . .
O101 W24 O52 84.8(6) . .
O100 W24 O52 72.7(4) . .
O104 W24 O52 81.8(4) . .
O24 W24 K17 47.6(6) . .
O97 W24 K17 54.8(5) . .
O101 W24 K17 92.2(6) . .
O100 W24 K17 111.2(5) . .
O104 W24 K17 139.5(5) . .
O52 W24 K17 138.0(5) . .
O25 W25 O96 100.0(5) . .
O25 W25 O99 102.2(6) . .
O96 W25 O99 91.8(5) . .
O25 W25 O100 99.4(6) . .
O96 W25 O100 95.2(5) . .
O99 W25 O100 155.8(5) . .
O25 W25 O103 94.2(5) . .
O96 W25 O103 165.6(5) . .
O99 W25 O103 83.3(5) . .
O100 W25 O103 84.3(5) . .
O25 W25 O52 172.1(5) . .
O96 W25 O52 83.5(5) . .
O99 W25 O52 84.6(4) . .
O100 W25 O52 73.2(4) . .
O103 W25 O52 82.5(4) . .
O25 W25 K2 47.5(5) . .
O96 W25 K2 54.6(4) . .
O99 W25 K2 89.5(5) . .
O100 W25 K2 113.3(4) . .
O103 W25 K2 138.4(4) . .
O52 W25 K2 137.6(3) . .
O26 W26 O95 100.4(5) . .
O26 W26 O99 102.6(6) . .
O95 W26 O99 91.3(5) . .
O26 W26 O98 100.0(6) . .
O95 W26 O98 94.0(6) . .
O99 W26 O98 155.4(6) . .
O26 W26 O102 94.0(5) . .
O95 W26 O102 165.5(5) . .
O99 W26 O102 83.9(5) . .
O98 W26 O102 85.1(6) . .
O26 W26 O53 172.1(6) . .
O95 W26 O53 83.4(5) . .
O99 W26 O53 84.1(5) . .
O98 W26 O53 72.8(5) . .
O102 W26 O53 82.5(5) . .
O27 W27 O104 100.7(6) . .
O27 W27 O108 101.2(7) . .
O104 W27 O108 91.8(6) . .
O27 W27 O107 98.7(5) . .
O104 W27 O107 93.5(5) . .
O108 W27 O107 158.1(6) . .
O27 W27 O111 94.9(5) . .
O104 W27 O111 164.2(5) . .
O108 W27 O111 82.9(6) . .
O107 W27 O111 86.4(5) . .
O27 W27 O55 171.9(5) . .
O104 W27 O55 83.6(5) . .
O108 W27 O55 85.4(6) . .
O107 W27 O55 74.0(5) . .
O111 W27 O55 81.2(4) . .
O27 W27 K10 49.4(4) . .
O104 W27 K10 101.4(4) . .
O108 W27 K10 149.3(5) . .
O107 W27 K10 49.3(4) . .
O111 W27 K10 90.5(3) . .
O55 W27 K10 123.2(3) . .
O27 W27 K6 42.4(4) . .
O104 W27 K6 143.0(4) . .
O108 W27 K6 93.4(5) . .
O107 W27 K6 95.2(4) . .
O111 W27 K6 52.5(3) . .
O55 W27 K6 133.3(3) . .
K10 W27 K6 59.78(12) . .
O27 W27 K4 30.0(5) . 7
O104 W27 K4 76.1(4) . 7
O108 W27 K4 85.2(5) . 7
O107 W27 K4 116.7(4) . 7
O111 W27 K4 118.0(4) . 7
O55 W27 K4 157.3(3) . 7
K10 W27 K4 71.58(14) . 7
K6 W27 K4 67.9(2) . 7
O28 W28 O103 100.7(6) . .
O28 W28 O106 102.3(6) . .
O103 W28 O106 91.9(5) . .
O28 W28 O107 100.0(6) . .
O103 W28 O107 92.6(5) . .
O106 W28 O107 156.0(5) . .
O28 W28 O110 95.8(6) . .
O103 W28 O110 163.5(5) . .
O106 W28 O110 83.9(5) . .
O107 W28 O110 85.1(5) . .
O28 W28 O55 171.9(6) . .
O103 W28 O55 82.9(5) . .
O106 W28 O55 84.7(4) . .
O107 W28 O55 72.5(4) . .
O110 W28 O55 80.8(4) . .
O28 W28 K21 42.1(6) . 7
O103 W28 K21 141.4(5) . 7
O106 W28 K21 88.4(6) . 7
O107 W28 K21 102.5(5) . 7
O110 W28 K21 54.7(5) . 7
O55 W28 K21 135.4(5) . 7
O29 W29 O102 101.0(6) . .
O29 W29 O106 102.5(6) . .
O102 W29 O106 91.1(5) . .
O29 W29 O105 100.0(7) . .
O102 W29 O105 92.2(6) . .
O106 W29 O105 156.3(6) . .
O29 W29 O109 96.1(5) . .
O102 W29 O109 162.8(5) . .
O106 W29 O109 83.1(5) . .
O105 W29 O109 86.9(6) . .
O29 W29 O56 172.8(5) . .
O102 W29 O56 83.3(6) . .
O106 W29 O56 83.1(4) . .
O105 W29 O56 73.9(6) . .
O109 W29 O56 80.0(5) . .
O30 W30 O111 102.4(6) . 6
O30 W30 O111 102.4(6) . .
O111 W30 O111 88.8(7) 6 .
O30 W30 O112 100.5(6) . 6
O111 W30 O112 88.1(5) 6 6
O111 W30 O112 157.0(5) . 6
O30 W30 O112 100.5(6) . .
O111 W30 O112 157.0(5) 6 .
O111 W30 O112 88.1(5) . .
O112 W30 O112 86.0(7) 6 .
O30 W30 O54 170.3(8) . .
O111 W30 O54 84.4(5) 6 .
O111 W30 O54 84.4(5) . .
O112 W30 O54 72.6(5) 6 .
O112 W30 O54 72.6(5) . .
O30 W30 K6 51.2(4) . 6
O111 W30 K6 51.2(4) 6 6
O111 W30 K6 98.0(4) . 6
O112 W30 K6 97.6(4) 6 6
O112 W30 K6 151.7(4) . 6
O54 W30 K6 135.3(3) . 6
O30 W30 K6 51.2(4) . .
O111 W30 K6 98.0(4) 6 .
O111 W30 K6 51.2(4) . .
O112 W30 K6 151.7(4) 6 .
O112 W30 K6 97.6(4) . .
O54 W30 K6 135.3(3) . .
K6 W30 K6 66.5(2) 6 .
O30 W30 K15 66.3(6) . 3_444
O111 W30 K15 109.7(4) 6 3_444
O111 W30 K15 159.7(4) . 3_444
O112 W30 K15 37.6(4) 6 3_444
O112 W30 K15 78.1(4) . 3_444
O54 W30 K15 105.1(4) . 3_444
K6 W30 K15 87.8(2) 6 3_444
K6 W30 K15 115.6(2) . 3_444
O30 W30 K15 66.3(6) . 8_454
O111 W30 K15 159.7(4) 6 8_454
O111 W30 K15 109.7(4) . 8_454
O112 W30 K15 78.1(4) 6 8_454
O112 W30 K15 37.6(4) . 8_454
O54 W30 K15 105.1(4) . 8_454
K6 W30 K15 115.6(2) 6 8_454
K6 W30 K15 87.8(2) . 8_454
K15 W30 K15 50.9(3) 3_444 8_454
O31 W31 O109 102.1(5) . .
O31 W31 O110 103.0(5) . .
O109 W31 O110 88.8(5) . .
O31 W31 O112 100.5(6) . .
O109 W31 O112 157.3(5) . .
O110 W31 O112 88.4(5) . .
O31 W31 O113 99.0(6) . .
O109 W31 O113 88.2(6) . .
O110 W31 O113 157.9(5) . .
O112 W31 O113 86.0(6) . .
O31 W31 O54 169.3(5) . .
O109 W31 O54 85.0(5) . .
O110 W31 O54 85.0(5) . .
O112 W31 O54 72.3(5) . .
O113 W31 O54 73.0(5) . .
O31 W31 K15 63.7(4) . 8_454
O109 W31 K15 157.9(4) . 8_454
O110 W31 K15 110.3(4) . 8_454
O112 W31 K15 39.8(4) . 8_454
O113 W31 K15 78.2(5) . 8_454
O54 W31 K15 107.1(4) . 8_454
O31 W31 K21 50.2(6) . 7
O109 W31 K21 90.9(5) . 7
O110 W31 K21 53.8(5) . 7
O112 W31 K21 105.5(5) . 7
O113 W31 K21 148.1(6) . 7
O54 W31 K21 138.7(5) . 7
K15 W31 K21 91.7(4) 8_454 7
O31 W31 K13 25.5(4) . 8_454
O109 W31 K13 122.6(4) . 8_454
O110 W31 K13 115.3(3) . 8_454
O112 W31 K13 78.7(4) . 8_454
O113 W31 K13 84.5(4) . 8_454
O54 W31 K13 144.1(4) . 8_454
K15 W31 K13 39.6(2) 8_454 8_454
K21 W31 K13 69.3(4) 7 8_454
O34 Fe1 O64 93.9(5) . .
O34 Fe1 O35 98.6(5) . .
O64 Fe1 O35 167.1(5) . .
O34 Fe1 O37 100.7(5) . .
O64 Fe1 O37 92.5(5) . .
O35 Fe1 O37 88.4(5) . .
O34 Fe1 O63 92.8(5) . .
O64 Fe1 O63 83.6(5) . .
O35 Fe1 O63 92.5(5) . .
O37 Fe1 O63 166.2(5) . .
O34 Fe1 O43 177.8(5) . .
O64 Fe1 O43 88.3(5) . .
O35 Fe1 O43 79.3(5) . .
O37 Fe1 O43 78.9(5) . .
O63 Fe1 O43 87.7(4) . .
O34 Fe1 K2 44.7(4) . .
O64 Fe1 K2 81.8(4) . .
O35 Fe1 K2 104.8(4) . .
O37 Fe1 K2 143.8(4) . .
O63 Fe1 K2 48.8(4) . .
O43 Fe1 K2 136.1(3) . .
O34 Fe1 K1 82.2(3) . .
O64 Fe1 K1 138.7(4) . .
O35 Fe1 K1 47.4(3) . .
O37 Fe1 K1 48.8(4) . .
O63 Fe1 K1 137.5(4) . .
O43 Fe1 K1 96.0(3) . .
K2 Fe1 K1 119.2(2) . .
O33 Fe2 O37 100.7(6) . .
O33 Fe2 O65 94.9(6) . .
O37 Fe2 O65 92.7(5) . .
O33 Fe2 O66 92.5(6) . .
O37 Fe2 O66 166.6(5) . .
O65 Fe2 O66 84.1(5) . .
O33 Fe2 O36 98.7(6) . .
O37 Fe2 O36 87.9(5) . .
O65 Fe2 O36 166.0(5) . .
O66 Fe2 O36 92.1(5) . .
O33 Fe2 O43 177.2(6) . .
O37 Fe2 O43 79.0(4) . .
O65 Fe2 O43 88.0(4) . .
O66 Fe2 O43 87.9(4) . .
O36 Fe2 O43 78.4(4) . .
O33 Fe2 K3 46.2(5) . .
O37 Fe2 K3 105.8(4) . .
O65 Fe2 K3 49.2(3) . .
O66 Fe2 K3 82.0(4) . .
O36 Fe2 K3 143.7(4) . .
O43 Fe2 K3 136.6(3) . .
O32 Fe3 O36 99.6(5) . .
O32 Fe3 O35 100.8(5) . .
O36 Fe3 O35 88.2(5) . .
O32 Fe3 O67 91.6(5) . .
O36 Fe3 O67 91.3(5) . .
O35 Fe3 O67 167.4(5) . .
O32 Fe3 O68 93.0(5) . .
O36 Fe3 O68 167.2(5) . .
O35 Fe3 O68 91.7(5) . .
O67 Fe3 O68 86.0(5) . .
O32 Fe3 O43 178.9(5) . .
O36 Fe3 O43 79.4(5) . .
O35 Fe3 O43 79.7(5) . .
O67 Fe3 O43 87.9(5) . .
O68 Fe3 O43 88.0(4) . .
O32 Fe3 K1 83.1(4) . .
O36 Fe3 K1 48.2(3) . .
O35 Fe3 K1 47.7(3) . .
O67 Fe3 K1 136.9(3) . .
O68 Fe3 K1 136.8(4) . .
O43 Fe3 K1 96.5(3) . .
O32 Fe4 O41 99.0(6) . .
O32 Fe4 O114 93.4(5) . .
O41 Fe4 O114 92.1(6) . .
O32 Fe4 O115 93.1(5) . .
O41 Fe4 O115 167.5(5) . .
O114 Fe4 O115 84.2(5) . .
O32 Fe4 O42 98.7(5) . .
O41 Fe4 O42 88.5(6) . .
O114 Fe4 O42 167.7(5) . .
O115 Fe4 O42 92.6(5) . .
O32 Fe4 O57 178.3(5) . .
O41 Fe4 O57 79.4(5) . .
O114 Fe4 O57 87.4(6) . .
O115 Fe4 O57 88.5(4) . .
O42 Fe4 O57 80.6(5) . .
O39 Fe5 O116 93.9(6) . 6
O39 Fe5 O116 93.9(6) . .
O116 Fe5 O116 85.7(7) 6 .
O39 Fe5 O42 98.9(5) . 6
O116 Fe5 O42 91.3(5) 6 6
O116 Fe5 O42 167.0(5) . 6
O39 Fe5 O42 98.9(5) . .
O116 Fe5 O42 167.0(5) 6 .
O116 Fe5 O42 91.3(5) . .
O42 Fe5 O42 88.8(7) 6 .
O39 Fe5 O57 177.6(7) . .
O116 Fe5 O57 87.8(5) 6 .
O116 Fe5 O57 87.8(5) . .
O42 Fe5 O57 79.4(5) 6 .
O42 Fe5 O57 79.4(5) . .
O39 Fe5 K17 45.9(6) . 6
O116 Fe5 K17 48.4(5) 6 6
O116 Fe5 K17 84.8(5) . 6
O42 Fe5 K17 102.6(5) 6 6
O42 Fe5 K17 143.9(5) . 6
O57 Fe5 K17 136.0(5) . 6
O39 Fe5 K17 45.9(6) . .
O116 Fe5 K17 84.8(5) 6 .
O116 Fe5 K17 48.4(5) . .
O42 Fe5 K17 143.9(5) 6 .
O42 Fe5 K17 102.6(5) . .
O57 Fe5 K17 136.0(5) . .
K17 Fe5 K17 49.9(7) 6 .
O39 Fe6 O97 92.9(5) . 6
O39 Fe6 O97 92.9(5) . .
O97 Fe6 O97 84.6(7) 6 .
O39 Fe6 O40 99.7(5) . .
O97 Fe6 O40 167.2(5) 6 .
O97 Fe6 O40 92.3(5) . .
O39 Fe6 O40 99.7(5) . 6
O97 Fe6 O40 92.3(5) 6 6
O97 Fe6 O40 167.2(5) . 6
O40 Fe6 O40 88.0(7) . 6
O39 Fe6 O51 178.1(7) . .
O97 Fe6 O51 88.5(5) 6 .
O97 Fe6 O51 88.5(5) . .
O40 Fe6 O51 78.9(4) . .
O40 Fe6 O51 78.9(4) 6 .
O39 Fe6 K17 45.0(6) . 6
O97 Fe6 K17 48.2(5) 6 6
O97 Fe6 K17 83.9(5) . 6
O40 Fe6 K17 144.0(5) . 6
O40 Fe6 K17 103.3(5) 6 6
O51 Fe6 K17 136.5(5) . 6
O39 Fe6 K17 45.0(6) . .
O97 Fe6 K17 83.9(5) 6 .
O97 Fe6 K17 48.2(5) . .
O40 Fe6 K17 103.3(5) . .
O40 Fe6 K17 144.0(5) 6 .
O51 Fe6 K17 136.5(5) . .
K17 Fe6 K17 49.2(7) 6 .
O39 Fe6 K1 82.9(6) . .
O97 Fe6 K1 137.6(3) 6 .
O97 Fe6 K1 137.6(3) . .
O40 Fe6 K1 47.7(3) . .
O40 Fe6 K1 47.7(3) 6 .
O51 Fe6 K1 95.2(4) . .
K17 Fe6 K1 118.7(4) 6 .
K17 Fe6 K1 118.7(4) . .
O34 Fe7 O95 92.6(5) . .
O34 Fe7 O96 92.8(5) . .
O95 Fe7 O96 84.3(5) . .
O34 Fe7 O38 98.8(5) . .
O95 Fe7 O38 91.8(6) . .
O96 Fe7 O38 167.9(5) . .
O34 Fe7 O40 99.7(5) . .
O95 Fe7 O40 167.4(5) . .
O96 Fe7 O40 92.2(5) . .
O38 Fe7 O40 89.1(6) . .
O34 Fe7 O51 177.6(5) . .
O95 Fe7 O51 89.3(5) . .
O96 Fe7 O51 88.8(4) . .
O38 Fe7 O51 79.6(5) . .
O40 Fe7 O51 78.5(5) . .
O34 Fe7 K2 45.1(4) . .
O95 Fe7 K2 81.1(4) . .
O96 Fe7 K2 48.5(4) . .
O38 Fe7 K2 142.2(5) . .
O40 Fe7 K2 105.6(4) . .
O51 Fe7 K2 136.8(3) . .
O34 Fe7 K1 82.3(3) . .
O95 Fe7 K1 137.9(3) . .
O96 Fe7 K1 137.5(4) . .
O38 Fe7 K1 48.5(5) . .
O40 Fe7 K1 47.9(3) . .
O51 Fe7 K1 95.3(4) . .
K2 Fe7 K1 119.8(2) . .
O46 P1 O45 110.6(7) . .
O46 P1 O44 111.9(7) . .
O45 P1 O44 111.4(6) . .
O46 P1 O43 107.8(6) . .
O45 P1 O43 107.9(6) . .
O44 P1 O43 107.1(6) . .
O48 P2 O49 112.6(7) . .
O48 P2 O50 112.5(7) . .
O49 P2 O50 111.8(7) . .
O48 P2 O47 106.1(7) . .
O49 P2 O47 106.0(7) . .
O50 P2 O47 107.2(6) . .
O59 P3 O59 110.2(9) 6 .
O59 P3 O58 111.8(6) 6 .
O59 P3 O58 111.8(6) . .
O59 P3 O57 108.1(6) 6 .
O59 P3 O57 108.1(6) . .
O58 P3 O57 106.5(9) . .
O61 P4 O61 112.1(10) 6 .
O61 P4 O62 112.3(6) 6 .
O61 P4 O62 112.3(6) . .
O61 P4 O60 106.8(6) 6 .
O61 P4 O60 106.8(6) . .
O62 P4 O60 106.1(9) . .
O53 P5 O52 111.5(6) . 6
O53 P5 O52 111.5(6) . .
O52 P5 O52 110.7(9) 6 .
O53 P5 O51 108.5(9) . .
O52 P5 O51 107.2(6) 6 .
O52 P5 O51 107.2(6) . .
O56 P6 O55 112.9(6) . 6
O56 P6 O55 112.9(6) . .
O55 P6 O55 110.8(10) 6 .
O56 P6 O54 106.5(10) . .
O55 P6 O54 106.6(6) 6 .
O55 P6 O54 106.6(6) . .
O35 K1 O35 171.9(5) . 6
O35 K1 O40 120.0(3) . 6
O35 K1 O40 66.5(3) 6 6
O35 K1 O40 66.5(3) . .
O35 K1 O40 120.0(3) 6 .
O40 K1 O40 53.6(4) 6 .
O35 K1 O36 119.7(4) . 6
O35 K1 O36 53.4(3) 6 6
O40 K1 O36 119.9(3) 6 6
O40 K1 O36 172.7(4) . 6
O35 K1 O36 53.4(3) . .
O35 K1 O36 119.7(4) 6 .
O40 K1 O36 172.7(4) 6 .
O40 K1 O36 119.9(3) . .
O36 K1 O36 66.4(4) 6 .
O35 K1 O38 90.2(3) . .
O35 K1 O38 90.2(3) 6 .
O40 K1 O38 54.6(4) 6 .
O40 K1 O38 54.6(4) . .
O36 K1 O38 119.7(4) 6 .
O36 K1 O38 119.7(4) . .
O35 K1 O41 90.2(3) . .
O35 K1 O41 90.2(3) 6 .
O40 K1 O41 119.6(4) 6 .
O40 K1 O41 119.6(4) . .
O36 K1 O41 65.8(4) 6 .
O36 K1 O41 65.8(4) . .
O38 K1 O41 173.1(5) . .
O35 K1 O37 53.6(3) . .
O35 K1 O37 119.4(4) 6 .
O40 K1 O37 121.2(4) 6 .
O40 K1 O37 91.6(3) . .
O36 K1 O37 89.7(4) 6 .
O36 K1 O37 53.0(3) . .
O38 K1 O37 66.7(4) . .
O41 K1 O37 118.8(4) . .
O35 K1 O37 119.4(4) . 6
O35 K1 O37 53.6(3) 6 6
O40 K1 O37 91.6(3) 6 6
O40 K1 O37 121.2(4) . 6
O36 K1 O37 53.0(3) 6 6
O36 K1 O37 89.7(4) . 6
O38 K1 O37 66.7(4) . 6
O41 K1 O37 118.8(4) . 6
O37 K1 O37 65.9(4) . 6
O35 K1 O42 120.0(4) . 6
O35 K1 O42 66.4(3) 6 6
O40 K1 O42 66.0(3) 6 6
O40 K1 O42 90.0(3) . 6
O36 K1 O42 89.8(3) 6 6
O36 K1 O42 119.4(4) . 6
O38 K1 O42 120.5(4) . 6
O41 K1 O42 53.7(4) . 6
O37 K1 O42 171.7(4) . 6
O37 K1 O42 119.9(3) 6 6
O35 K1 O42 66.4(3) . .
O35 K1 O42 120.0(4) 6 .
O40 K1 O42 90.0(3) 6 .
O40 K1 O42 66.0(3) . .
O36 K1 O42 119.4(4) 6 .
O36 K1 O42 89.8(3) . .
O38 K1 O42 120.5(4) . .
O41 K1 O42 53.7(4) . .
O37 K1 O42 119.9(3) . .
O37 K1 O42 171.7(4) 6 .
O42 K1 O42 53.7(4) 6 .
O150 K2 O1 81.1(8) . .
O150 K2 O25 72.8(8) . .
O1 K2 O25 129.3(6) . .
O150 K2 O34 101.0(10) . .
O1 K2 O34 113.5(5) . .
O25 K2 O34 113.7(5) . .
O150 K2 O189 130.1(12) . .
O1 K2 O189 96.3(9) . .
O25 K2 O189 71.2(8) . .
O34 K2 O189 124.6(10) . .
O150 K2 O96 77.7(9) . .
O1 K2 O96 154.6(8) . .
O25 K2 O96 56.0(4) . .
O34 K2 O96 58.3(4) . .
O189 K2 O96 108.0(9) . .
O150 K2 O63 84.6(8) . .
O1 K2 O63 55.9(4) . .
O25 K2 O63 154.2(8) . .
O34 K2 O63 58.1(4) . .
O189 K2 O63 134.4(9) . .
O96 K2 O63 108.0(5) . .
O150 K2 O151 160.7(11) . .
O1 K2 O151 108.8(7) . .
O25 K2 O151 110.0(7) . .
O34 K2 O151 60.1(6) . .
O189 K2 O151 66.5(9) . .
O96 K2 O151 88.1(6) . .
O63 K2 O151 87.6(6) . .
O150 K2 O204 72.9(16) . 7
O1 K2 O204 62.1(13) . 7
O25 K2 O204 68.9(13) . 7
O34 K2 O204 172.7(15) . 7
O189 K2 O204 62.6(16) . 7
O96 K2 O204 122.9(14) . 7
O63 K2 O204 116.4(14) . 7
O151 K2 O204 126.2(15) . 7
O150 K2 W1 86.5(7) . .
O1 K2 W1 27.5(3) . .
O25 K2 W1 153.4(6) . .
O34 K2 W1 85.9(4) . .
O189 K2 W1 113.4(8) . .
O96 K2 W1 136.2(5) . .
O63 K2 W1 29.1(2) . .
O151 K2 W1 95.2(6) . .
O204 K2 W1 89.5(13) 7 .
O150 K2 W25 78.4(7) . .
O1 K2 W25 153.8(6) . .
O25 K2 W25 27.3(3) . .
O34 K2 W25 86.5(4) . .
O189 K2 W25 84.9(8) . .
O96 K2 W25 29.6(2) . .
O63 K2 W25 136.7(5) . .
O151 K2 W25 95.7(5) . .
O204 K2 W25 96.2(13) 7 .
W1 K2 W25 161.4(5) . .
O150 K2 Fe7 92.8(9) . .
O1 K2 Fe7 140.0(5) . .
O25 K2 Fe7 84.9(4) . .
O34 K2 Fe7 28.8(2) . .
O189 K2 Fe7 116.8(8) . .
O96 K2 Fe7 29.9(2) . .
O63 K2 Fe7 84.2(4) . .
O151 K2 Fe7 68.9(5) . .
O204 K2 Fe7 152.8(13) 7 .
W1 K2 Fe7 113.1(3) . .
W25 K2 Fe7 57.65(17) . .
O152 K3 O3 78.6(6) . .
O152 K3 O3 78.6(6) . 6
O3 K3 O3 133.3(8) . 6
O152 K3 O170 157.7(14) . .
O3 K3 O170 108.2(5) . .
O3 K3 O170 108.2(5) 6 .
O152 K3 O161 129.4(16) . 2_656
O3 K3 O161 69.0(12) . 2_656
O3 K3 O161 96.2(12) 6 2_656
O170 K3 O161 71.9(15) . 2_656
O152 K3 O161 129.4(16) . 5_656
O3 K3 O161 96.2(12) . 5_656
O3 K3 O161 69.0(12) 6 5_656
O170 K3 O161 71.9(15) . 5_656
O161 K3 O161 29(2) 2_656 5_656
O152 K3 O33 99.1(12) . .
O3 K3 O33 111.7(4) . .
O3 K3 O33 111.7(4) 6 .
O170 K3 O33 58.6(9) . .
O161 K3 O33 128.3(14) 2_656 .
O161 K3 O33 128.3(14) 5_656 .
O152 K3 O65 80.3(7) . 6
O3 K3 O65 154.1(6) . 6
O3 K3 O65 55.1(3) 6 6
O170 K3 O65 86.5(6) . 6
O161 K3 O65 136.9(12) 2_656 6
O161 K3 O65 108.8(11) 5_656 6
O33 K3 O65 57.3(3) . 6
O152 K3 O65 80.3(7) . .
O3 K3 O65 55.1(3) . .
O3 K3 O65 154.1(6) 6 .
O170 K3 O65 86.5(6) . .
O161 K3 O65 108.8(11) 2_656 .
O161 K3 O65 136.9(12) 5_656 .
O33 K3 O65 57.3(3) . .
O65 K3 O65 106.5(6) 6 .
O152 K3 W3 82.9(3) . 6
O3 K3 W3 156.6(6) . 6
O3 K3 W3 26.6(3) 6 6
O170 K3 W3 94.3(3) . 6
O161 K3 W3 114.0(11) 2_656 6
O161 K3 W3 84.5(11) 5_656 6
O33 K3 W3 85.1(2) . 6
O65 K3 W3 29.3(2) 6 6
O65 K3 W3 135.2(4) . 6
O152 K3 W3 82.9(3) . .
O3 K3 W3 26.6(3) . .
O3 K3 W3 156.6(6) 6 .
O170 K3 W3 94.3(3) . .
O161 K3 W3 84.5(11) 2_656 .
O161 K3 W3 114.0(11) 5_656 .
O33 K3 W3 85.1(2) . .
O65 K3 W3 135.2(4) 6 .
O65 K3 W3 29.3(2) . .
W3 K3 W3 161.3(4) 6 .
O152 K3 Fe2 92.6(10) . 6
O3 K3 Fe2 137.5(4) . 6
O3 K3 Fe2 83.6(3) 6 6
O170 K3 Fe2 67.9(7) . 6
O161 K3 Fe2 137.3(13) 2_656 6
O161 K3 Fe2 120.0(12) 5_656 6
O33 K3 Fe2 28.17(12) . 6
O65 K3 Fe2 29.4(2) 6 6
O65 K3 Fe2 82.5(4) . 6
W3 K3 Fe2 57.04(12) 6 6
W3 K3 Fe2 111.6(3) . 6
O27 K4 O156 85.0(7) 7 .
O27 K4 O86 115.7(5) 7 .
O156 K4 O86 158.0(7) . .
O27 K4 O203 159.2(14) 7 .
O156 K4 O203 76.3(15) . .
O86 K4 O203 82.0(14) . .
O27 K4 O140 88.1(6) 7 .
O156 K4 O140 119.7(7) . .
O86 K4 O140 71.0(5) . .
O203 K4 O140 108.9(15) . .
O27 K4 O155 108.5(8) 7 .
O156 K4 O155 102.6(8) . .
O86 K4 O155 65.1(7) . .
O203 K4 O155 67.7(16) . .
O140 K4 O155 136.0(8) . .
O27 K4 O11 63.1(4) 7 .
O156 K4 O11 140.8(7) . .
O86 K4 O11 54.8(4) . .
O203 K4 O11 128.9(15) . .
O140 K4 O11 83.5(5) . .
O155 K4 O11 69.8(7) . .
O27 K4 W11 87.5(3) 7 .
O156 K4 W11 163.8(7) . .
O86 K4 W11 28.9(3) . .
O203 K4 W11 108.1(14) . .
O140 K4 W11 74.3(4) . .
O155 K4 W11 66.4(7) . .
O11 K4 W11 26.0(2) . .
O27 K4 W27 18.6(3) 7 7
O156 K4 W27 69.2(6) . 7
O86 K4 W27 132.5(4) . 7
O203 K4 W27 145.5(14) . 7
O140 K4 W27 88.0(5) . 7
O155 K4 W27 120.3(8) . 7
O11 K4 W27 81.6(3) . 7
W11 K4 W27 105.4(2) . 7
O27 K4 K6 38.5(3) 7 7
O156 K4 K6 100.1(6) . 7
O86 K4 K6 93.0(4) . 7
O203 K4 K6 136.2(15) . 7
O140 K4 K6 110.4(5) . 7
O155 K4 K6 70.7(7) . 7
O11 K4 K6 40.7(3) . 7
W11 K4 K6 65.72(19) . 7
W27 K4 K6 54.42(15) 7 7
O27 K4 K10 37.4(3) 7 7
O156 K4 K10 120.0(6) . 7
O86 K4 K10 81.9(3) . 7
O203 K4 K10 163.1(14) . 7
O140 K4 K10 60.6(5) . 7
O155 K4 K10 109.5(7) . 7
O11 K4 K10 41.3(3) . 7
W11 K4 K10 57.56(13) . 7
W27 K4 K10 50.99(12) 7 7
K6 K4 K10 50.00(15) 7 7
O27 K4 K4 91.7(3) 7 6_565
O156 K4 K4 30.2(5) . 6_565
O86 K4 K4 134.7(4) . 6_565
O203 K4 K4 67.6(14) . 6_565
O140 K4 K4 149.5(4) . 6_565
O155 K4 K4 72.5(6) . 6_565
O11 K4 K4 123.2(3) . 6_565
W11 K4 K4 136.1(2) . 6_565
W27 K4 K4 82.52(13) 7 6_565
K6 K4 K4 87.30(14) 7 6_565
K10 K4 K4 128.49(13) 7 6_565
O5 K5 O5 119.3(6) 2_656 .
O5 K5 O10 123.2(4) 2_656 .
O5 K5 O10 102.7(4) . .
O5 K5 O10 102.7(4) 2_656 2_656
O5 K5 O10 123.2(4) . 2_656
O10 K5 O10 81.0(5) . 2_656
O5 K5 O134 83.1(5) 2_656 .
O5 K5 O134 65.2(5) . .
O10 K5 O134 152.5(5) . .
O10 K5 O134 85.6(5) 2_656 .
O5 K5 O134 65.2(5) 2_656 2_656
O5 K5 O134 83.1(5) . 2_656
O10 K5 O134 85.6(5) . 2_656
O10 K5 O134 152.5(5) 2_656 2_656
O134 K5 O134 115.6(10) . 2_656
O5 K5 O79 127.5(3) 2_656 .
O5 K5 O79 54.4(3) . .
O10 K5 O79 53.1(3) . .
O10 K5 O79 124.1(3) 2_656 .
O134 K5 O79 119.6(4) . .
O134 K5 O79 62.2(4) 2_656 .
O5 K5 O79 54.4(3) 2_656 2_656
O5 K5 O79 127.5(3) . 2_656
O10 K5 O79 124.1(3) . 2_656
O10 K5 O79 53.1(3) 2_656 2_656
O134 K5 O79 62.2(4) . 2_656
O134 K5 O79 119.6(4) 2_656 2_656
O79 K5 O79 177.1(4) . 2_656
O5 K5 W10 81.1(3) 2_656 2_656
O5 K5 W10 127.5(3) . 2_656
O10 K5 W10 102.9(3) . 2_656
O10 K5 W10 24.8(2) 2_656 2_656
O134 K5 W10 71.0(4) . 2_656
O134 K5 W10 143.7(4) 2_656 2_656
O79 K5 W10 148.8(2) . 2_656
O79 K5 W10 28.61(18) 2_656 2_656
O5 K5 W10 127.5(3) 2_656 .
O5 K5 W10 81.1(3) . .
O10 K5 W10 24.8(2) . .
O10 K5 W10 102.9(3) 2_656 .
O134 K5 W10 143.7(4) . .
O134 K5 W10 71.0(4) 2_656 .
O79 K5 W10 28.61(18) . .
O79 K5 W10 148.8(2) 2_656 .
W10 K5 W10 126.49(16) 2_656 .
O5 K5 W5 23.2(3) 2_656 2_656
O5 K5 W5 123.7(3) . 2_656
O10 K5 W5 132.0(3) . 2_656
O10 K5 W5 83.0(2) 2_656 2_656
O134 K5 W5 69.2(4) . 2_656
O134 K5 W5 88.4(4) 2_656 2_656
O79 K5 W5 150.5(2) . 2_656
O79 K5 W5 31.62(19) 2_656 2_656
W10 K5 W5 59.542(15) 2_656 2_656
W10 K5 W5 146.26(3) . 2_656
O5 K5 W5 123.7(3) 2_656 .
O5 K5 W5 23.2(3) . .
O10 K5 W5 83.0(2) . .
O10 K5 W5 132.0(3) 2_656 .
O134 K5 W5 88.4(4) . .
O134 K5 W5 69.2(4) 2_656 .
O79 K5 W5 31.62(19) . .
O79 K5 W5 150.5(2) 2_656 .
W10 K5 W5 146.26(3) 2_656 .
W10 K5 W5 59.542(15) . .
W5 K5 W5 137.73(16) 2_656 .
O188 K6 O138 74.5(10) . .
O188 K6 O210 22.8(10) . .
O138 K6 O210 63.9(10) . .
O188 K6 O136 150.4(9) . .
O138 K6 O136 134.0(7) . .
O210 K6 O136 159.6(9) . .
O188 K6 O27 128.9(10) . .
O138 K6 O27 64.5(6) . .
O210 K6 O27 107.5(9) . .
O136 K6 O27 79.0(4) . .
O188 K6 O11 90.8(9) . 7
O138 K6 O11 93.8(7) . 7
O210 K6 O11 72.3(9) . 7
O136 K6 O11 94.4(5) . 7
O27 K6 O11 64.2(4) . 7
O188 K6 O211 77.5(13) . .
O138 K6 O211 135.0(11) . .
O210 K6 O211 98.5(13) . .
O136 K6 O211 74.9(10) . .
O27 K6 O211 153.6(10) . .
O11 K6 O211 121.2(10) 7 .
O188 K6 O139 82.4(9) . .
O138 K6 O139 150.8(7) . .
O210 K6 O139 88.0(9) . .
O136 K6 O139 72.6(5) . .
O27 K6 O139 121.7(4) . .
O11 K6 O139 68.5(4) 7 .
O211 K6 O139 53.0(10) . .
O188 K6 O206 60.7(12) . .
O138 K6 O206 103.1(10) . .
O210 K6 O206 83.4(12) . .
O136 K6 O206 98.7(9) . .
O27 K6 O206 155.2(8) . .
O11 K6 O206 140.3(9) 7 .
O211 K6 O206 31.8(12) . .
O139 K6 O206 80.1(8) . .
O188 K6 O111 141.1(9) . .
O138 K6 O111 75.8(6) . .
O210 K6 O111 139.5(8) . .
O136 K6 O111 59.9(4) . .
O27 K6 O111 54.0(3) . .
O11 K6 O111 115.7(4) 7 .
O211 K6 O111 107.9(10) . .
O139 K6 O111 132.4(5) . .
O206 K6 O111 103.2(8) . .
O188 K6 O30 98.3(9) . .
O138 K6 O30 80.4(7) . .
O210 K6 O30 114.3(9) . .
O136 K6 O30 81.9(4) . .
O27 K6 O30 103.2(4) . .
O11 K6 O30 167.4(5) 7 .
O211 K6 O30 69.6(10) . .
O139 K6 O30 121.2(5) . .
O206 K6 O30 52.3(9) . .
O111 K6 O30 52.1(4) . .
O188 K6 Na3 39.6(9) . .
O138 K6 Na3 99.0(7) . .
O210 K6 Na3 62.3(9) . .
O136 K6 Na3 115.3(5) . .
O27 K6 Na3 163.5(6) . .
O11 K6 Na3 119.9(4) 7 .
O211 K6 Na3 40.7(10) . .
O139 K6 Na3 72.6(6) . .
O206 K6 Na3 22.7(8) . .
O111 K6 Na3 124.4(4) . .
O30 K6 Na3 72.3(5) . .
O9 K7 O16 122.1(4) 2_656 .
O9 K7 O19 99.6(4) 2_656 .
O16 K7 O19 103.3(4) . .
O9 K7 O4 100.9(4) 2_656 2_656
O16 K7 O4 104.8(4) . 2_656
O19 K7 O4 128.2(4) . 2_656
O9 K7 O144 75.5(4) 2_656 .
O16 K7 O144 162.3(5) . .
O19 K7 O144 73.2(4) . .
O4 K7 O144 66.9(4) 2_656 .
O9 K7 O142 72.8(4) 2_656 .
O16 K7 O142 67.8(4) . .
O19 K7 O142 68.4(4) . .
O4 K7 O142 163.3(5) 2_656 .
O144 K7 O142 124.2(5) . .
O9 K7 O121 135.3(4) 2_656 .
O16 K7 O121 53.3(3) . .
O19 K7 O121 51.9(3) . .
O4 K7 O121 123.6(3) 2_656 .
O144 K7 O121 116.9(4) . .
O142 K7 O121 65.0(3) . .
O9 K7 O184 126.3(11) 2_656 .
O16 K7 O184 111.3(11) . .
O19 K7 O184 61.8(11) . .
O4 K7 O184 67.7(11) 2_656 .
O144 K7 O184 51.4(11) . .
O142 K7 O184 128.6(11) . .
O121 K7 O184 74.6(11) . .
O9 K7 O78 50.9(3) 2_656 2_656
O16 K7 O78 120.0(4) . 2_656
O19 K7 O78 135.8(4) . 2_656
O4 K7 O78 51.0(3) 2_656 2_656
O144 K7 O78 68.0(4) . 2_656
O142 K7 O78 118.4(4) . 2_656
O121 K7 O78 171.8(3) . 2_656
O184 K7 O78 106.1(11) . 2_656
O9 K7 W19 118.2(3) 2_656 .
O16 K7 W19 80.3(3) . .
O19 K7 W19 24.0(3) . .
O4 K7 W19 130.3(3) 2_656 .
O144 K7 W19 93.3(3) . .
O142 K7 W19 64.7(3) . .
O121 K7 W19 27.9(2) . .
O184 K7 W19 64.7(10) . .
O78 K7 W19 159.6(3) 2_656 .
O9 K7 W9 22.7(2) 2_656 2_656
O16 K7 W9 126.0(3) . 2_656
O19 K7 W9 116.6(3) . 2_656
O4 K7 W9 78.4(3) 2_656 2_656
O144 K7 W9 69.2(3) . 2_656
O142 K7 W9 93.7(3) . 2_656
O121 K7 W9 157.9(3) . 2_656
O184 K7 W9 119.0(10) . 2_656
O78 K7 W9 28.25(18) 2_656 2_656
W19 K7 W9 138.46(13) . 2_656
O9 K7 W16 133.3(3) 2_656 .
O16 K7 W16 22.3(3) . .
O19 K7 W16 81.9(3) . .
O4 K7 W16 114.7(3) 2_656 .
O144 K7 W16 145.4(3) . .
O142 K7 W16 64.3(3) . .
O121 K7 W16 31.0(2) . .
O184 K7 W16 95.8(10) . .
O78 K7 W16 142.1(3) 2_656 .
W19 K7 W16 58.31(6) . .
W9 K7 W16 145.04(15) 2_656 .
O147 K8 O158 135.8(10) . .
O147 K8 O14 77.9(7) . 8_455
O158 K8 O14 140.9(9) . 8_455
O147 K8 O198 110.8(12) . .
O158 K8 O198 71.2(13) . .
O14 K8 O198 78.6(11) 8_455 .
O147 K8 O22 137.9(7) . .
O158 K8 O22 84.7(9) . .
O14 K8 O22 71.1(4) 8_455 .
O198 K8 O22 90.4(11) . .
O147 K8 O20 76.2(7) . .
O158 K8 O20 77.1(9) . .
O14 K8 O20 139.7(5) 8_455 .
O198 K8 O20 139.8(11) . .
O22 K8 O20 110.9(4) . .
O147 K8 O129 106.4(7) . .
O158 K8 O129 86.2(9) . .
O14 K8 O129 104.4(4) 8_455 .
O198 K8 O129 142.4(11) . .
O22 K8 O129 57.1(4) . .
O20 K8 O129 55.6(4) . .
O147 K8 K20 61.2(7) . 8_455
O158 K8 K20 139.3(9) . 8_455
O14 K8 K20 67.6(5) 8_455 8_455
O198 K8 K20 146.1(11) . 8_455
O22 K8 K20 80.8(5) . 8_455
O20 K8 K20 73.0(5) . 8_455
O129 K8 K20 54.1(4) . 8_455
O147 K8 Na2 95.0(8) . .
O158 K8 Na2 42.2(10) . .
O14 K8 Na2 166.8(7) 8_455 .
O198 K8 Na2 93.9(12) . .
O22 K8 Na2 120.3(7) . .
O20 K8 Na2 46.0(7) . .
O129 K8 Na2 88.2(7) . .
K20 K8 Na2 118.9(7) 8_455 .
O147 K8 W22 128.6(6) . .
O158 K8 W22 82.4(8) . .
O14 K8 W22 88.5(3) 8_455 .
O198 K8 W22 114.5(10) . .
O22 K8 W22 27.0(2) . .
O20 K8 W22 84.3(3) . .
O129 K8 W22 30.4(2) . .
K20 K8 W22 67.8(4) 8_455 .
Na2 K8 W22 104.6(6) . .
O147 K8 W20 91.9(6) . .
O158 K8 W20 77.7(8) . .
O14 K8 W20 128.5(4) 8_455 .
O198 K8 W20 148.9(11) . .
O22 K8 W20 86.0(3) . .
O20 K8 W20 25.1(3) . .
O129 K8 W20 30.6(2) . .
K20 K8 W20 63.5(4) 8_455 .
Na2 K8 W20 62.1(6) . .
W22 K8 W20 59.24(13) . .
O147 K8 Na8 38.1(7) . .
O158 K8 Na8 117.8(9) . .
O14 K8 Na8 101.2(5) 8_455 .
O198 K8 Na8 145.6(11) . .
O22 K8 Na8 122.5(5) . .
O20 K8 Na8 42.1(4) . .
O129 K8 Na8 71.6(4) . .
K20 K8 Na8 46.7(5) 8_455 .
Na2 K8 Na8 78.8(7) . .
W22 K8 Na8 99.8(4) . .
W20 K8 Na8 53.8(3) . .
O213 K9 O197 83(2) . .
O213 K9 O13 71(2) . 8_455
O197 K9 O13 153.7(12) . 8_455
O213 K9 O169 138.7(17) . 8_455
O197 K9 O169 125.5(10) . 8_455
O13 K9 O169 77.8(7) 8_455 8_455
O213 K9 O21 150(2) . .
O197 K9 O21 67.9(11) . .
O13 K9 O21 138.1(6) 8_455 .
O169 K9 O21 67.9(7) 8_455 .
O213 K9 O23 73(2) . .
O197 K9 O23 103.0(10) . .
O13 K9 O23 68.8(5) 8_455 .
O169 K9 O23 119.8(7) 8_455 .
O21 K9 O23 108.1(5) . .
O213 K9 O130 124.5(19) . .
O197 K9 O130 92.0(13) . .
O13 K9 O130 101.9(5) 8_455 .
O169 K9 O130 87.4(7) 8_455 .
O21 K9 O130 54.6(4) . .
O23 K9 O130 54.7(4) . .
O213 K9 K9 50.3(15) . 6
O197 K9 K9 53.1(8) . 6
O13 K9 K9 106.1(4) 8_455 6
O169 K9 K9 170.4(6) 8_455 6
O21 K9 K9 104.7(3) . 6
O23 K9 K9 55.5(3) . 6
O130 K9 K9 83.2(3) . 6
O213 K9 W23 96(2) . .
O197 K9 W23 95.6(11) . .
O13 K9 W23 86.5(4) 8_455 .
O169 K9 W23 108.3(6) 8_455 .
O21 K9 W23 82.3(3) . .
O23 K9 W23 25.9(3) . .
O130 K9 W23 29.2(2) . .
K9 K9 W23 63.70(18) 6 .
O213 K9 W21 142.7(15) . .
O197 K9 W21 74.5(12) . .
O13 K9 W21 127.0(5) 8_455 .
O169 K9 W21 78.2(6) 8_455 .
O21 K9 W21 24.3(3) . .
O23 K9 W21 83.8(4) . .
O130 K9 W21 30.7(2) . .
K9 K9 W21 92.54(17) 6 .
W23 K9 W21 57.97(15) . .
O213 K9 K20 135(2) . 8_455
O197 K9 K20 135.4(13) . 8_455
O13 K9 K20 68.5(5) 8_455 8_455
O169 K9 K20 45.0(6) 8_455 8_455
O21 K9 K20 70.2(5) . 8_455
O23 K9 K20 76.1(4) . 8_455
O130 K9 K20 50.4(4) . 8_455
K9 K9 K20 127.6(3) 6 8_455
W23 K9 K20 64.0(3) . 8_455
W21 K9 K20 61.1(3) . 8_455
O213 K9 K12 53(2) . 3_445
O197 K9 K12 121.3(9) . 3_445
O13 K9 K12 39.3(3) 8_455 3_445
O169 K9 K12 113.0(6) 8_455 3_445
O21 K9 K12 140.9(4) . 3_445
O23 K9 K12 35.2(4) . 3_445
O130 K9 K12 86.3(3) . 3_445
K9 K9 K12 68.50(14) 6 3_445
W23 K9 K12 59.82(16) . 3_445
W21 K9 K12 116.9(2) . 3_445
K20 K9 K12 83.8(4) 8_455 3_445
O157 K10 W27 108.4(4) 7 .
O157 K10 K6 139.3(6) 7 .
W27 K10 K6 62.27(12) . .
O157 K10 W6 89.9(5) 7 7
W27 K10 W6 138.58(14) . 7
K6 K10 W6 124.17(17) . 7
O157 K10 K11 42.4(6) 7 7
W27 K10 K11 104.4(2) . 7
K6 K10 K11 166.7(2) . 7
W6 K10 K11 64.6(2) 7 7
O157 K10 W11 143.5(4) 7 7
W27 K10 W11 105.85(12) . 7
K6 K10 W11 69.53(13) . 7
W6 K10 W11 55.49(7) 7 7
K11 K10 W11 116.2(2) 7 7
O157 K10 K4 148.5(6) 7 7
W27 K10 K4 57.43(12) . 7
K6 K10 K4 63.4(2) . 7
W6 K10 K4 87.49(15) 7 7
K11 K10 K4 109.7(3) 7 7
W11 K10 K4 51.64(14) 7 7
O166 K11 O157 106.4(9) . .
O166 K11 O146 134.0(10) . .
O157 K11 O146 81.4(7) . .
O166 K11 O145 78.8(9) . .
O157 K11 O145 140.4(9) . .
O146 K11 O145 69.0(6) . .
O166 K11 O179 127.1(12) . .
O157 K11 O179 85.4(10) . .
O146 K11 O179 98.3(9) . .
O145 K11 O179 123.4(10) . .
O166 K11 O6 69.9(8) . .
O157 K11 O6 69.2(6) . .
O146 K11 O6 71.3(6) . .
O145 K11 O6 76.5(6) . .
O179 K11 O6 153.6(9) . .
O166 K11 O180 71.8(10) . .
O157 K11 O180 133.0(10) . .
O146 K11 O180 134.7(9) . .
O145 K11 O180 86.3(9) . .
O179 K11 O180 63.9(10) . .
O6 K11 O180 140.3(8) . .
O166 K11 O17 63.8(8) . .
O157 K11 O17 68.9(5) . .
O146 K11 O17 149.6(6) . .
O145 K11 O17 139.8(7) . .
O179 K11 O17 74.2(9) . .
O6 K11 O17 102.2(5) . .
O180 K11 O17 69.0(8) . .
O166 K11 K10 110.6(8) . 7
O157 K11 K10 43.2(5) . 7
O146 K11 K10 46.2(4) . 7
O145 K11 K10 97.6(6) . 7
O179 K11 K10 112.2(8) . 7
O6 K11 K10 43.1(3) . 7
O180 K11 K10 175.7(9) . 7
O17 K11 K10 108.6(4) . 7
O166 K11 Na5 117.3(9) . 7
O157 K11 Na5 131.1(7) . 7
O146 K11 Na5 52.9(5) . 7
O145 K11 Na5 42.3(5) . 7
O179 K11 Na5 85.1(9) . 7
O6 K11 Na5 105.6(6) . 7
O180 K11 Na5 83.1(8) . 7
O17 K11 Na5 150.4(6) . 7
K10 K11 Na5 98.6(5) 7 7
O166 K11 K16 75.0(8) . .
O157 K11 K16 33.2(5) . .
O146 K11 K16 110.7(6) . .
O145 K11 K16 140.4(6) . .
O179 K11 K16 96.1(9) . .
O6 K11 K16 66.9(4) . .
O180 K11 K16 112.3(8) . .
O17 K11 K16 43.4(4) . .
K10 K11 K16 65.6(3) 7 .
Na5 K11 K16 163.5(5) 7 .
O166 K11 K18 33.8(7) . .
O157 K11 K18 140.1(6) . .
O146 K11 K18 121.4(6) . .
O145 K11 K18 53.0(5) . .
O179 K11 K18 118.8(9) . .
O6 K11 K18 86.6(5) . .
O180 K11 K18 55.1(7) . .
O17 K11 K18 86.8(5) . .
K10 K11 K18 128.9(4) 7 .
Na5 K11 K18 85.0(4) 7 .
K16 K11 K18 108.6(5) . .
Na1 K12 W13 102.14(9) . .
Na1 K12 W13 102.14(9) . 6_565
W13 K12 W13 155.59(18) . 6_565
Na1 K12 K9 127.0(3) . 8
W13 K12 K9 59.95(15) . 8
W13 K12 K9 102.45(19) 6_565 8
Na1 K12 K9 127.0(3) . 3
W13 K12 K9 102.45(19) . 3
W13 K12 K9 59.95(15) 6_565 3
K9 K12 K9 43.0(3) 8 3
O159 K13 Na1 136.9(5) . .
O159 K13 W14 71.7(5) . .
Na1 K13 W14 106.89(18) . .
O159 K13 W31 82.3(5) . 8_556
Na1 K13 W31 85.39(18) . 8_556
W14 K13 W31 152.20(12) . 8_556
O159 K13 K8 88.5(5) . 8
Na1 K13 K8 130.8(2) . 8
W14 K13 K8 63.88(13) . 8
W31 K13 K8 126.31(16) 8_556 8
Na1 K14 K14 47.4(3) . 6_565
Na1 K14 W23 110.5(4) . 3
K14 K14 W23 65.51(17) 6_565 3
Na1 K14 W14 132.3(5) . .
K14 K14 W14 174.34(17) 6_565 .
W23 K14 W14 116.3(3) 3 .
Na1 K14 W13 133.9(5) . .
K14 K14 W13 123.97(16) 6_565 .
W23 K14 W13 94.6(3) 3 .
W14 K14 W13 51.26(14) . .
Na1 K14 W15 93.9(4) . .
K14 K14 W15 124.40(17) 6_565 .
W23 K14 W15 144.7(3) 3 .
W14 K14 W15 50.80(14) . .
W13 K14 W15 50.69(14) . .
Na1 K14 W22 108.9(4) . 8
K14 K14 W22 91.21(16) 6_565 8
W23 K14 W22 51.08(15) 3 8
W14 K14 W22 93.9(2) . 8
W13 K14 W22 116.9(3) . 8
W15 K14 W22 143.9(3) . 8
Na1 K15 O112 116.1(6) . 8_556
Na1 K15 O15 92.0(5) . .
O112 K15 O15 140.9(6) 8_556 .
Na1 K15 O135 45.3(4) . .
O112 K15 O135 83.6(5) 8_556 .
O15 K15 O135 133.6(6) . .
Na1 K15 O94 96.2(5) . .
O112 K15 O94 140.0(5) 8_556 .
O15 K15 O94 52.4(4) . .
O135 K15 O94 106.5(5) . .
Na1 K15 K15 43.4(4) . 6_565
O112 K15 K15 81.4(4) 8_556 6_565
O15 K15 K15 106.1(3) . 6_565
O135 K15 K15 58.7(3) . 6_565
O94 K15 K15 137.3(3) . 6_565
Na1 K15 K19 155.3(7) . 8_556
O112 K15 K19 87.2(6) 8_556 8_556
O15 K15 K19 72.1(6) . 8_556
O135 K15 K19 138.1(6) . 8_556
O94 K15 K19 59.1(5) . 8_556
K15 K15 K19 158.5(5) 6_565 8_556
Na1 K15 W15 94.4(4) . .
O112 K15 W15 149.1(5) 8_556 .
O15 K15 W15 23.4(3) . .
O135 K15 W15 124.4(5) . .
O94 K15 W15 29.0(2) . .
K15 K15 W15 122.58(17) 6_565 .
K19 K15 W15 63.5(5) 8_556 .
Na1 K15 W31 108.7(5) . 8_556
O112 K15 W31 26.9(3) 8_556 8_556
O15 K15 W31 159.3(5) . 8_556
O135 K15 W31 66.2(4) . 8_556
O94 K15 W31 122.8(4) . 8_556
K15 K15 W31 89.65(17) 6_565 8_556
K19 K15 W31 88.3(5) 8_556 8_556
W15 K15 W31 147.5(3) . 8_556
Na1 K15 W30 106.4(4) . 3_556
O112 K15 W30 25.2(3) 8_556 3_556
O15 K15 W30 124.3(5) . 3_556
O135 K15 W30 90.5(4) . 3_556
O94 K15 W30 157.3(4) . 3_556
K15 K15 W30 64.56(17) 6_565 3_556
K19 K15 W30 98.2(5) 8_556 3_556
W15 K15 W30 143.8(3) . 3_556
W31 K15 W30 50.49(15) 8_556 3_556
O168 K16 O157 102.1(10) . .
O168 K16 O142 111.1(10) . .
O157 K16 O142 132.2(10) . .
O168 K16 O17 165.3(10) . .
O157 K16 O17 72.6(8) . .
O142 K16 O17 81.5(7) . .
O168 K16 O149 137.4(10) . .
O157 K16 O149 64.9(7) . .
O142 K16 O149 67.3(7) . .
O17 K16 O149 53.6(6) . .
O168 K16 Na2 115.5(10) . .
O157 K16 Na2 100.2(9) . .
O142 K16 Na2 34.4(7) . .
O17 K16 Na2 79.2(7) . .
O149 K16 Na2 39.3(6) . .
O168 K16 K21 98.1(9) . .
O157 K16 K21 59.8(7) . .
O142 K16 K21 81.8(7) . .
O17 K16 K21 91.0(7) . .
O149 K16 K21 39.5(5) . .
Na2 K16 K21 47.9(6) . .
O168 K16 K11 121.6(8) . .
O157 K16 K11 33.4(6) . .
O142 K16 K11 127.1(8) . .
O17 K16 K11 47.4(4) . .
O149 K16 K11 70.8(5) . .
Na2 K16 K11 109.8(7) . .
K21 K16 K11 85.9(6) . .
O168 K16 K19 41.9(7) . 7
O157 K16 K19 79.4(8) . 7
O142 K16 K19 103.3(7) . 7
O17 K16 K19 145.0(7) . 7
O149 K16 K19 95.7(7) . 7
Na2 K16 K19 85.8(7) . 7
K21 K16 K19 56.3(6) . 7
K11 K16 K19 111.7(6) . 7
O168 K16 K7 80.0(7) . .
O157 K16 K7 165.5(8) . .
O142 K16 K7 37.0(5) . .
O17 K16 K7 108.6(5) . .
O149 K16 K7 103.6(5) . .
Na2 K16 K7 66.4(5) . .
K21 K16 K7 105.7(5) . .
K11 K16 K7 154.4(5) . .
K19 K16 K7 93.5(5) 7 .
O200 K17 O18 102.3(16) 7 .
O200 K17 O24 73.0(14) 7 .
O18 K17 O24 134.0(9) . .
O200 K17 O39 107.2(12) 7 .
O18 K17 O39 113.0(9) . .
O24 K17 O39 111.9(9) . .
O200 K17 O116 127.0(15) 7 .
O18 K17 O116 56.0(6) . .
O24 K17 O116 158.4(10) . .
O39 K17 O116 58.1(6) . .
O200 K17 O97 99.0(16) 7 .
O18 K17 O97 158.6(10) . .
O24 K17 O97 55.4(6) . .
O39 K17 O97 57.6(6) . .
O116 K17 O97 108.5(8) . .
O200 K17 K17 54.0(9) 7 6
O18 K17 K17 106.9(5) . 6
O24 K17 K17 106.0(5) . 6
O39 K17 K17 55.6(5) . 6
O116 K17 K17 84.4(5) . 6
O97 K17 K17 84.0(5) . 6
O200 K17 O199 128.4(15) 7 .
O18 K17 O199 76.7(12) . .
O24 K17 O199 72.5(11) . .
O39 K17 O199 120.8(12) . .
O116 K17 O199 95.7(12) . .
O97 K17 O199 91.8(12) . .
K17 K17 O199 175.6(11) 6 .
O200 K17 W18 113.0(16) 7 .
O18 K17 W18 27.1(3) . .
O24 K17 W18 159.2(8) . .
O39 K17 W18 85.9(7) . .
O116 K17 W18 29.5(3) . .
O97 K17 W18 137.6(8) . .
K17 K17 W18 92.8(4) 6 .
O199 K17 W18 89.4(11) . .
O200 K17 W24 81.6(15) 7 .
O18 K17 W24 158.4(8) . .
O24 K17 W24 26.5(4) . .
O39 K17 W24 85.5(7) . .
O116 K17 W24 137.5(8) . .
O97 K17 W24 29.4(3) . .
K17 K17 W24 92.7(4) 6 .
O199 K17 W24 84.3(11) . .
W18 K17 W24 164.7(7) . .
O200 K17 Fe5 118.2(11) 7 .
O18 K17 Fe5 84.8(6) . .
O24 K17 Fe5 138.7(8) . .
O39 K17 Fe5 28.3(4) . .
O116 K17 Fe5 30.0(3) . .
O97 K17 Fe5 83.3(6) . .
K17 K17 Fe5 65.1(3) 6 .
O199 K17 Fe5 113.1(11) . .
W18 K17 Fe5 57.7(3) . .
W24 K17 Fe5 112.4(6) . .
O200 K17 Fe6 102.7(13) 7 .
O18 K17 Fe6 139.8(8) . .
O24 K17 Fe6 83.5(6) . .
O39 K17 Fe6 28.6(4) . .
O116 K17 Fe6 83.9(6) . .
O97 K17 Fe6 29.2(3) . .
K17 K17 Fe6 65.4(3) 6 .
O199 K17 Fe6 110.2(12) . .
W18 K17 Fe6 113.0(6) . .
W24 K17 Fe6 57.0(3) . .
Fe5 K17 Fe6 55.7(3) . .
O35 K18 O40 69.3(5) . .
O35 K18 O150 109.7(10) . .
O40 K18 O150 105.3(10) . .
O35 K18 O42 68.3(5) . .
O40 K18 O42 67.8(5) . .
O150 K18 O42 173.2(10) . .
O35 K18 O166 87.0(7) . .
O40 K18 O166 148.0(9) . .
O150 K18 O166 102.7(9) . .
O42 K18 O166 83.8(8) . .
O35 K18 Na5 144.6(9) . .
O40 K18 Na5 100.7(6) . .
O150 K18 Na5 38.3(7) . .
O42 K18 Na5 141.1(7) . .
O166 K18 Na5 110.9(7) . .
O35 K18 K2 77.7(6) . .
O40 K18 K2 78.2(6) . .
O150 K18 K2 36.3(7) . .
O42 K18 K2 138.3(7) . .
O166 K18 K2 118.5(7) . .
Na5 K18 K2 67.0(5) . .
O35 K18 K17 135.8(6) . .
O40 K18 K17 75.8(5) . .
O150 K18 K17 105.0(8) . .
O42 K18 K17 73.9(5) . .
O166 K18 K17 111.3(8) . .
Na5 K18 K17 67.2(5) . .
K2 K18 K17 120.9(6) . .
O35 K18 K1 40.1(3) . .
O40 K18 K1 40.1(3) . .
O150 K18 K1 133.0(9) . .
O42 K18 K1 41.4(3) . .
O166 K18 K1 108.1(7) . .
Na5 K18 K1 140.8(6) . .
K2 K18 K1 97.0(5) . .
K17 K18 K1 95.8(4) . .
O35 K18 K11 105.2(6) . .
O40 K18 K11 172.2(7) . .
O150 K18 K11 81.6(7) . .
O42 K18 K11 105.2(7) . .
O166 K18 K11 24.2(5) . .
Na5 K18 K11 87.0(4) . .
K2 K18 K11 106.5(5) . .
K17 K18 K11 106.2(5) . .
K1 K18 K11 132.2(5) . .
O159 K19 O136 110.4(12) 8_454 .
O159 K19 O90 108.9(12) 8_454 8_454
O136 K19 O90 134.5(11) . 8_454
O159 K19 O168 109.1(12) 8_454 7
O136 K19 O168 92.8(10) . 7
O90 K19 O168 95.3(9) 8_454 7
O159 K19 O84 95.1(10) 8_454 8_454
O136 K19 O84 143.9(11) . 8_454
O90 K19 O84 50.0(5) 8_454 8_454
O168 K19 O84 53.9(7) 7 8_454
O159 K19 K15 78.2(9) 8_454 8_454
O136 K19 K15 80.4(7) . 8_454
O90 K19 K15 86.1(7) 8_454 8_454
O168 K19 K15 171.5(11) 7 8_454
O84 K19 K15 131.1(9) 8_454 8_454
O159 K19 W10 118.3(11) 8_454 8_454
O136 K19 W10 130.8(10) . 8_454
O90 K19 W10 29.4(3) 8_454 8_454
O168 K19 W10 66.0(7) 7 8_454
O84 K19 W10 29.3(3) 8_454 8_454
K15 K19 W10 114.9(7) 8_454 8_454
O159 K19 W15 96.0(10) 8_454 8_454
O136 K19 W15 127.0(9) . 8_454
O90 K19 W15 26.2(3) 8_454 8_454
O168 K19 W15 121.5(9) 7 8_454
O84 K19 W15 72.4(6) 8_454 8_454
K15 K19 W15 60.6(5) 8_454 8_454
W10 K19 W15 55.6(4) 8_454 8_454
O159 K19 K21 37.6(8) 8_454 7
O136 K19 K21 77.6(8) . 7
O90 K19 K21 146.0(10) 8_454 7
O168 K19 K21 93.5(9) 7 7
O84 K19 K21 113.9(9) 8_454 7
K15 K19 K21 89.9(7) 8_454 7
W10 K19 K21 143.2(8) 8_454 7
W15 K19 K21 131.7(8) 8_454 7
O159 K19 K16 81.5(9) 8_454 7
O136 K19 K16 84.3(8) . 7
O90 K19 K16 123.7(8) 8_454 7
O168 K19 K16 33.9(6) 7 7
O84 K19 K16 74.5(6) 8_454 7
K15 K19 K16 148.3(8) 8_454 7
W10 K19 K16 96.1(6) 8_454 7
W15 K19 K16 146.4(8) 8_454 7
K21 K19 K16 59.6(6) 7 7
O93 K20 O169 90.6(9) . .
O93 K20 O126 167.8(9) . 8
O169 K20 O126 88.6(9) . 8
O93 K20 O129 124.0(8) . 8
O169 K20 O129 139.9(10) . 8
O126 K20 O129 53.2(5) 8 8
O93 K20 O130 115.5(7) . 8
O169 K20 O130 87.0(8) . 8
O126 K20 O130 52.2(5) 8 8
O129 K20 O130 61.3(5) 8 8
O93 K20 O147 95.3(8) . 8
O169 K20 O147 107.8(9) . 8
O126 K20 O147 96.5(8) 8 8
O129 K20 O147 90.1(7) 8 8
O130 K20 O147 145.9(9) 8 8
O93 K20 Na8 134.9(9) . 8
O169 K20 Na8 74.5(8) . 8
O126 K20 Na8 56.4(6) 8 8
O129 K20 Na8 90.5(7) 8 8
O130 K20 Na8 106.1(8) 8 8
O147 K20 Na8 52.4(7) 8 8
O93 K20 O132 83.6(6) . 8
O169 K20 O132 125.6(9) . 8
O126 K20 O132 86.9(6) 8 8
O129 K20 O132 50.7(4) 8 8
O130 K20 O132 49.4(4) 8 8
O147 K20 O132 126.5(8) 8 8
Na8 K20 O132 139.6(8) 8 8
O93 K20 K8 97.2(7) . 8
O169 K20 K8 150.1(9) . 8
O126 K20 K8 89.4(6) 8 8
O129 K20 K8 53.7(4) 8 8
O130 K20 K8 114.8(6) 8 8
O147 K20 K8 42.9(5) 8 8
Na8 K20 K8 79.6(6) 8 8
O132 K20 K8 84.0(5) 8 8
O93 K20 W14 28.5(3) . .
O169 K20 W14 106.6(8) . .
O126 K20 W14 160.9(7) 8 .
O129 K20 W14 113.4(6) 8 .
O130 K20 W14 137.9(7) 8 .
O147 K20 W14 68.2(6) 8 .
Na8 K20 W14 115.9(7) 8 .
O132 K20 W14 93.1(5) 8 .
K8 K20 W14 71.6(4) 8 .
O93 K20 W20 153.1(8) . 8
O169 K20 W20 116.0(9) . 8
O126 K20 W20 28.3(3) 8 8
O129 K20 W20 30.1(3) 8 8
O130 K20 W20 64.6(4) 8 8
O147 K20 W20 81.3(6) 8 8
Na8 K20 W20 62.3(6) 8 8
O132 K20 W20 77.3(5) 8 8
K8 K20 W20 62.3(4) 8 8
W14 K20 W20 133.5(6) . 8
O93 K20 K9 86.8(6) . 8
O169 K20 K9 45.4(6) . 8
O126 K20 K9 84.0(5) 8 8
O129 K20 K9 110.9(6) 8 8
O130 K20 K9 49.6(4) 8 8
O147 K20 K9 153.2(8) 8 8
Na8 K20 K9 109.0(7) 8 8
O132 K20 K9 80.3(5) 8 8
K8 K20 K9 163.3(6) 8 8
W14 K20 K9 114.8(5) . 8
W20 K20 K9 108.2(5) 8 8
O159 K21 O149 123.2(12) 2_656 .
O159 K21 O28 139.4(12) 2_656 7
O149 K21 O28 71.5(8) . 7
O159 K21 O31 66.0(8) 2_656 7
O149 K21 O31 170.7(12) . 7
O28 K21 O31 102.3(9) 7 7
O159 K21 O110 100.7(10) 2_656 7
O149 K21 O110 123.0(11) . 7
O28 K21 O110 51.7(6) 7 7
O31 K21 O110 51.7(5) 7 7
O159 K21 O194 79.0(12) 2_656 7
O149 K21 O194 124.9(13) . 7
O28 K21 O194 126.5(13) 7 7
O31 K21 O194 52.9(9) 7 7
O110 K21 O194 95.3(11) 7 7
O159 K21 Na2 85.9(10) 2_656 .
O149 K21 Na2 48.3(8) . .
O28 K21 Na2 119.7(11) 7 .
O31 K21 Na2 136.9(11) 7 .
O110 K21 Na2 171.3(12) 7 .
O194 K21 Na2 91.5(12) 7 .
O159 K21 W28 126.3(10) 2_656 7
O149 K21 W28 94.3(8) . 7
O28 K21 W28 22.9(4) 7 7
O31 K21 W28 79.4(6) 7 7
O110 K21 W28 29.2(3) 7 7
O194 K21 W28 111.7(11) 7 7
Na2 K21 W28 142.3(10) . 7
O159 K21 W31 84.1(8) 2_656 7
O149 K21 W31 149.0(10) . 7
O28 K21 W31 78.0(7) 7 7
O31 K21 W31 24.3(3) 7 7
O110 K21 W31 27.7(3) 7 7
O194 K21 W31 70.4(10) 7 7
Na2 K21 W31 160.6(11) . 7
W28 K21 W31 55.1(4) 7 7
O159 K21 K19 34.7(7) 2_656 7
O149 K21 K19 113.1(10) . 7
O28 K21 K19 105.8(9) 7 7
O31 K21 K19 74.9(7) 7 7
O110 K21 K19 82.2(7) 7 7
O194 K21 K19 109.7(12) 7 7
Na2 K21 K19 100.6(9) . 7
W28 K21 K19 98.9(7) 7 7
W31 K21 K19 80.2(6) 7 7
O159 K21 K16 83.5(9) 2_656 .
O149 K21 K16 49.1(7) . .
O28 K21 K16 82.3(7) 7 .
O31 K21 K16 138.2(9) 7 .
O110 K21 K16 112.3(8) 7 .
O194 K21 K16 149.6(12) 7 .
Na2 K21 K16 62.6(8) . .
W28 K21 K16 98.6(7) 7 .
W31 K21 K16 132.3(8) 7 .
K19 K21 K16 64.1(6) 7 .
O135 Na1 K15 89.2(5) . 6_565
O135 Na1 K15 89.2(5) . .
K15 Na1 K15 93.3(7) 6_565 .
O135 Na1 K14 89.1(5) . .
K15 Na1 K14 175.6(6) 6_565 .
K15 Na1 K14 90.7(4) . .
O135 Na1 K14 89.1(5) . 6_565
K15 Na1 K14 90.7(4) 6_565 6_565
K15 Na1 K14 175.6(6) . 6_565
K14 Na1 K14 85.2(6) . 6_565
O135 Na1 O141 177.4(8) . .
K15 Na1 O141 92.6(5) 6_565 .
K15 Na1 O141 92.6(5) . .
K14 Na1 O141 89.0(5) . .
K14 Na1 O141 89.0(5) 6_565 .
O135 Na1 K13 60.75(16) . 6_565
K15 Na1 K13 49.7(3) 6_565 6_565
K15 Na1 K13 128.4(5) . 6_565
K14 Na1 K13 126.1(5) . 6_565
K14 Na1 K13 53.7(3) 6_565 6_565
O141 Na1 K13 119.24(16) . 6_565
O135 Na1 K13 60.75(16) . .
K15 Na1 K13 128.4(5) 6_565 .
K15 Na1 K13 49.7(3) . .
K14 Na1 K13 53.7(3) . .
K14 Na1 K13 126.1(5) 6_565 .
O141 Na1 K13 119.24(16) . .
K13 Na1 K13 121.5(3) 6_565 .
O135 Na1 K12 129.0(6) . .
K15 Na1 K12 122.9(4) 6_565 .
K15 Na1 K12 122.9(4) . .
K14 Na1 K12 55.8(3) . .
K14 Na1 K12 55.8(3) 6_565 .
O141 Na1 K12 48.4(5) . .
K13 Na1 K12 108.3(2) 6_565 .
K13 Na1 K12 108.3(2) . .
O158 Na2 O142 97.3(16) . .
O158 Na2 O154 79.2(19) . .
O142 Na2 O154 91.2(18) . .
O158 Na2 O20 89.3(15) . .
O142 Na2 O20 98.3(13) . .
O154 Na2 O20 166(2) . .
O158 Na2 O149 158.1(19) . .
O142 Na2 O149 82.4(12) . .
O154 Na2 O149 123(2) . .
O20 Na2 O149 69.2(11) . .
O158 Na2 K21 145.8(17) . .
O142 Na2 K21 106.6(13) . .
O154 Na2 K21 76.2(16) . .
O20 Na2 K21 110.5(13) . .
O149 Na2 K21 52.2(9) . .
O158 Na2 K8 49.2(11) . .
O142 Na2 K8 130.2(13) . .
O154 Na2 K8 111.7(18) . .
O20 Na2 K8 54.2(7) . .
O149 Na2 K8 115.4(12) . .
K21 Na2 K8 121.2(11) . .
O158 Na2 K16 133.8(16) . .
O142 Na2 K16 37.8(7) . .
O154 Na2 K16 89.6(17) . .
O20 Na2 K16 104.2(11) . .
O149 Na2 K16 53.0(8) . .
K21 Na2 K16 69.6(8) . .
K8 Na2 K16 157.4(11) . .
Na3 Na3 K6 110.6(5) 5_554 .
Na3 Na3 K6 110.6(5) 5_554 2_554
K6 Na3 K6 138.7(10) . 2_554
O191 Na4 O167 169.3(16) . .
O191 Na4 O175 92.6(15) . .
O167 Na4 O175 91.1(12) . .
O191 Na4 O165 91.6(15) . .
O167 Na4 O165 87.2(12) . .
O175 Na4 O165 165.9(14) . .
O191 Na4 O29 93.6(13) . .
O167 Na4 O29 77.2(10) . .
O175 Na4 O29 79.4(10) . .
O165 Na4 O29 113.8(10) . .
O191 Na4 O8 89.2(13) . 2_655
O167 Na4 O8 101.2(10) . 2_655
O175 Na4 O8 85.3(10) . 2_655
O165 Na4 O8 81.2(10) . 2_655
O29 Na4 O8 164.6(9) . 2_655
O199 Na5 O150 99.6(15) . .
O199 Na5 O100 106.7(13) . .
O150 Na5 O100 90.7(9) . .
O199 Na5 O145 102.2(14) . 7
O150 Na5 O145 130.2(12) . 7
O100 Na5 O145 124.0(8) . 7
O199 Na5 K11 142.4(14) . 7
O150 Na5 K11 113.7(11) . 7
O100 Na5 K11 90.3(6) . 7
O145 Na5 K11 42.8(5) 7 7
O199 Na5 K18 63.4(12) . .
O150 Na5 K18 42.3(10) . .
O100 Na5 K18 81.5(6) . .
O145 Na5 K18 154.4(8) 7 .
K11 Na5 K18 153.9(7) 7 .
O192 Na6 O189 110.6(14) . .
O192 Na6 O175 80.8(13) . .
O189 Na6 O175 98.0(12) . .
O192 Na6 O99 150.5(13) . .
O189 Na6 O99 89.2(10) . .
O175 Na6 O99 119.1(9) . .
O69 Na7 O178 95.4(11) . .
O192 Na8 O147 88.9(13) 7 .
O192 Na8 Na10 93.7(13) 7 .
O147 Na8 Na10 90.5(11) . .
O192 Na8 O126 126.4(13) 7 .
O147 Na8 O126 106.0(9) . .
Na10 Na8 O126 135.9(11) . .
O192 Na8 O20 81.1(12) 7 .
O147 Na8 O20 72.1(8) . .
Na10 Na8 O20 161.9(12) . .
O126 Na8 O20 57.2(6) . .
O192 Na8 K20 150.0(14) 7 8_455
O147 Na8 K20 63.7(8) . 8_455
Na10 Na8 K20 98.3(10) . 8_455
O126 Na8 K20 57.2(6) . 8_455
O20 Na8 K20 79.0(7) . 8_455
O192 Na8 W20 101.6(12) 7 .
O147 Na8 W20 89.6(8) . .
Na10 Na8 W20 164.7(10) . .
O126 Na8 W20 30.6(3) . .
O20 Na8 W20 26.7(3) . .
K20 Na8 W20 68.2(6) 8_455 .
O192 Na8 K8 96.8(12) 7 .
O147 Na8 K8 32.9(6) . .
Na10 Na8 K8 121.6(10) . .
O126 Na8 K8 75.7(6) . .
O20 Na8 K8 42.9(4) . .
K20 Na8 K8 53.6(5) 8_455 .
W20 Na8 K8 56.8(3) . .
O187 Na9 O67 124.1(15) . .
O187 Na9 O114 122.3(15) . .
O67 Na9 O114 113.6(12) . .
O187 Na9 O5 78.9(12) . .
O67 Na9 O5 56.1(7) . .
O114 Na9 O5 139.7(12) . .
O187 Na9 O16 77.1(12) . .
O67 Na9 O16 142.4(12) . .
O114 Na9 O16 54.6(7) . .
O5 Na9 O16 107.1(11) . .
O187 Na9 W5 98.1(12) . .
O67 Na9 W5 29.2(4) . .
O114 Na9 W5 136.5(11) . .
O5 Na9 W5 28.0(4) . .
O16 Na9 W5 131.8(10) . .
O187 Na9 W16 97.3(12) . .
O67 Na9 W16 136.2(11) . .
O114 Na9 W16 27.9(4) . .
O5 Na9 W16 130.1(11) . .
O16 Na9 W16 27.6(4) . .
W5 Na9 W16 146.4(10) . .
O82 Na10 O175 100.7(12) 8_455 7
O82 Na10 Na8 112.0(12) 8_455 .
O175 Na10 Na8 99.5(12) 7 .
O82 Na10 K20 72.9(7) 8_455 8_455
O175 Na10 K20 126.9(12) 7 8_455
Na8 Na10 K20 44.0(7) . 8_455
O206 Na11 Na11 79.3(13) . 2_554
O206 Na11 K6 48.3(11) . .
Na11 Na11 K6 69.9(11) 2_554 .
O206 Na11 K6 85.4(12) . 2_554
Na11 Na11 K6 61.0(10) 2_554 2_554
K6 Na11 K6 117.5(9) . 2_554
W1 O1 K2 105.8(6) . .
W3 O3 K3 106.5(6) . .
W4 O4 K7 122.2(6) . 2_656
W5 O5 K5 117.3(6) . .
W5 O5 Na9 98.2(8) . .
K5 O5 Na9 135.2(8) . .
W6 O6 K11 135.9(6) . .
W8 O8 Na4 154.5(8) . 2_655
W9 O9 K7 118.8(6) . 2_656
W10 O10 K5 112.7(5) . .
W11 O11 K6 156.4(7) . 7
W11 O11 K4 99.4(6) . .
K6 O11 K4 94.7(4) 7 .
W13 O13 K9 142.1(7) . 8
W14 O14 K8 143.8(7) . 8
W15 O15 K15 114.9(7) . .
W16 O16 K7 120.5(6) . .
W16 O16 Na9 99.3(8) . .
K7 O16 Na9 137.7(8) . .
W17 O17 K16 119.7(7) . .
W17 O17 K11 134.1(7) . .
K16 O17 K11 89.2(5) . .
W18 O18 K17 105.2(7) . .
W19 O19 K7 114.1(6) . .
W20 O20 Na2 123.2(10) . .
W20 O20 Na8 103.9(7) . .
Na2 O20 Na8 131.9(10) . .
W20 O20 K8 108.3(6) . .
Na2 O20 K8 79.7(9) . .
Na8 O20 K8 95.0(6) . .
W21 O21 K9 110.5(6) . .
W22 O22 K8 104.1(5) . .
W23 O23 K9 105.1(7) . 6
W23 O23 K9 105.1(7) . .
K9 O23 K9 69.0(6) 6 .
W24 O24 K17 105.9(7) . .
W25 O25 K2 105.2(6) . .
W27 O27 K4 131.4(7) . 7
W27 O27 K6 113.7(6) . .
K4 O27 K6 105.8(5) 7 .
W28 O28 K21 115.0(8) . 7
W29 O29 Na4 177.9(9) . .
W30 O30 K6 104.0(6) . 6
W30 O30 K6 104.0(6) . .
K6 O30 K6 86.0(5) 6 .
W31 O31 K21 105.5(7) . 7
Fe3 O32 Fe4 141.3(7) . .
Fe2 O33 Fe2 141.1(10) 6 .
Fe2 O33 K3 105.6(5) 6 .
Fe2 O33 K3 105.6(5) . .
Fe1 O34 Fe7 141.1(6) . .
Fe1 O34 K2 107.1(5) . .
Fe7 O34 K2 106.0(5) . .
Fe3 O35 Fe1 108.8(5) . .
Fe3 O35 K18 119.2(7) . .
Fe1 O35 K18 117.3(7) . .
Fe3 O35 K1 103.6(5) . .
Fe1 O35 K1 103.9(4) . .
K18 O35 K1 101.6(5) . .
Fe3 O36 Fe2 109.7(5) . .
Fe3 O36 K1 103.2(4) . .
Fe2 O36 K1 103.9(5) . .
Fe2 O37 Fe1 109.9(5) . .
Fe2 O37 K1 103.6(5) . .
Fe1 O37 K1 102.3(5) . .
Fe7 O38 Fe7 108.2(8) 6 .
Fe7 O38 K1 102.3(6) 6 .
Fe7 O38 K1 102.3(6) . .
Fe5 O39 Fe6 140.8(10) . .
Fe5 O39 K17 105.8(8) . 6
Fe6 O39 K17 106.4(8) . 6
Fe5 O39 K17 105.8(8) . .
Fe6 O39 K17 106.4(8) . .
K17 O39 K17 68.8(10) 6 .
Fe6 O40 Fe7 109.4(5) . .
Fe6 O40 K18 120.8(6) . .
Fe7 O40 K18 115.9(6) . .
Fe6 O40 K1 103.6(4) . .
Fe7 O40 K1 102.9(5) . .
K18 O40 K1 101.4(5) . .
Fe4 O41 Fe4 108.6(8) 6 .
Fe4 O41 K1 103.9(5) 6 .
Fe4 O41 K1 103.9(5) . .
Fe5 O42 Fe4 108.2(6) . .
Fe5 O42 K18 120.7(6) . .
Fe4 O42 K18 119.9(6) . .
Fe5 O42 K1 103.4(4) . .
Fe4 O42 K1 102.8(5) . .
K18 O42 K1 98.0(5) . .
P1 O43 Fe3 123.5(6) . .
P1 O43 Fe1 123.8(6) . .
Fe3 O43 Fe1 92.2(4) . .
P1 O43 Fe2 123.6(7) . .
Fe3 O43 Fe2 92.5(4) . .
Fe1 O43 Fe2 92.2(4) . .
P1 O44 W3 127.5(6) . .
P1 O44 W2 127.1(6) . .
W3 O44 W2 92.3(4) . .
P1 O45 W5 127.5(6) . .
P1 O45 W4 126.9(6) . .
W5 O45 W4 91.1(4) . .
P1 O46 W6 127.8(7) . .
P1 O46 W1 127.0(7) . .
W6 O46 W1 91.1(4) . .
P2 O47 W15 125.5(7) . .
P2 O47 W14 123.0(6) . .
W15 O47 W14 92.3(4) . .
P2 O47 W13 122.9(7) . .
W15 O47 W13 92.1(4) . .
W14 O47 W13 91.8(4) . .
P2 O48 W10 129.4(7) . .
P2 O48 W9 129.0(7) . .
W10 O48 W9 89.9(4) . .
P2 O49 W12 130.4(7) . .
P2 O49 W11 128.4(7) . .
W12 O49 W11 90.3(4) . .
P2 O50 W7 129.3(7) . .
P2 O50 W8 129.0(7) . .
W7 O50 W8 90.9(4) . .
P5 O51 Fe7 122.8(6) . .
P5 O51 Fe7 122.8(6) . 6
Fe7 O51 Fe7 92.5(6) . 6
P5 O51 Fe6 124.0(9) . .
Fe7 O51 Fe6 93.1(5) . .
Fe7 O51 Fe6 93.1(5) 6 .
P5 O52 W24 127.6(7) . .
P5 O52 W25 126.8(7) . .
W24 O52 W25 91.7(4) . .
P5 O53 W26 127.3(5) . 6
P5 O53 W26 127.3(5) . .
W26 O53 W26 91.2(6) 6 .
P6 O54 W31 123.6(5) . .
P6 O54 W31 123.6(5) . 6
W31 O54 W31 92.4(6) . 6
P6 O54 W30 123.8(10) . .
W31 O54 W30 92.2(5) . .
W31 O54 W30 92.2(5) 6 .
P6 O55 W27 130.1(7) . .
P6 O55 W28 127.4(7) . .
W27 O55 W28 90.8(4) . .
P6 O56 W29 129.8(5) . 6
P6 O56 W29 129.8(5) . .
W29 O56 W29 88.7(5) 6 .
P3 O57 Fe4 124.2(6) . 6
P3 O57 Fe4 124.2(6) . .
Fe4 O57 Fe4 92.6(6) 6 .
P3 O57 Fe5 123.1(9) . .
Fe4 O57 Fe5 91.7(5) 6 .
Fe4 O57 Fe5 91.7(5) . .
P3 O58 W16 127.7(5) . .
P3 O58 W16 127.7(5) . 6
W16 O58 W16 91.4(5) . 6
P3 O59 W18 128.3(7) . .
P3 O59 W17 127.0(6) . .
W18 O59 W17 90.6(3) . .
P4 O60 W22 123.9(5) . .
P4 O60 W22 123.9(5) . 6
W22 O60 W22 91.7(6) . 6
P4 O60 W23 123.6(9) . .
W22 O60 W23 92.2(5) . .
W22 O60 W23 92.2(5) 6 .
P4 O61 W20 129.1(7) . .
P4 O61 W21 129.1(7) . .
W20 O61 W21 90.5(4) . .
P4 O62 W19 129.5(5) . 6
P4 O62 W19 129.5(5) . .
W19 O62 W19 90.5(6) 6 .
W1 O63 Fe1 149.1(7) . .
W1 O63 K2 95.9(5) . .
Fe1 O63 K2 100.8(5) . .
W2 O64 Fe1 149.2(7) . .
W3 O65 Fe2 149.3(7) . .
W3 O65 K3 95.0(5) . .
Fe2 O65 K3 101.4(5) . .
W4 O66 Fe2 149.2(7) . .
W5 O67 Fe3 147.6(7) . .
W5 O67 Na9 101.5(8) . .
Fe3 O67 Na9 106.7(8) . .
W6 O68 Fe3 148.1(7) . .
W1 O69 W2 143.0(7) . .
W1 O69 Na7 106.4(7) . .
W2 O69 Na7 104.8(7) . .
W3 O70 W2 120.9(6) . .
W3 O71 W4 142.8(7) . .
W4 O72 W5 121.6(6) . .
W6 O73 W5 143.2(6) . .
W1 O74 W6 122.2(6) . .
W12 O75 W1 163.1(7) . .
W7 O76 W2 162.1(7) . .
W8 O77 W3 160.6(7) . .
W9 O78 W4 161.6(7) . .
W9 O78 K7 90.7(4) . 2_656
W4 O78 K7 93.5(4) . 2_656
W10 O79 W5 161.8(7) . .
W10 O79 K5 94.5(4) . .
W5 O79 K5 93.3(4) . .
W11 O80 W6 163.2(7) . .
W7 O81 W12 156.5(7) . .
W7 O82 W8 121.6(6) . .
W7 O82 Na10 119.2(8) . 8
W8 O82 Na10 118.9(8) . 8
W8 O83 W9 156.5(7) . .
W9 O84 W10 122.7(7) . .
W9 O84 K19 120.9(7) . 8_556
W10 O84 K19 94.6(7) . 8_556
W11 O85 W10 154.9(7) . .
W12 O86 W11 121.7(6) . .
W12 O86 K4 130.0(6) . .
W11 O86 K4 107.0(6) . .
W13 O87 W7 148.3(7) . .
W14 O88 W8 148.1(7) . .
W14 O89 W9 151.0(7) . .
W15 O90 W10 149.9(7) . .
W15 O90 K19 109.0(7) . 8_556
W10 O90 K19 101.0(7) . 8_556
W15 O91 W11 150.4(6) . .
W13 O92 W12 149.0(7) . .
W13 O93 W14 122.3(6) . .
W13 O93 K20 118.0(7) . .
W14 O93 K20 109.0(7) . .
W15 O94 W14 123.0(6) . .
W15 O94 K15 91.7(5) . .
W14 O94 K15 144.9(6) . .
W26 O95 Fe7 148.7(7) . .
W25 O96 Fe7 148.1(7) . .
W25 O96 K2 95.8(5) . .
Fe7 O96 K2 101.6(5) . .
W24 O97 Fe6 148.6(6) . .
W24 O97 K17 95.8(6) . .
Fe6 O97 K17 102.6(6) . .
W26 O98 W26 123.1(9) 6 .
W25 O99 W26 143.5(7) . .
W25 O99 Na6 106.2(6) . .
W26 O99 Na6 104.9(6) . .
W25 O100 W24 122.0(6) . .
W25 O100 Na5 115.8(7) . .
W24 O100 Na5 119.1(7) . .
W24 O101 W24 142.4(10) 6 .
W29 O102 W26 162.4(7) . .
W28 O103 W25 162.2(7) . .
W27 O104 W24 163.1(7) . .
W29 O105 W29 122.7(10) 6 .
W29 O106 W28 156.8(7) . .
W28 O107 W27 121.6(6) . .
W27 O108 W27 154.4(10) . 6
W31 O109 W29 150.0(7) . .
W31 O110 W28 148.7(6) . .
W31 O110 K21 98.5(7) . 7
W28 O110 K21 96.1(7) . 7
W30 O111 W27 149.5(7) . .
W30 O111 K6 101.5(5) . .
W27 O111 K6 97.4(4) . .
W30 O112 W31 122.8(6) . .
W30 O112 K15 117.2(6) . 8_454
W31 O112 K15 113.3(6) . 8_454
W31 O113 W31 121.7(9) 6 .
W16 O114 Fe4 149.2(7) . .
W16 O114 Na9 102.9(8) . .
Fe4 O114 Na9 104.2(8) . .
W17 O115 Fe4 149.1(7) . .
W18 O116 Fe5 147.7(7) . .
W18 O116 K17 96.6(6) . .
Fe5 O116 K17 101.7(6) . .
W16 O117 W16 121.7(8) . 6
W16 O118 W17 143.2(7) . .
W18 O119 W17 123.1(6) . .
W18 O120 W18 143.1(10) 6 .
W19 O121 W16 162.6(7) . .
W19 O121 K7 94.0(4) . .
W16 O121 K7 92.5(4) . .
W20 O122 W17 161.8(7) . .
W21 O123 W18 162.4(7) . .
W19 O124 W19 120.2(9) 6 .
W20 O125 W19 154.5(7) . .
W20 O126 W21 121.8(6) . .
W20 O126 Na8 99.0(6) . .
W21 O126 Na8 137.4(7) . .
W20 O126 K20 105.3(6) . 8_455
W21 O126 K20 109.2(6) . 8_455
Na8 O126 K20 66.4(7) . 8_455
W21 O127 W21 155.1(10) 6 .
W22 O128 W19 149.6(6) . .
W22 O129 W20 149.4(6) . .
W22 O129 K8 96.0(5) . .
W20 O129 K8 99.5(4) . .
W22 O129 K20 109.1(6) . 8_455
W20 O129 K20 100.6(6) . 8_455
K8 O129 K20 72.2(5) . 8_455
W23 O130 W21 148.7(6) . .
W23 O130 K9 97.2(5) . .
W21 O130 K9 97.4(5) . .
W23 O130 K20 109.2(6) . 8_455
W21 O130 K20 100.5(6) . 8_455
K9 O130 K20 80.0(5) . 8_455
W22 O131 W22 123.9(9) 6 .
W23 O132 W22 122.4(6) . .
W23 O132 K20 103.5(6) . 8_455
W22 O132 K20 99.0(5) . 8_455
W15 O133 W13 122.1(6) . .
Na1 O135 K15 45.6(4) . .
Na1 O135 K15 45.6(4) . 6_565
K15 O135 K15 62.5(5) . 6_565
K6 O136 K19 126.5(8) . .
K6 O138 K6 100.5(11) . 6
Na2 O142 K16 107.8(11) . .
Na2 O142 K7 125.1(10) . .
K16 O142 K7 110.0(8) . .
Na5 O145 K11 94.9(8) 7 .
K8 O147 Na8 109.0(10) . .
K8 O147 K20 76.0(7) . 8_455
Na8 O147 K20 63.9(8) . 8_455
Na2 O149 K21 79.5(11) . .
Na2 O149 K16 87.7(10) . .
K21 O149 K16 91.4(9) . .
K2 O150 Na5 126.3(12) . .
K2 O150 K18 103.4(12) . .
Na5 O150 K18 99.5(13) . .
K4 O156 K4 119.5(10) 6_565 .
K16 O157 K11 113.4(9) . .
K16 O157 K10 116.8(10) . 7
K11 O157 K10 94.3(8) . 7
Na2 O158 K8 88.7(15) . .
K19 O159 K21 107.7(12) 8_556 2_656
K19 O159 K13 103.0(10) 8_556 .
K21 O159 K13 112.7(10) 2_656 .
O161 O161 K3 75.3(11) 6 5_656
K11 O166 K18 122.0(11) . .
K16 O168 K19 104.2(11) . 7
K20 O169 K9 89.6(9) . 8
Na4 O175 Na10 117.7(15) . 7
Na4 O175 Na6 114.6(13) . .
Na10 O175 Na6 98.3(12) 7 .
O184 O184 K7 143.5(11) 6 .
Na6 O189 K2 116.0(14) . .
Na6 O192 Na8 114.4(18) . 7
K9 O197 K9 73.8(16) . 6
Na5 O199 K17 112.0(19) . .
K17 O200 K17 72.0(19) 7 4
Na11 O206 K6 88.3(14) . .
K9 O213 K9 79(3) 6 .

loop_
_geom_bond_atom_site_label_1
_geom_bond_atom_site_label_2
_geom_bond_distance
_geom_bond_site_symmetry_2
W1 O1 1.740(12) .
W1 O63 1.772(11) .
W1 O69 1.894(12) .
W1 O74 1.916(13) .
W1 O75 2.023(11) .
W1 O46 2.352(11) .
W1 K2 3.622(11) .
W2 O2 1.716(13) .
W2 O64 1.804(12) .
W2 O69 1.912(12) .
W2 O70 1.943(12) .
W2 O76 2.034(11) .
W2 O44 2.333(10) .
W3 O3 1.706(13) .
W3 O65 1.795(11) .
W3 O71 1.880(12) .
W3 O70 1.922(12) .
W3 O77 2.017(12) .
W3 O44 2.331(11) .
W3 K3 3.653(2) .
W4 O4 1.732(11) .
W4 O66 1.797(10) .
W4 O72 1.913(13) .
W4 O71 1.931(12) .
W4 O78 2.017(11) .
W4 O45 2.366(11) .
W4 K7 4.050(5) 2_656
W5 O5 1.717(13) .
W5 O67 1.804(10) .
W5 O73 1.921(11) .
W5 O72 1.932(12) .
W5 O79 2.029(10) .
W5 O45 2.337(12) .
W5 Na9 3.62(3) .
W5 K5 3.865(2) .
W6 O6 1.699(13) .
W6 O68 1.778(11) .
W6 O73 1.895(11) .
W6 O74 1.917(13) .
W6 O80 2.025(11) .
W6 O46 2.349(12) .
W6 K10 4.039(5) 7
W7 O7 1.691(13) .
W7 O76 1.808(11) .
W7 O81 1.882(13) .
W7 O82 1.900(12) .
W7 O87 2.001(11) .
W7 O50 2.338(12) .
W8 O8 1.706(13) .
W8 O77 1.819(12) .
W8 O83 1.875(13) .
W8 O82 1.932(13) .
W8 O88 1.994(12) .
W8 O50 2.357(12) .
W9 O9 1.709(12) .
W9 O78 1.835(11) .
W9 O84 1.895(12) .
W9 O83 1.897(13) .
W9 O89 1.981(12) .
W9 O48 2.375(12) .
W9 K7 3.877(4) 2_656
W10 O10 1.717(12) .
W10 O79 1.816(10) .
W10 O85 1.900(12) .
W10 O84 1.916(12) .
W10 O90 1.948(12) .
W10 O48 2.361(12) .
W10 K5 3.780(3) .
W10 K19 3.90(3) 8_556
W11 O11 1.698(13) .
W11 O80 1.812(11) .
W11 O85 1.878(12) .
W11 O86 1.931(13) .
W11 O91 1.969(12) .
W11 O49 2.371(12) .
W11 K4 3.823(9) .
W11 K10 4.115(5) 7
W12 O12 1.710(13) .
W12 O75 1.809(11) .
W12 O81 1.894(13) .
W12 O86 1.895(13) .
W12 O92 2.007(12) .
W12 O49 2.341(12) .
W13 O13 1.709(13) .
W13 O92 1.850(12) .
W13 O87 1.860(12) .
W13 O133 1.942(13) .
W13 O93 1.948(13) .
W13 O47 2.380(12) .
W13 K12 3.9099(16) .
W13 K14 3.952(11) .
W13 K20 4.07(2) .
W14 O14 1.706(12) .
W14 O89 1.842(13) .
W14 O88 1.859(13) .
W14 O94 1.948(13) .
W14 O93 1.951(12) .
W14 O47 2.376(12) .
W14 K13 3.667(4) .
W14 K20 3.87(2) .
W14 K14 3.946(11) .
W15 O15 1.731(12) .
W15 O91 1.886(12) .
W15 O90 1.896(12) .
W15 O94 1.914(13) .
W15 O133 1.930(13) .
W15 O47 2.329(12) .
W15 K15 3.950(12) .
W15 K14 3.966(12) .
W15 K19 4.06(3) 8_556
W16 O16 1.737(13) .
W16 O114 1.777(13) .
W16 O118 1.887(11) .
W16 O117 1.921(8) .
W16 O121 2.036(12) .
W16 O58 2.344(11) .
W16 Na9 3.70(3) .
W16 K7 3.944(5) .
W17 O17 1.721(12) .
W17 O115 1.781(13) .
W17 O119 1.925(12) .
W17 O118 1.926(12) .
W17 O122 2.015(12) .
W17 O59 2.395(10) .
W18 O18 1.721(13) .
W18 O116 1.803(12) .
W18 O119 1.907(11) .
W18 O120 1.910(5) .
W18 O123 2.017(13) .
W18 O59 2.346(11) .
W18 K17 3.64(2) .
W19 O19 1.723(13) .
W19 O121 1.813(11) .
W19 O125 1.909(12) .
W19 O124 1.922(9) .
W19 O128 1.992(12) .
W19 O62 2.348(11) .
W19 K7 3.865(5) .
W20 O20 1.717(13) .
W20 O122 1.819(13) .
W20 O125 1.882(12) .
W20 O126 1.908(12) .
W20 O129 1.983(12) .
W20 O61 2.352(11) .
W20 Na8 3.70(2) .
W20 K8 3.839(9) .
W20 K20 3.88(2) 8_455
W21 O21 1.702(12) .
W21 O123 1.814(12) .
W21 O127 1.894(4) .
W21 O126 1.922(11) .
W21 O130 1.992(12) .
W21 O61 2.362(11) .
W21 K9 3.871(10) .
W21 K20 3.99(2) 8_455
W22 O22 1.718(12) .
W22 O128 1.860(12) .
W22 O129 1.870(12) .
W22 O131 1.923(8) .
W22 O132 1.962(12) .
W22 O60 2.366(12) .
W22 K8 3.677(8) .
W22 K14 4.015(12) 8_455
W22 K20 4.02(2) 8_455
W23 O23 1.710(17) .
W23 O130 1.862(12) 6
W23 O130 1.862(12) .
W23 O132 1.930(12) 6
W23 O132 1.930(12) .
W23 O60 2.367(16) .
W23 K9 3.787(10) 6
W23 K9 3.787(10) .
W23 K14 3.892(12) 8_455
W23 K14 3.892(12) 3_445
W23 K20 4.11(2) 3_445
W23 K20 4.11(2) 8_455
W24 O24 1.694(14) .
W24 O97 1.804(12) .
W24 O101 1.910(6) .
W24 O100 1.938(12) .
W24 O104 2.024(12) .
W24 O52 2.341(11) .
W24 K17 3.65(2) .
W25 O25 1.723(12) .
W25 O96 1.798(11) .
W25 O99 1.900(12) .
W25 O100 1.905(12) .
W25 O103 2.019(13) .
W25 O52 2.343(10) .
W25 K2 3.624(11) .
W26 O26 1.708(12) .
W26 O95 1.794(12) .
W26 O99 1.909(12) .
W26 O98 1.913(8) .
W26 O102 2.011(12) .
W26 O53 2.354(11) .
W27 O27 1.741(12) .
W27 O104 1.816(12) .
W27 O108 1.897(4) .
W27 O107 1.914(12) .
W27 O111 1.992(12) .
W27 O55 2.303(12) .
W27 K10 3.771(5) .
W27 K6 3.938(6) .
W27 K4 4.090(9) 7
W28 O28 1.714(14) .
W28 O103 1.816(13) .
W28 O106 1.895(12) .
W28 O107 1.902(12) .
W28 O110 1.961(12) .
W28 O55 2.375(12) .
W28 K21 4.00(3) 7
W29 O29 1.706(12) .
W29 O102 1.826(12) .
W29 O106 1.878(12) .
W29 O105 1.904(9) .
W29 O109 1.980(12) .
W29 O56 2.391(11) .
W30 O30 1.712(19) .
W30 O111 1.856(12) 6
W30 O111 1.856(12) .
W30 O112 1.927(13) 6
W30 O112 1.927(13) .
W30 O54 2.362(16) .
W30 K6 3.962(7) 6
W30 K6 3.962(7) .
W30 K15 4.021(12) 3_444
W30 K15 4.021(12) 8_454
W31 O31 1.719(12) .
W31 O109 1.863(12) .
W31 O110 1.891(12) .
W31 O112 1.947(12) .
W31 O113 1.950(8) .
W31 O54 2.360(12) .
W31 K15 3.954(12) 8_454
W31 K21 4.02(3) 7
W31 K13 4.103(4) 8_454
Fe1 O34 1.922(11) .
Fe1 O64 1.968(12) .
Fe1 O35 1.975(12) .
Fe1 O37 1.977(11) .
Fe1 O63 2.001(11) .
Fe1 O43 2.231(11) .
Fe1 K2 3.890(12) .
Fe1 K1 3.995(4) .
Fe2 O33 1.923(6) .
Fe2 O37 1.960(13) .
Fe2 O65 1.965(12) .
Fe2 O66 1.979(11) .
Fe2 O36 1.982(12) .
Fe2 O43 2.241(11) .
Fe2 K3 3.925(12) .
Fe3 O32 1.904(13) .
Fe3 O36 1.961(11) .
Fe3 O35 1.967(12) .
Fe3 O67 1.974(11) .
Fe3 O68 1.999(11) .
Fe3 O43 2.220(12) .
Fe3 K1 3.983(4) .
Fe4 O32 1.939(12) .
Fe4 O41 1.974(10) .
Fe4 O114 1.987(12) .
Fe4 O115 1.990(12) .
Fe4 O42 1.995(12) .
Fe4 O57 2.218(11) .
Fe5 O39 1.914(18) .
Fe5 O116 1.979(11) 6
Fe5 O116 1.979(11) .
Fe5 O42 1.986(11) 6
Fe5 O42 1.986(11) .
Fe5 O57 2.275(17) .
Fe5 K17 3.88(2) 6
Fe5 K17 3.88(2) .
Fe6 O39 1.960(19) .
Fe6 O97 1.965(12) 6
Fe6 O97 1.965(12) .
Fe6 O40 1.968(11) .
Fe6 O40 1.968(11) 6
Fe6 O51 2.227(17) .
Fe6 K17 3.93(2) 6
Fe6 K17 3.93(2) .
Fe6 K1 3.983(7) .
Fe7 O34 1.949(11) .
Fe7 O95 1.974(12) .
Fe7 O96 1.974(11) .
Fe7 O38 1.984(10) .
Fe7 O40 1.991(12) .
Fe7 O51 2.225(11) .
Fe7 K2 3.884(12) .
Fe7 K1 3.980(7) .
P1 O46 1.519(12) .
P1 O45 1.528(12) .
P1 O44 1.537(12) .
P1 O43 1.592(11) .
P2 O48 1.515(12) .
P2 O49 1.522(12) .
P2 O50 1.529(12) .
P2 O47 1.587(12) .
P3 O59 1.502(11) 6
P3 O59 1.502(11) .
P3 O58 1.525(17) .
P3 O57 1.577(17) .
P4 O61 1.525(11) 6
P4 O61 1.525(12) .
P4 O62 1.536(17) .
P4 O60 1.578(18) .
P5 O53 1.519(18) .
P5 O52 1.539(11) 6
P5 O52 1.539(11) .
P5 O51 1.602(16) .
P6 O56 1.493(17) .
P6 O55 1.538(12) 6
P6 O55 1.538(12) .
P6 O54 1.601(18) .
K1 O35 3.031(11) .
K1 O35 3.031(11) 6
K1 O40 3.031(12) 6
K1 O40 3.031(12) .
K1 O36 3.050(12) 6
K1 O36 3.050(12) .
K1 O38 3.053(18) .
K1 O41 3.062(18) .
K1 O37 3.076(13) .
K1 O37 3.076(13) 6
K1 O42 3.077(13) 6
K1 O42 3.077(13) .
K2 O150 2.73(4) .
K2 O1 2.739(17) .
K2 O25 2.767(17) .
K2 O34 2.864(17) .
K2 O189 2.94(4) .
K2 O96 2.970(16) .
K2 O63 2.981(16) .
K2 O151 2.98(3) .
K2 O204 3.24(7) 7
K3 O152 2.62(5) .
K3 O3 2.782(14) .
K3 O3 2.782(14) 6
K3 O170 2.82(4) .
K3 O161 2.86(6) 2_656
K3 O161 2.86(6) 5_656
K3 O33 2.94(2) .
K3 O65 3.030(13) 6
K3 O65 3.030(13) .
K3 W3 3.653(2) 6
K3 Fe2 3.925(12) 6
K4 O27 2.725(16) 7
K4 O156 2.758(13) .
K4 O86 2.784(15) .
K4 O203 2.81(7) .
K4 O140 2.87(2) .
K4 O155 2.97(4) .
K4 O11 3.160(16) .
K4 W27 4.090(9) 7
K4 K6 4.488(14) 7
K4 K10 4.605(11) 7
K4 K4 4.765(18) 6_565
K5 O5 2.763(12) 2_656
K5 O5 2.763(12) .
K5 O10 2.769(12) .
K5 O10 2.769(12) 2_656
K5 O134 3.00(2) .
K5 O134 3.00(2) 2_656
K5 O79 3.175(11) .
K5 O79 3.175(11) 2_656
K5 W10 3.780(3) 2_656
K5 W5 3.865(2) 2_656
K6 O188 2.68(4) .
K6 O138 2.82(2) .
K6 O210 2.85(4) .
K6 O136 2.87(2) .
K6 O27 2.901(14) .
K6 O11 2.937(14) 7
K6 O211 2.94(5) .
K6 O139 2.95(2) .
K6 O206 3.01(4) .
K6 O111 3.150(13) .
K6 O30 3.184(15) .
K6 Na3 3.816(14) .
K7 O9 2.754(13) 2_656
K7 O16 2.767(14) .
K7 O19 2.826(14) .
K7 O4 2.853(12) 2_656
K7 O144 2.900(16) .
K7 O142 3.014(18) .
K7 O121 3.290(12) .
K7 O184 3.33(6) .
K7 O78 3.391(13) 2_656
K7 W9 3.877(4) 2_656
K8 O147 2.47(2) .
K8 O158 2.70(4) .
K8 O14 2.838(16) 8_455
K8 O198 2.84(5) .
K8 O22 2.861(14) .
K8 O20 2.937(16) .
K8 O129 2.975(14) .
K8 K20 3.52(2) 8_455
K8 Na2 3.56(4) .
K8 Na8 4.30(3) .
K9 O213 2.63(8) .
K9 O197 2.79(5) .
K9 O13 2.802(17) 8_455
K9 O169 2.83(3) 8_455
K9 O21 2.931(16) .
K9 O23 2.963(17) .
K9 O130 3.072(15) .
K9 K9 3.36(2) 6
K9 K20 3.97(2) 8_455
K9 K12 4.580(11) 3_445
K10 O157 2.78(2) 7
K10 W6 4.039(5) 7
K10 K11 4.054(16) 7
K10 W11 4.115(5) 7
K10 K4 4.605(11) 7
K11 O166 2.28(3) .
K11 O157 2.74(3) .
K11 O146 2.80(2) .
K11 O145 2.85(3) .
K11 O179 2.88(4) .
K11 O6 2.94(2) .
K11 O180 3.18(4) .
K11 O17 3.36(2) .
K11 K10 4.054(16) 7
K11 Na5 4.18(2) 7
K11 K16 4.57(2) .
K11 K18 4.72(2) .
K12 Na1 3.623(12) .
K12 W13 3.9099(16) 6_565
K12 K9 4.580(11) 8
K12 K9 4.580(11) 3
K13 O159 2.78(2) .
K13 Na1 3.582(7) .
K13 W31 4.103(4) 8_556
K13 K8 4.431(9) 8
K14 Na1 2.384(14) .
K14 K14 3.23(2) 6_565
K14 W23 3.892(12) 3
K14 W22 4.015(12) 8
K15 Na1 2.375(14) .
K15 O112 2.756(17) 8_556
K15 O15 2.896(17) .
K15 O135 3.33(2) .
K15 O94 3.398(17) .
K15 K15 3.45(2) 6_565
K15 K19 3.76(3) 8_556
K15 W31 3.954(12) 8_556
K15 W30 4.021(12) 3_556
K16 O168 2.69(3) .
K16 O157 2.73(3) .
K16 O142 2.73(2) .
K16 O17 3.14(2) .
K16 O149 3.39(3) .
K16 Na2 4.24(4) .
K16 K21 4.48(4) .
K16 K19 4.67(3) 7
K17 O200 2.78(6) 7
K17 O18 2.79(3) .
K17 O24 2.81(3) .
K17 O39 2.90(3) .
K17 O116 2.96(3) .
K17 O97 3.00(3) .
K17 K17 3.27(4) 6
K17 O199 3.28(6) .
K18 O35 2.92(2) .
K18 O40 2.93(2) .
K18 O150 2.97(5) .
K18 O42 3.03(2) .
K18 O166 3.09(3) .
K18 Na5 4.36(3) .
K19 O159 2.58(4) 8_454
K19 O136 2.90(3) .
K19 O90 3.02(3) 8_454
K19 O168 3.21(4) 7
K19 O84 3.24(3) 8_454
K19 K15 3.76(3) 8_454
K19 W10 3.90(3) 8_454
K19 W15 4.06(3) 8_454
K19 K21 4.32(4) 7
K19 K16 4.67(3) 7
K20 O93 2.77(2) .
K20 O169 2.81(3) .
K20 O126 2.92(2) 8
K20 O129 2.99(2) 8
K20 O130 3.11(2) 8
K20 O147 3.18(3) 8
K20 Na8 3.18(3) 8
K20 O132 3.21(2) 8
K20 K8 3.52(2) 8
K20 W20 3.88(2) 8
K20 K9 3.97(2) 8
K21 O159 2.76(4) 2_656
K21 O149 2.85(3) .
K21 O28 2.96(3) 7
K21 O31 3.20(3) 7
K21 O110 3.28(3) 7
K21 O194 3.30(6) 7
K21 Na2 3.54(5) .
K21 W28 4.00(3) 7
K21 W31 4.02(3) 7
K21 K19 4.32(4) 7
Na1 O135 2.36(2) .
Na1 K15 2.375(14) 6_565
Na1 K14 2.384(14) 6_565
Na1 O141 2.38(2) .
Na1 K13 3.582(7) 6_565
Na2 O158 2.39(5) .
Na2 O142 2.52(4) .
Na2 O154 2.55(7) .
Na2 O20 2.60(4) .
Na2 O149 2.69(4) .
Na3 Na3 1.65(7) 5_554
Na3 K6 3.816(14) 2_554
Na4 O191 2.31(5) .
Na4 O167 2.33(3) .
Na4 O175 2.38(4) .
Na4 O165 2.44(4) .
Na4 O29 2.48(2) .
Na4 O8 2.55(2) 2_655
Na5 O199 2.67(6) .
Na5 O150 2.74(4) .
Na5 O100 2.80(2) .
Na5 O145 2.82(3) 7
Na5 K11 4.18(2) 7
Na6 O192 2.65(5) .
Na6 O189 2.69(4) .
Na6 O175 2.83(4) .
Na6 O99 3.02(2) .
Na7 O69 3.00(3) .
Na7 O178 3.02(5) .
Na8 O192 2.75(5) 7
Na8 O147 2.81(3) .
Na8 Na10 2.81(4) .
Na8 O126 2.89(3) .
Na8 O20 2.89(3) .
Na8 K20 3.18(3) 8_455
Na9 O187 2.77(5) .
Na9 O67 2.80(4) .
Na9 O114 2.88(3) .
Na9 O5 2.95(3) .
Na9 O16 3.00(4) .
Na10 O82 2.79(3) 8_455
Na10 O175 2.80(4) 7
Na10 K20 4.54(4) 8_455
Na11 O206 2.77(5) .
Na11 Na11 3.48(8) 2_554
Na11 K6 4.32(4) 2_554
O4 K7 2.853(12) 2_656
O8 Na4 2.55(2) 2_655
O9 K7 2.754(13) 2_656
O11 K6 2.937(14) 7
O13 K9 2.802(17) 8
O14 K8 2.838(16) 8
O23 K9 2.963(17) 6
O27 K4 2.725(16) 7
O28 K21 2.96(3) 7
O30 K6 3.184(15) 6
O31 K21 3.20(3) 7
O33 Fe2 1.923(6) 6
O38 Fe7 1.984(10) 6
O39 K17 2.90(3) 6
O41 Fe4 1.974(10) 6
O51 Fe7 2.225(11) 6
O53 W26 2.354(11) 6
O54 W31 2.360(12) 6
O56 W29 2.391(11) 6
O57 Fe4 2.218(11) 6
O58 W16 2.344(11) 6
O60 W22 2.366(12) 6
O62 W19 2.348(11) 6
O78 K7 3.391(13) 2_656
O82 Na10 2.79(3) 8
O84 K19 3.24(3) 8_556
O90 K19 3.02(3) 8_556
O98 W26 1.913(8) 6
O101 W24 1.910(6) 6
O105 W29 1.904(9) 6
O108 W27 1.897(4) 6
O110 K21 3.28(3) 7
O112 K15 2.756(17) 8_454
O113 W31 1.950(8) 6
O117 W16 1.921(8) 6
O120 W18 1.910(5) 6
O124 W19 1.922(9) 6
O126 K20 2.92(2) 8_455
O127 W21 1.894(4) 6
O129 K20 2.99(2) 8_455
O130 K20 3.11(2) 8_455
O131 W22 1.923(8) 6
O132 K20 3.21(2) 8_455
O135 K15 3.33(2) 6_565
O138 K6 2.82(2) 6
O145 Na5 2.82(3) 7
O147 K20 3.18(3) 8_455
O156 K4 2.758(13) 6_565
O157 K10 2.78(2) 7
O159 K19 2.58(4) 8_556
O159 K21 2.76(4) 2_656
O161 O161 1.46(11) 6
O161 K3 2.86(6) 5_656
O168 K19 3.21(4) 7
O169 K9 2.83(3) 8
O175 Na10 2.80(4) 7
O184 O184 1.54(11) 6
O192 Na8 2.75(5) 7
O194 K21 3.30(6) 7
O197 K9 2.79(5) 6
O200 K17 2.78(6) 7
O200 K17 2.78(6) 4
O204 K2 3.24(7) 7
O213 K9 2.63(8) 6
